data_1575139
loop_
_publ_author_name
'Liu, Zheng'
'Fang, Jun-Jie'
'Wang, Zhi-Yi'
'Xie, Yun-Peng'
'Lu, Xing'

_publ_section_title
;
 <i>Tert</i>-butylacetylene copper cluster-based metal-organic frameworks
 exhibit hydrophobic properties.
;
_journal_issue 68
_journal_name_full 'Chemical communications (Cambridge, England)'
_journal_page_first 12781
_journal_page_last 12784
_journal_paper_doi 10.1039/d5cc01663k
_journal_volume 61
_journal_year 2025
_chemical_formula_moiety 'C153 H153 Cu21 O18'
_chemical_formula_sum 'C153 H153 Cu21 O18'
_chemical_formula_weight 3614.08
_space_group_crystal_system monoclinic
_space_group_IT_number 15
_space_group_name_Hall '-C 2yc'
_space_group_name_H-M_alt 'C 1 2/c 1'
_atom_sites_solution_hydrogens geom
_audit_creation_date 2025-06-22
_audit_creation_method
;
Olex2 1.5
(compiled 2025.05.31 svn.r86d253d1 for OlexSys, GUI svn.r7254)
;
_audit_update_record
;
2025-06-22 deposited with the CCDC.	2025-07-16 downloaded from the CCDC.
;
_cell_angle_alpha 90
_cell_angle_beta 101.634(8)
_cell_angle_gamma 90
_cell_formula_units_Z 8
_cell_length_a 30.820(5)
_cell_length_b 44.212(7)
_cell_length_c 38.539(9)
_cell_measurement_reflns_used 5407
_cell_measurement_temperature 273.15
_cell_measurement_theta_max 17.51
_cell_measurement_theta_min 2.76
_cell_volume 51435(17)
_computing_cell_refinement 'SAINT V8.40B (?, 2016)'
_computing_data_reduction 'SAINT V8.40B (?, 2016)'
_computing_molecular_graphics 'Olex2 1.5 (Dolomanov et al., 2009)'
_computing_publication_material 'Olex2 1.5 (Dolomanov et al., 2009)'
_computing_structure_refinement 'XL  (Sheldrick, 2008)'
_computing_structure_solution 'SHELXT 2014/5 (Sheldrick, 2014)'
_diffrn_ambient_temperature 273.15
_diffrn_measured_fraction_theta_full 0.953
_diffrn_measured_fraction_theta_max 0.944
_diffrn_measurement_device_type 'Bruker APEX-II CCD'
_diffrn_measurement_method '\f and \w scans'
_diffrn_radiation_type MoK\a
_diffrn_radiation_wavelength 0.71073
_diffrn_reflns_av_R_equivalents 0.2354
_diffrn_reflns_av_unetI/netI 0.5747
_diffrn_reflns_Laue_measured_fraction_full 0.953
_diffrn_reflns_Laue_measured_fraction_max 0.944
_diffrn_reflns_limit_h_max 34
_diffrn_reflns_limit_h_min -36
_diffrn_reflns_limit_k_max 29
_diffrn_reflns_limit_k_min -53
_diffrn_reflns_limit_l_max 42
_diffrn_reflns_limit_l_min -46
_diffrn_reflns_number 79733
_diffrn_reflns_point_group_measured_fraction_full 0.953
_diffrn_reflns_point_group_measured_fraction_max 0.944
_diffrn_reflns_theta_full 25.242
_diffrn_reflns_theta_max 25.458
_diffrn_reflns_theta_min 2.283
_diffrn_source_current 30.0
_diffrn_source_power 1.35
_diffrn_source_voltage 45.0
_diffrn_standards_number 0
_exptl_absorpt_coefficient_mu 1.730
_exptl_absorpt_correction_T_max 0.7452
_exptl_absorpt_correction_T_min 0.4698
_exptl_absorpt_correction_type none
_exptl_absorpt_process_details
;
SADABS-2016/2 (Bruker,2016/2) was used for absorption correction.
wR2(int) was 0.0758 before and 0.0516 after correction.
The Ratio of minimum to maximum transmission is 0.6304.
The \l/2 correction factor is Not present.
;
_exptl_crystal_colour 'clear yellow'
_exptl_crystal_colour_lustre clear
_exptl_crystal_colour_primary yellow
_exptl_crystal_density_diffrn 0.933
_exptl_crystal_description block
_exptl_crystal_F_000 14592
_exptl_crystal_size_max 0.1
_exptl_crystal_size_mid 0.1
_exptl_crystal_size_min 0.1
_refine_diff_density_max 1.463
_refine_diff_density_min -1.090
_refine_diff_density_rms 0.182
_refine_ls_extinction_method none
_refine_ls_goodness_of_fit_ref 0.963
_refine_ls_hydrogen_treatment constr
_refine_ls_matrix_type full
_refine_ls_number_parameters 1717
_refine_ls_number_reflns 44989
_refine_ls_number_restraints 2106
_refine_ls_restrained_S_all 0.965
_refine_ls_R_factor_all 0.4356
_refine_ls_R_factor_gt 0.1414
_refine_ls_shift/su_max 0.001
_refine_ls_shift/su_mean 0.000
_refine_ls_structure_factor_coef Fsqd
_refine_ls_weighting_details 'w=1/[\s^2^(Fo^2^)+(0.2000P)^2^] where P=(Fo^2^+2Fc^2^)/3'
_refine_ls_weighting_scheme calc
_refine_ls_wR_factor_gt 0.3617
_refine_ls_wR_factor_ref 0.4980
_reflns_Friedel_coverage 0.000
_reflns_number_gt 9178
_reflns_number_total 44989
_reflns_threshold_expression 'I > 2\s(I)'
_cod_data_source_file d5cc01663k2.cif
_cod_data_source_block cu14btb_b
_cod_depositor_comments 'Adding full bibliography for 1575136--1575140.cif.'
_cod_database_code 1575139
_shelx_shelxl_version_number 2018/3
_shelx_space_group_comment
;
The symmetry employed for this shelxl refinement is uniquely defined
by the following loop, which should always be used as a source of
symmetry information in preference to the above space-group names.
They are only intended as comments.
;
_shelx_estimated_absorpt_t_max 0.846
_shelx_estimated_absorpt_t_min 0.846
_olex2_refinement_description
;
1. Fixed Uiso
 At 1.2 times of:
  All C(H) groups
 At 1.5 times of:
  All C(H,H,H) groups
2. Restrained distances
 C2-C1 = C1-C7
 1.54 with sigma of 0.02
 C02A-C014 = C01W-C01C = C01M-C017 = C01Y-C01F = C03G-C033 = C02E-C01I = C03N-
 C02O = C02X-C01O = C02R-C022 = C02Q-C01Z = C02U-C021 = C025-C01U = C028-C01Q =
 C03B-C02P = C01D-C00W = C02H-C02B = C01P-C01K = C02C-C019
 1.54 with sigma of 0.01
 C1M-C1N = C1N-C1O
 1.54 with sigma of 0.02
 C1N-C1P = C1N-C1Q
 1.55 with sigma of 0.02
 C22-C1Q
 1.2 with sigma of 0.01
 C1-C8 = C1-C9
 1.55 with sigma of 0.02
 C10-C11 = C11-C12
 1.54 with sigma of 0.02
 C11-C13 = C11-C14
 1.55 with sigma of 0.02
 C3-C4 = C4-C5
 1.54 with sigma of 0.02
 C4-C6 = C4-C15
 1.55 with sigma of 0.02
 C16-C17 = C17-C19
 1.54 with sigma of 0.02
 C17-C1A = C17-C1B
 1.55 with sigma of 0.02
 C1C-C1D = C1D-C1E
 1.54 with sigma of 0.02
 C1D-C1F = C1D-C1G
 1.55 with sigma of 0.02
 C1H-C1I = C1I-C1J
 1.54 with sigma of 0.02
 C1I-C1K = C1I-C1L
 1.55 with sigma of 0.02
 C1R-C1S = C1S-C1T
 1.54 with sigma of 0.02
 C1S-C1U = C1S-C1V
 1.55 with sigma of 0.02
 C1W-C1X = C1X-C1Y
 1.54 with sigma of 0.02
 C1X-C1Z = C1X-C24
 1.55 with sigma of 0.02
 C25-C26 = C26-C28
 1.54 with sigma of 0.02
 C26-C29 = C26-C2A
 1.55 with sigma of 0.02
 C02U-C021
 1.54 with sigma of 0.02
 C02T-C019
 2.5 with sigma of 0.1
 C02A-C015
 2.5 with sigma of 0.1
 C02A-C01H
 2.5 with sigma of 0.1
 C03F-C019
 2.5 with sigma of 0.1
 C1N-C22
 2.8 with sigma of 0.01
 C1M-C1O
 2.56 with sigma of 0.04
 C2-C7
 2.56 with sigma of 0.04
 C2-C8 = C2-C9
 2.52 with sigma of 0.04
 C1M-C1P = C1M-C1Q
 2.52 with sigma of 0.04
 C10-C12
 2.56 with sigma of 0.04
 C10-C13 = C10-C14
 2.52 with sigma of 0.04
 C3-C5
 2.56 with sigma of 0.04
 C3-C6 = C3-C15
 2.52 with sigma of 0.04
 C16-C19
 2.56 with sigma of 0.04
 C16-C1A = C16-C1B
 2.52 with sigma of 0.04
 C1C-C1E
 2.56 with sigma of 0.04
 C1C-C1F = C1C-C1G
 2.52 with sigma of 0.04
 C1H-C1J
 2.56 with sigma of 0.04
 C1H-C1K = C1H-C1L
 2.52 with sigma of 0.04
 C1R-C1T
 2.56 with sigma of 0.04
 C1R-C1U = C1R-C1V
 2.52 with sigma of 0.04
 C1W-C1Y
 2.56 with sigma of 0.04
 C1W-C1Z = C1W-C24
 2.52 with sigma of 0.04
 C25-C28
 2.56 with sigma of 0.04
 C25-C29 = C25-C2A
 2.52 with sigma of 0.04
 C02S-C02E
 2.5 with sigma of 0.1
 C030-C02E
 2.5 with sigma of 0.1
 C025-C02I
 2.5 with sigma of 0.1
 C02F-C025
 2.5 with sigma of 0.1
 C01V-C02O
 2.5 with sigma of 0.1
 C04B-C02O
 2.5 with sigma of 0.1
 C04H-C021
 2.5 with sigma of 0.1
 C021-C04N
 2.5 with sigma of 0.1
 C02B-C02Z
 2.5 with sigma of 0.1
 C02B-C03M
 2.5 with sigma of 0.1
 C031-C01K
 2.5 with sigma of 0.1
 C036-C01K
 2.5 with sigma of 0.1
 C02E-C02S
 2.5 with sigma of 0.1
 C02E-C030
 2.5 with sigma of 0.1
 C03J-C03G
 2.5 with sigma of 0.1
 C02D-C03G
 2.5 with sigma of 0.1
 C1N-C1O \\sim C1N-C1P \\sim C1N-C1Q \\sim C1N-C1M
 with sigma of 0.02
 C1O-C1P \\sim C1O-C1Q \\sim C1P-C1Q
 with sigma of 0.04
 C1M-C1O \\sim C1M-C1P \\sim C1M-C1Q
 with sigma of 0.04
 C1-C7 \\sim C1-C8 \\sim C1-C9 \\sim C1-C2
 with sigma of 0.02
 C7-C8 \\sim C7-C9 \\sim C8-C9
 with sigma of 0.04
 C2-C7 \\sim C2-C8 \\sim C2-C9
 with sigma of 0.04
 C11-C12 \\sim C11-C13 \\sim C11-C14 \\sim C11-C10
 with sigma of 0.02
 C12-C13 \\sim C12-C14 \\sim C13-C14
 with sigma of 0.04
 C10-C12 \\sim C10-C13 \\sim C10-C14
 with sigma of 0.04
 C4-C5 \\sim C4-C6 \\sim C4-C15 \\sim C4-C3
 with sigma of 0.02
 C5-C6 \\sim C5-C15 \\sim C6-C15
 with sigma of 0.04
 C3-C5 \\sim C3-C6 \\sim C3-C15
 with sigma of 0.04
 C17-C19 \\sim C17-C1A \\sim C17-C1B \\sim C17-C16
 with sigma of 0.02
 C19-C1A \\sim C19-C1B \\sim C1A-C1B
 with sigma of 0.04
 C16-C19 \\sim C16-C1A \\sim C16-C1B
 with sigma of 0.04
 C1D-C1E \\sim C1D-C1F \\sim C1D-C1G \\sim C1D-C1C
 with sigma of 0.02
 C1E-C1F \\sim C1E-C1G \\sim C1F-C1G
 with sigma of 0.04
 C1C-C1E \\sim C1C-C1F \\sim C1C-C1G
 with sigma of 0.04
 C1I-C1J \\sim C1I-C1K \\sim C1I-C1L \\sim C1I-C1H
 with sigma of 0.02
 C1J-C1K \\sim C1J-C1L \\sim C1K-C1L
 with sigma of 0.04
 C1H-C1J \\sim C1H-C1K \\sim C1H-C1L
 with sigma of 0.04
 C1S-C1T \\sim C1S-C1U \\sim C1S-C1V \\sim C1S-C1R
 with sigma of 0.02
 C1T-C1U \\sim C1T-C1V \\sim C1U-C1V
 with sigma of 0.04
 C1R-C1T \\sim C1R-C1U \\sim C1R-C1V
 with sigma of 0.04
 C1X-C1Y \\sim C1X-C1Z \\sim C1X-C24 \\sim C1X-C1W
 with sigma of 0.02
 C1Y-C1Z \\sim C1Y-C24 \\sim C1Z-C24
 with sigma of 0.04
 C1W-C1Y \\sim C1W-C1Z \\sim C1W-C24
 with sigma of 0.04
 C26-C28 \\sim C26-C29 \\sim C26-C2A \\sim C26-C25
 with sigma of 0.02
 C28-C29 \\sim C28-C2A \\sim C29-C2A
 with sigma of 0.04
 C25-C28 \\sim C25-C29 \\sim C25-C2A
 with sigma of 0.04
3. Restrained planarity
 C033, C03G, C01F, C01Y, C01W, C017, C01C, C014, C02A, C01M, C01I, C02E, C01E,
 C01X, C018
 with sigma of 0.1
 C02O, C03N, C022, C02R, C03T, C01O, C039, C01Z, C026, C02Q, C02U, C021, C02X,
 C01U, C025
 with sigma of 0.1
 C01D, C00W, C023, C01L, C02P, C01Q, C01S, C03B, C02C, C01P, C019, C01K, C02H,
 C02B
 with sigma of 0.1
4. Rigid bond restraints
 Cu4, Cu0I, Cu0J, Cu5, Cu0H, Cu2, Cu09, Cu0E, Cu0G, Cu06, Cu0B, Cu3, Cu1, Cu6
 with sigma for 1-2 distances of 0.01 and sigma for 1-3 distances of 0.01
 C00W, C014, C015, C017, C018, C019, C01A, C01B, C01C, C01D, C01E, C01F, C01H,
 C01I, C01J, C01K, C01L, C01M, C01N, C01O, C01P, C01Q, C01R, C01S, C01U, C01V,
 C01W, C01X, C01Y, C01Z, C020, C021, C022, C023, C024, C025, C026, C028, C02A,
 C02B, C02C, C02D, C02E, C02F, C02G, C02H, C02I, C02K, C02M, C02O, C02P, C02Q,
 C02R, C02S, C02T, C02U, C02W, C02X, C02Z, C030, C031, C032, C033, C036, C037,
 C038, C039, C03B, C03E, C03F, C03G, C03H, C03I, C03J, C03M, C03N, C03Q, C03R,
 C03T, C03U, C03W, C043, C044, C048, C049, C04B, C04D, C04H, C04J, C04L, C04N,
 C04P, C04Z, C050, C41, C2, C1, C7, C8, C9, C10, C11, C12, C13, C14, C18, C3,
 C4, C5, C6, C15, C27, C16, C17, C19, C1A, C1B, C20, C1C, C1D, C1E, C1F, C1G,
 C1H, C1I, C1J, C1K, C1L, C21, C1R, C1S, C1T, C1U, C1V, C23, C1W, C1X, C1Y, C1Z,
  C24, C25, C26, C28, C29, C2A, C31, C30
 with sigma for 1-2 distances of 0.01 and sigma for 1-3 distances of 0.01
 C22, C1Q, C1N, C1M, C1O, C1P
 with sigma for 1-2 distances of 0.01 and sigma for 1-3 distances of 0.01
 O00R, O00T
 with sigma for 1-2 distances of 0.01 and sigma for 1-3 distances of 0.01
 O00S, O00O
 with sigma for 1-2 distances of 0.01 and sigma for 1-3 distances of 0.01
 Cu0L, Cu0K, Cu0D, Cu01, Cu04, Cu07, Cu0A
 with sigma for 1-2 distances of 0.01 and sigma for 1-3 distances of 0.01
 C1Y, C30, C1X, C1Z, C24, C1W
 with sigma for 1-2 distances of 0.01 and sigma for 1-3 distances of 0.01
5. Uiso/Uaniso restraints and constraints
C1M \\sim C1N \\sim C1O \\sim C1P \\sim C1Q: within 2A with sigma of 0.04 and
sigma for terminal atoms of 0.08 within 2A
Uanis(Cu4) \\sim Ueq, Uanis(Cu0I) \\sim Ueq, Uanis(Cu0J) \\sim Ueq, Uanis(Cu5)
\\sim Ueq, Uanis(Cu0H) \\sim Ueq, Uanis(Cu2) \\sim Ueq, Uanis(Cu09) \\sim Ueq,
Uanis(Cu0E) \\sim Ueq, Uanis(Cu0G) \\sim Ueq, Uanis(Cu06) \\sim Ueq,
Uanis(Cu0B) \\sim Ueq, Uanis(Cu3) \\sim Ueq, Uanis(Cu1) \\sim Ueq, Uanis(Cu6)
\\sim Ueq: with sigma of 0.01 and sigma for terminal atoms of 0.02
Uanis(C00W) \\sim Ueq, Uanis(C014) \\sim Ueq, Uanis(C015) \\sim Ueq,
Uanis(C017) \\sim Ueq, Uanis(C018) \\sim Ueq, Uanis(C019) \\sim Ueq,
Uanis(C01A) \\sim Ueq, Uanis(C01B) \\sim Ueq, Uanis(C01C) \\sim Ueq,
Uanis(C01D) \\sim Ueq, Uanis(C01E) \\sim Ueq, Uanis(C01F) \\sim Ueq,
Uanis(C01H) \\sim Ueq, Uanis(C01I) \\sim Ueq, Uanis(C01J) \\sim Ueq,
Uanis(C01K) \\sim Ueq, Uanis(C01L) \\sim Ueq, Uanis(C01M) \\sim Ueq,
Uanis(C01N) \\sim Ueq, Uanis(C01O) \\sim Ueq, Uanis(C01P) \\sim Ueq,
Uanis(C01Q) \\sim Ueq, Uanis(C01R) \\sim Ueq, Uanis(C01S) \\sim Ueq,
Uanis(C01U) \\sim Ueq, Uanis(C01V) \\sim Ueq, Uanis(C01W) \\sim Ueq,
Uanis(C01X) \\sim Ueq, Uanis(C01Y) \\sim Ueq, Uanis(C01Z) \\sim Ueq,
Uanis(C020) \\sim Ueq, Uanis(C021) \\sim Ueq, Uanis(C022) \\sim Ueq,
Uanis(C023) \\sim Ueq, Uanis(C024) \\sim Ueq, Uanis(C025) \\sim Ueq,
Uanis(C026) \\sim Ueq, Uanis(C028) \\sim Ueq, Uanis(C02A) \\sim Ueq,
Uanis(C02B) \\sim Ueq, Uanis(C02C) \\sim Ueq, Uanis(C02D) \\sim Ueq,
Uanis(C02E) \\sim Ueq, Uanis(C02F) \\sim Ueq, Uanis(C02G) \\sim Ueq,
Uanis(C02H) \\sim Ueq, Uanis(C02I) \\sim Ueq, Uanis(C02K) \\sim Ueq,
Uanis(C02M) \\sim Ueq, Uanis(C02O) \\sim Ueq, Uanis(C02P) \\sim Ueq,
Uanis(C02Q) \\sim Ueq, Uanis(C02R) \\sim Ueq, Uanis(C02S) \\sim Ueq,
Uanis(C02T) \\sim Ueq, Uanis(C02U) \\sim Ueq, Uanis(C02W) \\sim Ueq,
Uanis(C02X) \\sim Ueq, Uanis(C02Z) \\sim Ueq, Uanis(C030) \\sim Ueq,
Uanis(C031) \\sim Ueq, Uanis(C032) \\sim Ueq, Uanis(C033) \\sim Ueq,
Uanis(C036) \\sim Ueq, Uanis(C037) \\sim Ueq, Uanis(C038) \\sim Ueq,
Uanis(C039) \\sim Ueq, Uanis(C03B) \\sim Ueq, Uanis(C03E) \\sim Ueq,
Uanis(C03F) \\sim Ueq, Uanis(C03G) \\sim Ueq, Uanis(C03H) \\sim Ueq,
Uanis(C03I) \\sim Ueq, Uanis(C03J) \\sim Ueq, Uanis(C03M) \\sim Ueq,
Uanis(C03N) \\sim Ueq, Uanis(C03Q) \\sim Ueq, Uanis(C03R) \\sim Ueq,
Uanis(C03T) \\sim Ueq, Uanis(C03U) \\sim Ueq, Uanis(C03W) \\sim Ueq,
Uanis(C043) \\sim Ueq, Uanis(C044) \\sim Ueq, Uanis(C048) \\sim Ueq,
Uanis(C049) \\sim Ueq, Uanis(C04B) \\sim Ueq, Uanis(C04D) \\sim Ueq,
Uanis(C04H) \\sim Ueq, Uanis(C04J) \\sim Ueq, Uanis(C04L) \\sim Ueq,
Uanis(C04N) \\sim Ueq, Uanis(C04P) \\sim Ueq, Uanis(C04Z) \\sim Ueq,
Uanis(C050) \\sim Ueq, Uanis(C41) \\sim Ueq, Uanis(C2) \\sim Ueq, Uanis(C1)
\\sim Ueq, Uanis(C7) \\sim Ueq, Uanis(C8) \\sim Ueq, Uanis(C9) \\sim Ueq,
Uanis(C10) \\sim Ueq, Uanis(C11) \\sim Ueq, Uanis(C12) \\sim Ueq, Uanis(C13)
\\sim Ueq, Uanis(C14) \\sim Ueq, Uanis(C18) \\sim Ueq, Uanis(C3) \\sim Ueq,
Uanis(C4) \\sim Ueq, Uanis(C5) \\sim Ueq, Uanis(C6) \\sim Ueq, Uanis(C15) \\sim
Ueq, Uanis(C27) \\sim Ueq, Uanis(C16) \\sim Ueq, Uanis(C17) \\sim Ueq,
Uanis(C19) \\sim Ueq, Uanis(C1A) \\sim Ueq, Uanis(C1B) \\sim Ueq, Uanis(C20)
\\sim Ueq, Uanis(C1C) \\sim Ueq, Uanis(C1D) \\sim Ueq, Uanis(C1E) \\sim Ueq,
Uanis(C1F) \\sim Ueq, Uanis(C1G) \\sim Ueq, Uanis(C1H) \\sim Ueq, Uanis(C1I)
\\sim Ueq, Uanis(C1J) \\sim Ueq, Uanis(C1K) \\sim Ueq, Uanis(C1L) \\sim Ueq,
Uanis(C21) \\sim Ueq, Uanis(C1R) \\sim Ueq, Uanis(C1S) \\sim Ueq, Uanis(C1T)
\\sim Ueq, Uanis(C1U) \\sim Ueq, Uanis(C1V) \\sim Ueq, Uanis(C23) \\sim Ueq,
Uanis(C1W) \\sim Ueq, Uanis(C1X) \\sim Ueq, Uanis(C1Y) \\sim Ueq, Uanis(C1Z)
\\sim Ueq, Uanis(C24) \\sim Ueq, Uanis(C25) \\sim Ueq, Uanis(C26) \\sim Ueq,
Uanis(C28) \\sim Ueq, Uanis(C29) \\sim Ueq, Uanis(C2A) \\sim Ueq, Uanis(C31)
\\sim Ueq, Uanis(C30) \\sim Ueq: with sigma of 0.02 and sigma for terminal
atoms of 0.04
Uanis(C1M) \\sim Ueq, Uanis(C1N) \\sim Ueq, Uanis(C1O) \\sim Ueq, Uanis(C1P)
\\sim Ueq, Uanis(C1Q) \\sim Ueq, Uanis(C22) \\sim Ueq: with sigma of 0.01 and
sigma for terminal atoms of 0.02
Uanis(C1U) \\sim Ueq: with sigma of 0.01 and sigma for terminal atoms of 0.02
Uanis(C20) \\sim Ueq: with sigma of 0.01 and sigma for terminal atoms of 0.02
Uanis(O00R) \\sim Ueq, Uanis(O00T) \\sim Ueq: with sigma of 0.01 and sigma for
terminal atoms of 0.02
Uanis(O00S) \\sim Ueq, Uanis(O00O) \\sim Ueq: with sigma of 0.01 and sigma for
terminal atoms of 0.02
Uanis(Cu04) \\sim Ueq, Uanis(Cu01) \\sim Ueq, Uanis(Cu07) \\sim Ueq,
Uanis(Cu0A) \\sim Ueq, Uanis(Cu0D) \\sim Ueq, Uanis(Cu0L) \\sim Ueq,
Uanis(Cu0K) \\sim Ueq: with sigma of 0.01 and sigma for terminal atoms of 0.02
Uanis(C23) \\sim Ueq: with sigma of 0.01 and sigma for terminal atoms of 0.02
Uanis(C30) \\sim Ueq, Uanis(C1Y) \\sim Ueq, Uanis(C1X) \\sim Ueq, Uanis(C1Z)
\\sim Ueq, Uanis(C24) \\sim Ueq, Uanis(C1W) \\sim Ueq: with sigma of 0.01 and
sigma for terminal atoms of 0.02
6. Rigid body (RIGU) restrains
 C1M, C1N, C1O, C1P, C1Q
 with sigma for 1-2 distances of 0.004 and sigma for 1-3 distances of 0.004
 C2, C1, C7, C8, C9
 with sigma for 1-2 distances of 0.004 and sigma for 1-3 distances of 0.004
 C10, C11, C12, C13, C14
 with sigma for 1-2 distances of 0.004 and sigma for 1-3 distances of 0.004
 C3, C4, C5, C6, C15
 with sigma for 1-2 distances of 0.004 and sigma for 1-3 distances of 0.004
 C16, C17, C19, C1A, C1B
 with sigma for 1-2 distances of 0.004 and sigma for 1-3 distances of 0.004
 C1C, C1D, C1E, C1F, C1G
 with sigma for 1-2 distances of 0.004 and sigma for 1-3 distances of 0.004
 C1H, C1I, C1J, C1K, C1L
 with sigma for 1-2 distances of 0.004 and sigma for 1-3 distances of 0.004
 C1R, C1S, C1T, C1U, C1V
 with sigma for 1-2 distances of 0.004 and sigma for 1-3 distances of 0.004
 C1W, C1X, C1Y, C1Z, C24
 with sigma for 1-2 distances of 0.004 and sigma for 1-3 distances of 0.004
 C25, C26, C28, C29, C2A
 with sigma for 1-2 distances of 0.004 and sigma for 1-3 distances of 0.004
7.a Me refined with riding coordinates:
 C02M(H02A,H02B,H02C), C02W(H02E,H02H,H02J), C032(H03A,H03B,H03C), C03E(H03D,
 H03E,H03F), C03H(H03H,H03I,H03J), C050(H05A,H05B,H05C), C2(H2A,H2B,H2C),
 C7(H7A,H7B,H7C), C8(H8A,H8B,H8C), C10(H10A,H10B,H10C), C12(H12A,H12B,H12C),
 C13(H13A,H13B,H13C), C5(H5A,H5B,H5C), C6(H6A,H6B,H6C), C15(H15A,H15B,H15C),
 C19(H19A,H19B,H19C), C1A(H1AA,H1AB,H1AC), C1B(H1BA,H1BB,H1BC), C1E(H1EA,H1EB,
 H1EC), C1F(H1FA,H1FB,H1FC), C1G(H1GA,H1GB,H1GC), C1H(H1HA,H1HB,H1HC), C1J(H1JA,
 H1JB,H1JC), C1L(H1LA,H1LB,H1LC), C1R(H1RA,H1RB,H1RC), C1T(H1TA,H1TB,H1TC),
 C1V(H1VA,H1VB,H1VC), C1W(H1WA,H1WB,H1WC), C1Z(H1ZA,H1ZB,H1ZC), C24(H24A,H24B,
 H24C), C25(H25A,H25B,H25C), C28(H28A,H28B,H28C), C2A(H2AA,H2AB,H2AC), C1M(H1MA,
 H1MB,H1MC), C1O(H1OA,H1OB,H1OC), C1P(H1PA,H1PB,H1PC)
7.b Aromatic/amide H refined with riding coordinates:
 C015(H015), C018(H018), C01A(H01A), C01B(H01B), C01E(H01E), C01H(H01H),
 C01L(H01L), C01N(H01N), C01S(H01S), C01V(H01V), C01X(H01X), C020(H020),
 C023(H023), C024(H024), C026(H026), C02D(H02D), C02F(H02F), C02G(H02G),
 C02I(H02I), C02K(H02K), C02S(H02S), C02T(H02T), C04N(H04N), C04J(H04J),
 C04P(H04P), C04H(H04H), C02Z(H02Z), C030(H030), C031(H031), C036(H036),
 C037(H037), C039(H039), C03F(H03G), C03I(H03K), C03J(H03L), C03M(H03M),
 C03R(H03R), C03T(H03T), C03U(H03U), C03W(H03W), C043(H043), C044(H044),
 C048(H048), C049(H049), C04B(H04B)
7.c Fitted hexagon refined as free rotating group:
 C02U(C04N,C04J,C02Q,C04P,C04H)
;
_olex2_submission_special_instructions 'No special instructions were received'

loop_
_space_group_symop_operation_xyz
'x, y, z'
'-x, y, -z+1/2'
'x+1/2, y+1/2, z'
'-x+1/2, y+1/2, -z+1/2'
'-x, -y, -z'
'x, -y, z-1/2'
'-x+1/2, -y+1/2, -z'
'x+1/2, -y+1/2, z-1/2'

loop_
_atom_site_label
_atom_site_type_symbol
_atom_site_fract_x
_atom_site_fract_y
_atom_site_fract_z
_atom_site_U_iso_or_equiv
_atom_site_adp_type
_atom_site_occupancy
_atom_site_site_symmetry_order
_atom_site_calc_flag
_atom_site_refinement_flags_posn
_atom_site_refinement_flags_adp
_atom_site_refinement_flags_occupancy
_atom_site_disorder_assembly
_atom_site_disorder_group
Cu01 Cu 0.76165(9) 0.25312(6) 0.46536(9) 0.0583(9) Uani 1 1 d . U . . .
Cu04 Cu 0.72046(9) 0.20275(7) 0.57603(9) 0.0675(10) Uani 1 1 d . U . . .
Cu06 Cu 1.28520(10) 0.09242(7) 0.80102(8) 0.0715(10) Uani 1 1 d . U . . .
Cu07 Cu 0.77478(10) 0.25760(7) 0.60052(10) 0.0764(11) Uani 1 1 d . U . . .
Cu09 Cu 1.21376(11) 0.05987(7) 0.75310(9) 0.0777(11) Uani 1 1 d . U . . .
Cu0A Cu 0.82218(10) 0.24340(9) 0.54309(10) 0.0877(12) Uani 1 1 d . U . . .
Cu0B Cu 1.30673(12) -0.03341(7) 0.76637(10) 0.0852(11) Uani 1 1 d . U . . .
Cu0D Cu 0.70384(11) 0.20315(7) 0.49565(10) 0.0839(11) Uani 1 1 d . U . . .
Cu0E Cu 1.29056(12) 0.00310(9) 0.82169(9) 0.0967(12) Uani 1 1 d . U . . .
Cu0G Cu 1.35823(12) 0.05451(8) 0.82490(10) 0.0955(12) Uani 1 1 d . U . . .
Cu0H Cu 1.19942(12) 0.01074(8) 0.79450(11) 0.0979(12) Uani 1 1 d . U . . .
Cu0I Cu 1.17515(14) -0.04767(9) 0.75635(10) 0.1010(13) Uani 1 1 d . U . . .
Cu0J Cu 1.23108(13) -0.06215(8) 0.71455(10) 0.1001(13) Uani 1 1 d . U . . .
Cu0K Cu 0.81076(12) 0.23049(9) 0.41822(12) 0.1092(14) Uani 1 1 d . U . . .
Cu0L Cu 0.78997(12) 0.20194(8) 0.48408(14) 0.1259(15) Uani 1 1 d . U . . .
O00M O 1.1916(5) 0.1011(3) 0.7530(4) 0.068(5) Uani 1 1 d . . . . .
O00N O 1.2392(5) 0.1228(3) 0.7986(4) 0.074(5) Uani 1 1 d . . . . .
O00O O 1.6911(5) -0.1638(4) 1.0661(4) 0.074(5) Uani 1 1 d . U . . .
O00P O 1.3675(5) -0.0215(4) 1.1970(4) 0.076(5) Uani 1 1 d . . . . .
O00Q O 1.1575(5) 0.0053(4) 0.3202(4) 0.073(5) Uani 1 1 d . . . . .
O00R O 1.2282(6) 0.4049(4) 0.7827(4) 0.079(5) Uani 1 1 d . U . . .
O00S O 1.6644(5) -0.1711(4) 1.0076(4) 0.072(5) Uani 1 1 d . U . . .
O00T O 1.1745(5) 0.4250(4) 0.7386(4) 0.070(5) Uani 1 1 d . U . . .
O00U O 1.2010(6) 0.0318(4) 0.6433(4) 0.088(6) Uani 1 1 d . . . . .
O00V O 1.3267(6) 0.0008(4) 0.8674(4) 0.090(7) Uani 1 1 d . . . . .
C00W C 0.9927(6) 0.2572(5) 0.6870(4) 0.059(6) Uani 1 1 d D U . . .
O00X O 1.3810(5) -0.0723(4) 1.2123(5) 0.084(6) Uani 1 1 d . . . . .
O00Y O 0.8323(6) 0.1730(4) 0.4716(5) 0.087(6) Uani 1 1 d . . . . .
O00Z O 0.8664(5) 0.2413(4) 0.5895(5) 0.081(6) Uani 1 1 d . . . . .
O010 O 1.3826(6) 0.0326(4) 0.8669(4) 0.090(6) Uani 1 1 d . . . . .
O011 O 1.1366(5) 0.0131(4) 0.6506(4) 0.083(6) Uani 1 1 d . . . . .
O012 O 1.1438(6) 0.0501(4) 0.2945(5) 0.092(6) Uani 1 1 d . . . . .
O013 O 0.8336(5) 0.2626(4) 0.6285(5) 0.087(7) Uani 1 1 d . . . . .
C014 C 1.3918(8) -0.0021(5) 0.9132(5) 0.060(6) Uani 1 1 d D U . . .
C015 C 1.4367(8) -0.0009(5) 0.9236(6) 0.059(6) Uani 1 1 d D U . . .
H015 H 1.452884 0.009029 0.909190 0.070 Uiso 1 1 calc R U . . .
O016 O 0.8506(6) 0.1986(5) 0.4246(5) 0.102(7) Uani 1 1 d . . . . .
C017 C 1.5190(6) -0.0771(5) 1.0394(6) 0.055(5) Uani 1 1 d D U . . .
C018 C 1.4987(7) -0.0624(5) 1.0097(6) 0.050(5) Uani 1 1 d . U . . .
H018 H 1.509663 -0.064158 0.989012 0.059 Uiso 1 1 calc R U . . .
C019 C 1.2046(8) 0.1227(5) 0.7752(7) 0.061(7) Uani 1 1 d D U . . .
C01A C 1.5960(7) -0.0979(5) 1.0670(6) 0.059(6) Uani 1 1 d . U . . .
H01A H 1.596540 -0.085209 1.086334 0.071 Uiso 1 1 calc R U . . .
C01B C 1.4590(8) -0.0137(5) 0.9545(6) 0.057(6) Uani 1 1 d . U . . .
H01B H 1.489685 -0.012009 0.960805 0.069 Uiso 1 1 calc R U . . .
C01C C 1.4365(8) -0.0287(5) 0.9756(5) 0.056(5) Uani 1 1 d D U . . .
C01D C 1.0402(6) 0.2567(5) 0.7079(4) 0.070(7) Uani 1 1 d D U . . .
C01E C 1.5039(7) -0.0757(5) 1.0697(6) 0.049(5) Uani 1 1 d . U . . .
H01E H 1.517200 -0.086973 1.089356 0.059 Uiso 1 1 calc R U . . .
C01F C 1.4460(7) -0.0536(6) 1.1039(6) 0.066(6) Uani 1 1 d D U . . .
C01H C 1.3691(8) -0.0159(6) 0.9365(6) 0.075(7) Uani 1 1 d D U . . .
H01H H 1.338322 -0.015023 0.931826 0.089 Uiso 1 1 calc R U . . .
C01I C 1.6300(7) -0.1346(5) 1.0366(7) 0.058(6) Uani 1 1 d D U . . .
C01J C 0.7944(7) 0.1844(5) 0.5515(6) 0.045(5) Uani 1 1 d . U . . .
C01K C 1.1938(8) 0.4041(4) 0.7618(7) 0.063(7) Uani 1 1 d D U . . .
C01L C 1.0610(7) 0.2841(5) 0.7179(6) 0.063(6) Uani 1 1 d . U . . .
H01L H 1.045287 0.301566 0.710074 0.075 Uiso 1 1 calc R U . . .
C01M C 1.5600(7) -0.0962(5) 1.0383(6) 0.060(6) Uani 1 1 d D U . . .
C01N C 0.9591(7) 0.2753(5) 0.6906(6) 0.064(6) Uani 1 1 d . U . . .
H01N H 0.964053 0.290265 0.707870 0.077 Uiso 1 1 calc R U . . .
C01O C 1.0720(8) 0.0734(6) 0.4978(6) 0.069(6) Uani 1 1 d D U . . .
C01P C 1.1680(8) 0.3742(5) 0.7547(7) 0.070(7) Uani 1 1 d D U . . .
C01Q C 1.1025(7) 0.2877(4) 0.7382(6) 0.055(6) Uani 1 1 d D U . . .
C01R C 0.8200(8) 0.1607(6) 0.5670(7) 0.071(6) Uani 1 1 d . U . . .
C01S C 1.1246(7) 0.2621(5) 0.7478(6) 0.056(6) Uani 1 1 d . U . . .
H01S H 1.153784 0.263081 0.760089 0.067 Uiso 1 1 calc R U . . .
C01U C 1.1394(8) 0.0415(5) 0.6000(5) 0.063(6) Uani 1 1 d D U . . .
C01V C 0.9044(8) 0.1345(6) 0.4757(6) 0.073(7) Uani 1 1 d D U . . .
H01V H 0.884836 0.130968 0.490773 0.088 Uiso 1 1 calc R U . . .
C01W C 1.4601(7) -0.0438(5) 1.0102(5) 0.053(5) Uani 1 1 d D U . . .
C01X C 1.4437(7) -0.0433(5) 1.0418(6) 0.058(6) Uani 1 1 d . U . . .
H01X H 1.416871 -0.033826 1.042316 0.070 Uiso 1 1 calc R U . . .
C01Y C 1.4667(8) -0.0565(5) 1.0711(6) 0.062(6) Uani 1 1 d D U . . .
C01Z C 1.0651(8) 0.0740(6) 0.4357(5) 0.070(6) Uani 1 1 d D U . . .
C020 C 0.9403(9) 0.1160(6) 0.4781(7) 0.082(7) Uani 1 1 d . U . . .
H020 H 0.944381 0.099653 0.493546 0.099 Uiso 1 1 calc R U . . .
C021 C 1.1401(8) 0.0293(6) 0.3179(6) 0.068(7) Uani 1 1 d D U . . .
C022 C 0.9687(7) 0.1218(5) 0.4581(7) 0.067(6) Uani 1 1 d D U . . .
C023 C 1.0630(8) 0.2337(5) 0.7188(4) 0.077(7) Uani 1 1 d . U . . .
H023 H 1.050522 0.214911 0.712083 0.093 Uiso 1 1 calc R U . . .
C024 C 1.3911(8) -0.0313(5) 0.9672(6) 0.068(7) Uani 1 1 d . U . . .
H024 H 1.375608 -0.042587 0.981062 0.082 Uiso 1 1 calc R U . . .
C025 C 1.1616(9) 0.0274(5) 0.6356(6) 0.058(6) Uani 1 1 d D U . . .
C026 C 1.0290(7) 0.0938(5) 0.4327(6) 0.067(6) Uani 1 1 d . U . . .
H026 H 1.016691 0.101442 0.410379 0.081 Uiso 1 1 calc R U . . .
C028 C 1.1234(8) 0.3191(4) 0.7460(7) 0.069(7) Uani 1 1 d D U . . .
C02A C 1.3626(9) 0.0106(6) 0.8788(6) 0.062(7) Uani 1 1 d D U . . .
C02B C 0.8642(8) 0.2541(6) 0.6197(7) 0.063(7) Uani 1 1 d D U . . .
C02C C 1.1781(8) 0.1522(5) 0.7673(6) 0.063(6) Uani 1 1 d D U . . .
C02D C 1.4160(8) -0.0248(6) 1.1436(7) 0.077(7) Uani 1 1 d D U . . .
H02D H 1.408192 -0.005844 1.150825 0.092 Uiso 1 1 calc R U . . .
C02E C 1.6658(7) -0.1588(5) 1.0366(7) 0.059(6) Uani 1 1 d D U . . .
C02F C 1.0913(8) 0.0412(6) 0.5899(7) 0.082(7) Uani 1 1 d D U . . .
H02F H 1.074844 0.031943 0.604673 0.098 Uiso 1 1 calc R U . . .
C02G C 1.0692(8) 0.0549(6) 0.5581(7) 0.076(7) Uani 1 1 d . U . . .
H02G H 1.038609 0.057194 0.552665 0.091 Uiso 1 1 calc R U . . .
C02H C 0.9105(7) 0.2531(6) 0.6437(6) 0.064(6) Uani 1 1 d D U . . .
C02I C 1.1639(8) 0.0519(5) 0.5777(6) 0.074(7) Uani 1 1 d D U . . .
H02I H 1.194649 0.051516 0.583954 0.088 Uiso 1 1 calc R U . . .
C02K C 1.5616(8) -0.1140(5) 1.0091(6) 0.061(6) Uani 1 1 d . U . . .
H02K H 1.538120 -0.113204 0.989777 0.074 Uiso 1 1 calc R U . . .
C02M C 0.9358(8) 0.2243(6) 0.5242(7) 0.095(8) Uani 1 1 d . U . . .
H02A H 0.967453 0.226259 0.528339 0.143 Uiso 1 1 calc R U . . .
H02B H 0.926995 0.219348 0.546054 0.143 Uiso 1 1 calc R U . . .
H02C H 0.926506 0.208469 0.507261 0.143 Uiso 1 1 calc R U . . .
C02O C 0.8547(7) 0.1792(5) 0.4468(8) 0.073(8) Uani 1 1 d D U . . .
C02P C 1.1051(8) 0.2340(4) 0.7401(6) 0.066(6) Uani 1 1 d D U . . .
C02R C 1.0107(7) 0.1025(5) 0.4609(7) 0.071(6) Uani 1 1 d D U . . .
C02S C 1.5962(8) -0.1327(5) 1.0077(7) 0.074(7) Uani 1 1 d D U . . .
H02S H 1.596836 -0.143934 0.987441 0.089 Uiso 1 1 calc R U . . .
C02T C 1.1860(8) 0.1743(5) 0.7915(7) 0.070(7) Uani 1 1 d D U . . .
H02T H 1.207211 0.172304 0.812241 0.084 Uiso 1 1 calc R U . . .
C02U C 1.1193(5) 0.0433(4) 0.3472(4) 0.071(6) Uani 1 1 d DG U . . .
C04N C 1.1020(6) 0.0724(4) 0.3464(4) 0.092(7) Uani 1 1 d DG U . . .
H04N H 1.102697 0.084955 0.327168 0.110 Uiso 1 1 calc R U . . .
C04J C 1.0838(5) 0.0828(3) 0.3744(5) 0.093(8) Uani 1 1 d G U . . .
H04J H 1.072249 0.102219 0.373860 0.112 Uiso 1 1 calc R U . . .
C02Q C 1.0828(5) 0.0640(4) 0.4032(4) 0.077(7) Uani 1 1 d DG U . . .
C04P C 1.1001(6) 0.0349(4) 0.4040(4) 0.081(7) Uani 1 1 d G U . . .
H04P H 1.099436 0.022361 0.423248 0.097 Uiso 1 1 calc R U . . .
C04H C 1.1183(5) 0.0246(3) 0.3760(5) 0.090(8) Uani 1 1 d DG U . . .
H04H H 1.129885 0.005097 0.376556 0.108 Uiso 1 1 calc R U . . .
C02W C 0.8131(9) 0.1579(6) 0.6059(6) 0.109(9) Uani 1 1 d . U . . .
H02E H 0.830582 0.141420 0.617455 0.163 Uiso 1 1 calc R U . . .
H02H H 0.822153 0.176350 0.618392 0.163 Uiso 1 1 calc R U . . .
H02J H 0.782390 0.154189 0.605791 0.163 Uiso 1 1 calc R U . . .
C02X C 1.0961(9) 0.0647(6) 0.5354(6) 0.081(7) Uani 1 1 d D U . . .
C02Z C 0.9184(8) 0.2725(6) 0.6701(6) 0.068(7) Uani 1 1 d D U . . .
H02Z H 0.895441 0.284481 0.674707 0.082 Uiso 1 1 calc R U . . .
C030 C 1.6303(8) -0.1175(5) 1.0673(7) 0.070(7) Uani 1 1 d D U . . .
H030 H 1.652974 -0.119531 1.087114 0.084 Uiso 1 1 calc R U . . .
C031 C 1.1340(9) 0.3696(6) 0.7262(7) 0.094(8) Uani 1 1 d D U . . .
H031 H 1.123944 0.385208 0.710422 0.113 Uiso 1 1 calc R U . . .
C032 C 0.9286(8) 0.2813(6) 0.5373(8) 0.105(9) Uani 1 1 d . U . . .
H03A H 0.960190 0.283515 0.542022 0.157 Uiso 1 1 calc R U . . .
H03B H 0.914990 0.299718 0.527271 0.157 Uiso 1 1 calc R U . . .
H03C H 0.919003 0.277018 0.559008 0.157 Uiso 1 1 calc R U . . .
C033 C 1.4067(6) -0.0497(4) 1.1619(5) 0.076(7) Uani 1 1 d D U . . .
C036 C 1.1788(8) 0.3516(5) 0.7788(7) 0.068(7) Uani 1 1 d D U . . .
H036 H 1.201803 0.354418 0.798266 0.082 Uiso 1 1 calc R U . . .
C037 C 1.4364(9) -0.0267(6) 1.1148(7) 0.083(7) Uani 1 1 d . U . . .
H037 H 1.443276 -0.009311 1.103473 0.100 Uiso 1 1 calc R U . . .
C038 C 0.9143(9) 0.2540(7) 0.5099(8) 0.091(7) Uani 1 1 d . U . . .
C039 C 1.0881(8) 0.0641(6) 0.4684(7) 0.074(7) Uani 1 1 d . U . . .
H039 H 1.113052 0.051845 0.470437 0.089 Uiso 1 1 calc R U . . .
C03B C 1.1306(8) 0.2044(5) 0.7508(7) 0.073(7) Uani 1 1 d D U . . .
C03E C 0.8686(8) 0.1649(6) 0.5647(8) 0.120(10) Uani 1 1 d . U . . .
H03D H 0.885621 0.148014 0.575655 0.180 Uiso 1 1 calc R U . . .
H03E H 0.871015 0.166156 0.540274 0.180 Uiso 1 1 calc R U . . .
H03F H 0.879712 0.183199 0.576691 0.180 Uiso 1 1 calc R U . . .
C03F C 1.1486(9) 0.1544(6) 0.7358(7) 0.086(8) Uani 1 1 d D U . . .
H03G H 1.145131 0.138641 0.719476 0.103 Uiso 1 1 calc R U . . .
C03G C 1.3843(7) -0.0473(6) 1.1941(6) 0.075(7) Uani 1 1 d D U . . .
C03H C 0.7984(10) 0.1300(5) 0.5466(7) 0.111(10) Uani 1 1 d . U . . .
H03H H 0.815295 0.112686 0.556625 0.166 Uiso 1 1 calc R U . . .
H03I H 0.768352 0.127846 0.549518 0.166 Uiso 1 1 calc R U . . .
H03J H 0.799022 0.131408 0.521892 0.166 Uiso 1 1 calc R U . . .
C03I C 0.9633(8) 0.1452(5) 0.4336(7) 0.071(7) Uani 1 1 d . U . . .
H03K H 0.983693 0.148473 0.419158 0.086 Uiso 1 1 calc R U . . .
C03J C 1.4226(8) -0.0759(6) 1.1541(7) 0.076(7) Uani 1 1 d D U . . .
H03L H 1.420534 -0.092939 1.167898 0.091 Uiso 1 1 calc R U . . .
C03M C 0.9448(9) 0.2355(6) 0.6372(8) 0.094(8) Uani 1 1 d D U . . .
H03M H 0.940291 0.223229 0.617183 0.113 Uiso 1 1 calc R U . . .
C03N C 0.8957(6) 0.1586(4) 0.4516(7) 0.074(7) Uani 1 1 d D U . . .
C03Q C 0.7216(8) 0.2389(6) 0.6095(7) 0.076(8) Uani 1 1 d . U . . .
C03R C 1.4429(8) -0.0776(6) 1.1243(7) 0.081(7) Uani 1 1 d . U . . .
H03R H 1.454552 -0.096005 1.118851 0.098 Uiso 1 1 calc R U . . .
C03T C 1.0320(8) 0.0918(6) 0.4946(7) 0.081(7) Uani 1 1 d . U . . .
H03T H 1.020646 0.096417 0.514604 0.098 Uiso 1 1 calc R U . . .
C03U C 1.1239(8) 0.1807(5) 0.7289(7) 0.077(7) Uani 1 1 d . U . . .
H03U H 1.102024 0.181869 0.708450 0.092 Uiso 1 1 calc R U . . .
C03W C 1.1607(7) 0.2004(5) 0.7840(6) 0.068(7) Uani 1 1 d . U . . .
H03W H 1.163324 0.215570 0.800945 0.081 Uiso 1 1 calc R U . . .
C043 C 1.1416(8) 0.0642(6) 0.5429(7) 0.082(7) Uani 1 1 d . U . . .
H043 H 1.157877 0.071294 0.526748 0.099 Uiso 1 1 calc R U . . .
C044 C 1.1154(8) 0.3413(6) 0.7216(7) 0.084(8) Uani 1 1 d . U . . .
H044 H 1.096050 0.337245 0.700347 0.100 Uiso 1 1 calc R U . . .
C048 C 0.9860(9) 0.2356(6) 0.6600(7) 0.094(8) Uani 1 1 d . U . . .
H048 H 1.008107 0.221970 0.657362 0.113 Uiso 1 1 calc R U . . .
C049 C 1.1558(8) 0.3243(6) 0.7748(7) 0.075(7) Uani 1 1 d . U . . .
H049 H 1.162676 0.309489 0.792172 0.091 Uiso 1 1 calc R U . . .
C04B C 0.9265(8) 0.1634(6) 0.4315(7) 0.079(7) Uani 1 1 d D U . . .
H04B H 0.922709 0.179641 0.415796 0.095 Uiso 1 1 calc R U . . .
C04D C 0.7246(7) 0.2149(5) 0.4473(6) 0.055(6) Uani 1 1 d . U . . .
C04L C 0.8266(7) 0.2472(5) 0.4885(6) 0.054(6) Uani 1 1 d . U . . .
C04Z C 0.7698(7) 0.2043(5) 0.5411(6) 0.052(6) Uani 1 1 d . U . . .
C050 C 0.9256(11) 0.2627(8) 0.4715(9) 0.167(13) Uani 1 1 d . U . . .
H05A H 0.957115 0.264741 0.473815 0.251 Uiso 1 1 calc R U . . .
H05B H 0.915022 0.246952 0.454732 0.251 Uiso 1 1 calc R U . . .
H05C H 0.911463 0.281418 0.463294 0.251 Uiso 1 1 calc R U . . .
Cu1 Cu 1.34796(10) 0.07447(7) 0.74879(8) 0.0660(9) Uani 1 1 d . U . . .
Cu3 Cu 1.32370(12) 0.01280(9) 0.72461(10) 0.0921(11) Uani 1 1 d . U . . .
Cu4 Cu 1.16066(11) -0.01335(7) 0.69189(9) 0.0752(10) Uani 1 1 d . U . . .
Cu2 Cu 1.23807(12) 0.02919(8) 0.69191(9) 0.0882(12) Uani 1 1 d . U . . .
Cu5 Cu 1.23112(10) -0.00793(7) 0.74215(8) 0.0598(9) Uani 1 1 d . U . . .
Cu6 Cu 1.29136(9) 0.03984(7) 0.77171(8) 0.0588(8) Uani 1 1 d . U . . .
C41 C 0.8653(9) 0.2514(6) 0.5034(7) 0.081(7) Uani 1 1 d . U . . .
C2 C 0.6548(7) 0.1600(5) 0.4123(6) 0.115(9) Uani 1 1 d D U . . .
H2A H 0.643045 0.160212 0.433557 0.172 Uiso 1 1 calc R U . . .
H2B H 0.644425 0.177456 0.398252 0.172 Uiso 1 1 calc R U . . .
H2C H 0.645093 0.142006 0.399018 0.172 Uiso 1 1 calc R U . . .
C1 C 0.7055(7) 0.1605(4) 0.4220(5) 0.094(7) Uani 1 1 d D U . . .
C7 C 0.7239(8) 0.1343(5) 0.4472(6) 0.111(9) Uani 1 1 d D U . . .
H7A H 0.710020 0.134596 0.467362 0.167 Uiso 1 1 calc R U . . .
H7B H 0.717742 0.115384 0.434957 0.167 Uiso 1 1 calc R U . . .
H7C H 0.755319 0.136651 0.454915 0.167 Uiso 1 1 calc R U . . .
C8 C 0.7275(8) 0.1601(6) 0.3898(6) 0.123(9) Uani 1 1 d D U . . .
H8A H 0.759100 0.160461 0.397531 0.184 Uiso 1 1 calc R U . . .
H8B H 0.718900 0.142164 0.376129 0.184 Uiso 1 1 calc R U . . .
H8C H 0.718231 0.177615 0.375364 0.184 Uiso 1 1 calc R U . . .
C9 C 0.7194(6) 0.1899(4) 0.4424(5) 0.051(6) Uani 1 1 d D U . . .
C10 C 0.6665(12) 0.2246(8) 0.6725(8) 0.229(16) Uani 1 1 d D U . . .
H10A H 0.696215 0.226572 0.685865 0.344 Uiso 1 1 calc R U . . .
H10B H 0.654895 0.244201 0.665126 0.344 Uiso 1 1 calc R U . . .
H10C H 0.648312 0.215234 0.686951 0.344 Uiso 1 1 calc R U . . .
C11 C 0.6667(7) 0.2047(5) 0.6394(7) 0.149(11) Uani 1 1 d D U . . .
C12 C 0.6199(8) 0.2001(7) 0.6160(7) 0.155(12) Uani 1 1 d D U . . .
H12A H 0.622154 0.187632 0.595993 0.232 Uiso 1 1 calc R U . . .
H12B H 0.601073 0.190400 0.629632 0.232 Uiso 1 1 calc R U . . .
H12C H 0.607655 0.219367 0.607807 0.232 Uiso 1 1 calc R U . . .
C13 C 0.6865(10) 0.1727(6) 0.6500(9) 0.185(13) Uani 1 1 d D U . . .
H13A H 0.686186 0.160886 0.629075 0.277 Uiso 1 1 calc R U . . .
H13B H 0.716430 0.174759 0.662938 0.277 Uiso 1 1 calc R U . . .
H13C H 0.669058 0.162734 0.664656 0.277 Uiso 1 1 calc R U . . .
C14 C 0.6970(9) 0.2192(7) 0.6161(7) 0.124(10) Uani 1 1 d D U . . .
C18 C 1.1792(9) 0.0208(6) 0.7364(7) 0.071(8) Uani 1 1 d . U . . .
C3 C 1.1499(7) 0.0340(5) 0.7363(6) 0.066(7) Uani 1 1 d D U . . .
C4 C 1.1027(7) 0.0466(4) 0.7336(5) 0.116(8) Uani 1 1 d D U . . .
C5 C 1.0708(7) 0.0195(6) 0.7243(8) 0.148(11) Uani 1 1 d D U . . .
H5A H 1.073821 0.011184 0.701919 0.223 Uiso 1 1 calc R U . . .
H5B H 1.077942 0.004293 0.742355 0.223 Uiso 1 1 calc R U . . .
H5C H 1.040866 0.026176 0.722920 0.223 Uiso 1 1 calc R U . . .
C6 C 1.0938(8) 0.0710(5) 0.7040(6) 0.125(10) Uani 1 1 d D U . . .
H6A H 1.096620 0.062030 0.681896 0.187 Uiso 1 1 calc R U . . .
H6B H 1.064368 0.078841 0.702083 0.187 Uiso 1 1 calc R U . . .
H6C H 1.114879 0.087073 0.709836 0.187 Uiso 1 1 calc R U . . .
C15 C 1.0983(9) 0.0603(6) 0.7696(7) 0.149(11) Uani 1 1 d D U . . .
H15A H 1.068922 0.068110 0.767917 0.223 Uiso 1 1 calc R U . . .
H15B H 1.103966 0.044936 0.787512 0.223 Uiso 1 1 calc R U . . .
H15C H 1.119416 0.076389 0.775643 0.223 Uiso 1 1 calc R U . . .
C27 C 1.3399(8) 0.0082(5) 0.7845(7) 0.058(7) Uani 1 1 d . U . . .
C16 C 1.3697(6) -0.0071(4) 0.7804(6) 0.057(6) Uani 1 1 d D U . . .
C17 C 1.4167(6) -0.0204(4) 0.7873(5) 0.085(7) Uani 1 1 d D U . . .
C19 C 1.4496(7) 0.0061(6) 0.7934(8) 0.142(11) Uani 1 1 d D U . . .
H19A H 1.479307 -0.001636 0.797843 0.212 Uiso 1 1 calc R U . . .
H19B H 1.444871 0.018758 0.772803 0.212 Uiso 1 1 calc R U . . .
H19C H 1.445130 0.017656 0.813502 0.212 Uiso 1 1 calc R U . . .
C1A C 1.4230(8) -0.0393(6) 0.7548(6) 0.129(10) Uani 1 1 d D U . . .
H1AA H 1.402234 -0.055716 0.751278 0.193 Uiso 1 1 calc R U . . .
H1AB H 1.417993 -0.026638 0.734085 0.193 Uiso 1 1 calc R U . . .
H1AC H 1.452616 -0.047132 0.758810 0.193 Uiso 1 1 calc R U . . .
C1B C 1.4222(9) -0.0419(5) 0.8194(6) 0.130(10) Uani 1 1 d D U . . .
H1BA H 1.400981 -0.058035 0.814306 0.195 Uiso 1 1 calc R U . . .
H1BB H 1.451592 -0.050221 0.824127 0.195 Uiso 1 1 calc R U . . .
H1BC H 1.417429 -0.030937 0.839812 0.195 Uiso 1 1 calc R U . . .
C20 C 1.2414(7) -0.0291(5) 0.7910(6) 0.057(6) Uani 1 1 d . U . . .
C1C C 1.2621(7) -0.0450(4) 0.8153(5) 0.072(7) Uani 1 1 d D U . . .
C1D C 1.2705(6) -0.0709(4) 0.8428(5) 0.090(7) Uani 1 1 d D U . . .
C1E C 1.2523(9) -0.0600(6) 0.8753(5) 0.120(10) Uani 1 1 d D U . . .
H1EA H 1.256831 -0.075494 0.893123 0.181 Uiso 1 1 calc R U . . .
H1EB H 1.267604 -0.041957 0.884700 0.181 Uiso 1 1 calc R U . . .
H1EC H 1.221201 -0.055821 0.868234 0.181 Uiso 1 1 calc R U . . .
C1F C 1.2432(9) -0.0986(5) 0.8263(7) 0.148(11) Uani 1 1 d D U . . .
H1FA H 1.247818 -0.115081 0.842904 0.222 Uiso 1 1 calc R U . . .
H1FB H 1.212300 -0.093429 0.820938 0.222 Uiso 1 1 calc R U . . .
H1FC H 1.252491 -0.104498 0.805007 0.222 Uiso 1 1 calc R U . . .
C1G C 1.3209(7) -0.0773(5) 0.8514(6) 0.100(8) Uani 1 1 d D U . . .
H1GA H 1.327018 -0.093349 0.868485 0.151 Uiso 1 1 calc R U . . .
H1GB H 1.330508 -0.083088 0.830207 0.151 Uiso 1 1 calc R U . . .
H1GC H 1.336414 -0.059363 0.861034 0.151 Uiso 1 1 calc R U . . .
C1H C 1.2056(7) 0.1082(6) 0.6623(7) 0.133(10) Uani 1 1 d D U . . .
H1HA H 1.191276 0.090353 0.651237 0.200 Uiso 1 1 calc R U . . .
H1HB H 1.193682 0.113070 0.682801 0.200 Uiso 1 1 calc R U . . .
H1HC H 1.200453 0.124735 0.645848 0.200 Uiso 1 1 calc R U . . .
C1I C 1.2557(8) 0.1024(4) 0.6735(5) 0.104(8) Uani 1 1 d D U . . .
C1J C 1.2809(10) 0.1301(5) 0.6915(7) 0.163(12) Uani 1 1 d D U . . .
H1JA H 1.311911 0.125413 0.698011 0.245 Uiso 1 1 calc R U . . .
H1JB H 1.276681 0.146881 0.675400 0.245 Uiso 1 1 calc R U . . .
H1JC H 1.269910 0.135216 0.712354 0.245 Uiso 1 1 calc R U . . .
C1K C 1.2654(8) 0.0758(4) 0.7000(6) 0.071(7) Uani 1 1 d D U . . .
C1L C 1.2762(9) 0.0942(7) 0.6415(7) 0.164(12) Uani 1 1 d D U . . .
H1LA H 1.261179 0.076918 0.629591 0.246 Uiso 1 1 calc R U . . .
H1LB H 1.273292 0.110979 0.625400 0.246 Uiso 1 1 calc R U . . .
H1LC H 1.307042 0.089484 0.649490 0.246 Uiso 1 1 calc R U . . .
C21 C 1.2797(8) 0.0597(5) 0.7250(6) 0.073(8) Uani 1 1 d . U . . .
C1R C 1.1822(6) 0.0683(6) 0.8638(7) 0.124(10) Uani 1 1 d D U . . .
H1RA H 1.174805 0.073945 0.885910 0.186 Uiso 1 1 calc R U . . .
H1RB H 1.181973 0.085989 0.849221 0.186 Uiso 1 1 calc R U . . .
H1RC H 1.160923 0.054001 0.851844 0.186 Uiso 1 1 calc R U . . .
C1S C 1.2290(6) 0.0539(4) 0.8707(4) 0.076(6) Uani 1 1 d D U . . .
C1T C 1.2632(7) 0.0777(5) 0.8891(6) 0.102(9) Uani 1 1 d D U . . .
H1TA H 1.256701 0.083045 0.911642 0.153 Uiso 1 1 calc R U . . .
H1TB H 1.292480 0.069439 0.892400 0.153 Uiso 1 1 calc R U . . .
H1TC H 1.261335 0.095487 0.874471 0.153 Uiso 1 1 calc R U . . .
C1U C 1.2393(7) 0.0453(5) 0.8344(5) 0.054(6) Uani 1 1 d D U . . .
C1V C 1.2291(9) 0.0240(5) 0.8918(6) 0.116(9) Uani 1 1 d D U . . .
H1VA H 1.222796 0.028359 0.914662 0.175 Uiso 1 1 calc R U . . .
H1VB H 1.206846 0.010668 0.879125 0.175 Uiso 1 1 calc R U . . .
H1VC H 1.257622 0.014596 0.894564 0.175 Uiso 1 1 calc R U . . .
C23 C 1.2515(6) 0.0470(4) 0.8074(5) 0.037(5) Uani 1 1 d . U . . .
C1W C 1.2980(9) -0.0072(5) 0.6235(6) 0.118(9) Uani 1 1 d D U . . .
H1WA H 1.304646 -0.014515 0.601640 0.177 Uiso 1 1 calc R U . . .
H1WB H 1.271794 0.005026 0.618477 0.177 Uiso 1 1 calc R U . . .
H1WC H 1.322409 0.004694 0.635737 0.177 Uiso 1 1 calc R U . . .
C1X C 1.2905(6) -0.0343(5) 0.6468(5) 0.092(6) Uani 1 1 d D U . . .
C1Y C 1.2798(7) -0.0233(5) 0.6819(5) 0.063(6) Uani 1 1 d D U . . .
C1Z C 1.3329(8) -0.0537(6) 0.6559(7) 0.128(9) Uani 1 1 d D U . . .
H1ZA H 1.340479 -0.061019 0.634419 0.192 Uiso 1 1 calc R U . . .
H1ZB H 1.356744 -0.041701 0.668684 0.192 Uiso 1 1 calc R U . . .
H1ZC H 1.327722 -0.070600 0.670230 0.192 Uiso 1 1 calc R U . . .
C24 C 1.2522(8) -0.0543(6) 0.6272(7) 0.152(10) Uani 1 1 d D U . . .
H24A H 1.258953 -0.061139 0.605220 0.228 Uiso 1 1 calc R U . . .
H24B H 1.248667 -0.071405 0.641654 0.228 Uiso 1 1 calc R U . . .
H24C H 1.225307 -0.042730 0.622468 0.228 Uiso 1 1 calc R U . . .
C25 C 1.4423(9) 0.1247(6) 0.8361(6) 0.164(12) Uani 1 1 d D U . . .
H25A H 1.420983 0.139147 0.840855 0.246 Uiso 1 1 calc R U . . .
H25B H 1.443575 0.107925 0.852156 0.246 Uiso 1 1 calc R U . . .
H25C H 1.470888 0.134053 0.839284 0.246 Uiso 1 1 calc R U . . .
C26 C 1.4284(6) 0.1132(5) 0.7977(6) 0.110(8) Uani 1 1 d D U . . .
C28 C 1.4213(10) 0.1379(7) 0.7688(7) 0.189(13) Uani 1 1 d D U . . .
H28A H 1.400357 0.152533 0.773743 0.284 Uiso 1 1 calc R U . . .
H28B H 1.449026 0.147800 0.768479 0.284 Uiso 1 1 calc R U . . .
H28C H 1.410274 0.128850 0.746083 0.284 Uiso 1 1 calc R U . . .
C29 C 1.3825(7) 0.0974(5) 0.7923(6) 0.068(7) Uani 1 1 d D U . . .
C2A C 1.4621(8) 0.0900(6) 0.7895(8) 0.160(12) Uani 1 1 d D U . . .
H2AA H 1.453037 0.083051 0.765465 0.240 Uiso 1 1 calc R U . . .
H2AB H 1.490788 0.099211 0.792448 0.240 Uiso 1 1 calc R U . . .
H2AC H 1.463475 0.073083 0.805320 0.240 Uiso 1 1 calc R U . . .
C31 C 1.3453(8) 0.0941(5) 0.7984(6) 0.054(6) Uani 1 1 d . U . . .
C30 C 1.2655(7) -0.0178(5) 0.7039(6) 0.055(6) Uani 1 1 d . U . . .
C1M C 1.0647(11) -0.0466(8) 0.6415(10) 0.233(13) Uani 1 1 d D U . . .
H1MA H 1.052001 -0.049000 0.662095 0.350 Uiso 1 1 calc R U . . .
H1MB H 1.073070 -0.025876 0.639444 0.350 Uiso 1 1 calc R U . . .
H1MC H 1.043324 -0.052304 0.620770 0.350 Uiso 1 1 calc R U . . .
C1N C 1.1066(10) -0.0673(6) 0.6449(6) 0.202(11) Uani 1 1 d D U . . .
C1O C 1.1306(11) -0.0656(8) 0.6132(8) 0.226(13) Uani 1 1 d D U . . .
H1OA H 1.155710 -0.078931 0.617451 0.339 Uiso 1 1 calc R U . . .
H1OB H 1.110522 -0.071721 0.591902 0.339 Uiso 1 1 calc R U . . .
H1OC H 1.140268 -0.045293 0.610577 0.339 Uiso 1 1 calc R U . . .
C1P C 1.0963(13) -0.1009(6) 0.6537(10) 0.240(13) Uani 1 1 d D U . . .
H1PA H 1.081472 -0.101147 0.673399 0.359 Uiso 1 1 calc R U . . .
H1PB H 1.077563 -0.109931 0.633478 0.359 Uiso 1 1 calc R U . . .
H1PC H 1.123471 -0.112009 0.659747 0.359 Uiso 1 1 calc R U . . .
C1Q C 1.1422(10) -0.0563(7) 0.6788(8) 0.171(10) Uani 1 1 d D U . . .
C22 C 1.1686(11) -0.0576(8) 0.7069(8) 0.161(12) Uani 1 1 d D U . . .

loop_
_atom_site_aniso_label
_atom_site_aniso_U_11
_atom_site_aniso_U_22
_atom_site_aniso_U_33
_atom_site_aniso_U_23
_atom_site_aniso_U_13
_atom_site_aniso_U_12
Cu01 0.0345(17) 0.0502(18) 0.084(2) 0.0094(17) -0.0024(16) -0.0036(15)
Cu04 0.0511(19) 0.064(2) 0.084(2) 0.0104(19) 0.0051(17) -0.0148(17)
Cu06 0.058(2) 0.078(2) 0.073(2) -0.0025(18) 0.0031(17) 0.0188(17)
Cu07 0.0416(19) 0.081(2) 0.104(3) 0.000(2) 0.0111(18) -0.0088(17)
Cu09 0.075(2) 0.052(2) 0.097(3) -0.0007(18) -0.0030(19) 0.0145(17)
Cu0A 0.044(2) 0.123(3) 0.088(3) -0.001(2) -0.0045(18) 0.005(2)
Cu0B 0.090(2) 0.052(2) 0.110(3) -0.0010(19) 0.013(2) 0.0211(18)
Cu0D 0.086(2) 0.069(2) 0.104(3) 0.000(2) 0.037(2) -0.038(2)
Cu0E 0.089(3) 0.135(3) 0.060(2) 0.035(2) -0.0005(19) 0.017(2)
Cu0G 0.096(3) 0.095(3) 0.086(3) 0.045(2) -0.005(2) 0.015(2)
Cu0H 0.104(3) 0.089(3) 0.119(3) 0.028(2) 0.066(2) 0.011(2)
Cu0I 0.133(3) 0.090(3) 0.091(3) 0.007(2) 0.049(2) -0.010(2)
Cu0J 0.097(3) 0.090(2) 0.100(3) -0.010(2) -0.013(2) 0.039(2)
Cu0K 0.069(2) 0.098(3) 0.166(4) 0.027(3) 0.035(2) 0.034(2)
Cu0L 0.070(3) 0.071(2) 0.248(4) -0.016(3) 0.057(3) 0.011(2)
O00M 0.066(11) 0.039(10) 0.083(13) -0.015(9) -0.020(10) 0.031(9)
O00N 0.070(12) 0.037(10) 0.101(14) -0.003(10) -0.021(11) 0.013(9)
O00O 0.073(8) 0.069(8) 0.077(9) -0.010(7) 0.008(7) 0.019(7)
O00P 0.079(13) 0.083(13) 0.079(13) 0.018(11) 0.047(11) -0.005(11)
O00Q 0.075(13) 0.076(13) 0.079(13) -0.006(10) 0.043(10) 0.031(10)
O00R 0.071(8) 0.072(8) 0.081(9) 0.007(7) -0.017(7) -0.023(7)
O00S 0.071(8) 0.074(8) 0.074(8) -0.004(7) 0.025(7) 0.025(7)
O00T 0.069(8) 0.062(8) 0.076(8) 0.002(7) 0.005(7) -0.007(7)
O00U 0.093(15) 0.114(16) 0.040(11) 0.017(10) -0.029(10) 0.014(13)
O00V 0.065(12) 0.154(19) 0.046(11) 0.040(12) 0.001(10) -0.017(13)
C00W 0.056(8) 0.049(12) 0.067(13) -0.001(9) 0.002(9) 0.001(8)
O00X 0.083(13) 0.099(14) 0.087(14) 0.028(12) 0.054(11) 0.037(11)
O00Y 0.081(13) 0.054(11) 0.123(17) -0.006(11) 0.017(12) 0.047(10)
O00Z 0.030(10) 0.065(12) 0.133(18) -0.003(12) -0.022(11) 0.003(8)
O010 0.111(15) 0.074(13) 0.062(12) 0.006(11) -0.035(11) -0.010(12)
O011 0.056(12) 0.095(15) 0.077(13) 0.015(11) -0.033(10) -0.008(11)
O012 0.118(16) 0.095(15) 0.072(13) -0.010(12) 0.041(12) 0.031(12)
O013 0.023(9) 0.148(18) 0.095(15) 0.031(13) 0.026(10) 0.026(11)
C014 0.068(10) 0.061(13) 0.055(11) 0.006(10) 0.020(8) 0.009(11)
C015 0.067(9) 0.056(13) 0.055(11) 0.000(9) 0.019(9) -0.003(11)
O016 0.094(15) 0.114(17) 0.098(16) 0.042(14) 0.020(12) 0.059(13)
C017 0.053(11) 0.060(12) 0.051(10) 0.007(9) 0.012(8) 0.009(8)
C018 0.045(11) 0.068(13) 0.041(10) 0.001(9) 0.020(8) 0.005(8)
C019 0.054(13) 0.056(11) 0.076(15) -0.003(11) 0.020(11) 0.011(10)
C01A 0.057(11) 0.061(13) 0.058(11) -0.014(10) 0.009(8) 0.012(9)
C01B 0.058(10) 0.055(13) 0.060(11) -0.002(9) 0.015(8) -0.003(10)
C01C 0.054(9) 0.063(13) 0.054(10) -0.001(9) 0.015(8) 0.010(9)
C01D 0.060(9) 0.060(10) 0.083(14) -0.002(11) -0.004(9) 0.005(8)
C01E 0.042(11) 0.059(12) 0.043(9) 0.016(10) 0.003(8) 0.010(9)
C01F 0.067(13) 0.076(11) 0.057(10) -0.002(9) 0.019(10) 0.017(11)
C01H 0.057(10) 0.089(15) 0.077(13) 0.030(11) 0.013(9) 0.011(11)
C01I 0.059(11) 0.049(12) 0.069(12) -0.007(10) 0.019(9) 0.005(9)
C01J 0.023(10) 0.044(10) 0.071(13) 0.009(10) 0.017(10) -0.007(8)
C01K 0.057(13) 0.046(10) 0.089(15) 0.013(11) 0.026(12) 0.002(10)
C01L 0.064(11) 0.049(9) 0.064(14) 0.012(11) -0.016(10) 0.008(8)
C01M 0.064(11) 0.056(12) 0.061(11) 0.003(9) 0.014(8) 0.014(9)
C01N 0.058(10) 0.055(13) 0.074(14) -0.009(10) 0.001(9) 0.002(9)
C01O 0.054(11) 0.082(14) 0.072(8) 0.003(10) 0.016(8) 0.017(10)
C01P 0.075(14) 0.058(11) 0.075(13) -0.002(9) 0.011(10) -0.009(10)
C01Q 0.051(11) 0.054(7) 0.055(13) 0.016(10) 0.002(9) 0.001(7)
C01R 0.067(11) 0.059(11) 0.081(12) 0.011(11) -0.004(11) 0.007(10)
C01S 0.038(11) 0.053(7) 0.067(14) -0.004(11) -0.013(10) -0.002(8)
C01U 0.063(10) 0.070(14) 0.050(11) -0.004(10) 0.000(8) 0.008(11)
C01V 0.070(12) 0.086(14) 0.069(14) -0.003(10) 0.025(11) 0.010(10)
C01W 0.061(11) 0.049(12) 0.048(8) -0.012(9) 0.012(8) 0.012(9)
C01X 0.046(12) 0.073(14) 0.060(9) 0.003(10) 0.021(9) 0.031(10)
C01Y 0.062(12) 0.066(13) 0.057(9) 0.002(9) 0.014(8) 0.021(10)
C01Z 0.058(13) 0.080(14) 0.072(8) 0.001(10) 0.011(9) 0.025(10)
C020 0.084(13) 0.084(14) 0.084(15) 0.012(11) 0.027(11) 0.017(10)
C021 0.045(13) 0.096(15) 0.067(13) 0.013(12) 0.020(11) 0.006(12)
C022 0.071(12) 0.070(13) 0.061(13) -0.014(9) 0.011(9) 0.024(9)
C023 0.069(11) 0.048(9) 0.097(16) -0.011(12) -0.024(11) 0.002(8)
C024 0.059(9) 0.084(15) 0.061(12) 0.019(10) 0.008(9) -0.005(11)
C025 0.057(13) 0.040(13) 0.074(12) 0.006(11) 0.005(10) -0.003(12)
C026 0.057(12) 0.075(14) 0.063(10) -0.016(11) -0.005(9) 0.028(10)
C028 0.065(13) 0.055(8) 0.077(13) -0.001(9) -0.011(10) 0.002(9)
C02A 0.070(13) 0.054(14) 0.064(12) 0.015(11) 0.024(10) 0.001(12)
C02B 0.073(11) 0.062(14) 0.051(13) -0.003(12) 0.001(10) -0.024(12)
C02C 0.065(13) 0.054(11) 0.073(12) -0.009(9) 0.016(10) 0.016(10)
C02D 0.086(15) 0.072(11) 0.084(14) -0.019(10) 0.042(11) -0.002(12)
C02E 0.053(12) 0.054(13) 0.076(15) -0.005(11) 0.032(11) 0.001(9)
C02F 0.067(9) 0.097(16) 0.083(12) 0.017(12) 0.017(10) 0.017(12)
C02G 0.059(11) 0.090(15) 0.079(12) 0.014(12) 0.012(9) 0.015(12)
C02H 0.054(10) 0.063(13) 0.073(13) 0.000(10) 0.009(9) -0.014(10)
C02I 0.065(11) 0.081(15) 0.068(12) 0.009(11) -0.004(8) -0.007(12)
C02K 0.070(12) 0.056(13) 0.055(11) -0.003(9) 0.005(9) 0.007(9)
C02M 0.067(15) 0.099(14) 0.12(2) -0.012(14) 0.026(16) 0.013(14)
C02O 0.078(13) 0.060(14) 0.085(16) -0.025(12) 0.024(12) 0.011(11)
C02P 0.062(11) 0.050(7) 0.077(14) -0.019(10) -0.009(10) 0.006(8)
C02R 0.066(12) 0.071(13) 0.071(11) -0.017(11) 0.002(9) 0.022(10)
C02S 0.088(13) 0.066(14) 0.066(12) 0.000(11) 0.013(9) 0.026(10)
C02T 0.059(13) 0.059(11) 0.086(13) -0.012(9) -0.001(10) 0.015(10)
C02U 0.059(14) 0.078(12) 0.078(12) -0.001(9) 0.015(11) 0.006(11)
C04N 0.101(16) 0.102(12) 0.072(12) 0.009(11) 0.017(11) 0.036(13)
C04J 0.096(16) 0.102(13) 0.086(13) 0.010(10) 0.028(12) 0.042(13)
C02Q 0.065(14) 0.089(12) 0.081(10) -0.005(10) 0.025(11) 0.021(11)
C04P 0.080(15) 0.086(12) 0.083(13) -0.004(10) 0.029(12) 0.017(11)
C04H 0.099(16) 0.092(13) 0.093(13) 0.006(10) 0.053(13) 0.027(12)
C02W 0.14(2) 0.10(2) 0.073(12) 0.019(12) 0.006(14) 0.062(19)
C02X 0.064(10) 0.107(16) 0.071(9) 0.009(11) 0.014(8) 0.022(12)
C02Z 0.062(10) 0.073(14) 0.059(13) 0.005(9) -0.011(9) 0.012(11)
C030 0.069(12) 0.060(13) 0.080(12) -0.015(10) 0.010(10) 0.022(10)
C031 0.095(15) 0.079(11) 0.099(15) 0.015(11) -0.006(11) -0.026(12)
C032 0.084(18) 0.066(13) 0.150(19) 0.036(13) -0.012(16) -0.022(14)
C033 0.083(15) 0.085(12) 0.065(13) -0.005(10) 0.028(11) 0.008(12)
C036 0.075(14) 0.047(10) 0.080(13) -0.004(9) 0.005(10) -0.010(9)
C037 0.108(16) 0.075(10) 0.079(14) -0.006(10) 0.047(12) 0.007(12)
C038 0.055(9) 0.108(13) 0.111(14) 0.024(11) 0.019(12) -0.018(12)
C039 0.065(13) 0.086(15) 0.071(8) 0.003(12) 0.012(10) 0.037(11)
C03B 0.064(13) 0.051(8) 0.095(13) -0.012(9) -0.007(10) 0.008(9)
C03E 0.066(11) 0.11(2) 0.19(3) 0.01(2) 0.024(15) 0.057(12)
C03F 0.099(16) 0.060(11) 0.089(13) -0.015(11) -0.006(11) 0.026(11)
C03G 0.060(14) 0.102(16) 0.065(13) -0.016(12) 0.018(11) -0.005(13)
C03H 0.17(2) 0.049(11) 0.103(18) -0.001(13) 0.002(19) 0.010(14)
C03I 0.065(12) 0.073(13) 0.079(14) 0.001(10) 0.022(11) 0.014(10)
C03J 0.080(15) 0.080(11) 0.071(13) 0.008(11) 0.022(11) 0.014(12)
C03M 0.075(11) 0.089(15) 0.109(15) -0.038(12) -0.003(10) -0.009(11)
C03N 0.075(13) 0.080(13) 0.070(14) -0.006(10) 0.019(10) 0.017(10)
C03Q 0.064(14) 0.084(15) 0.073(15) -0.021(12) 0.002(12) 0.014(11)
C03R 0.082(15) 0.083(11) 0.088(14) 0.013(10) 0.038(12) 0.031(12)
C03T 0.075(13) 0.094(15) 0.081(10) 0.009(12) 0.028(10) 0.033(11)
C03U 0.075(14) 0.057(11) 0.087(13) -0.018(10) -0.012(11) 0.012(10)
C03W 0.066(13) 0.053(11) 0.079(12) -0.019(10) 0.002(10) 0.011(10)
C043 0.065(9) 0.101(16) 0.078(12) 0.025(12) 0.007(9) 0.006(13)
C044 0.083(15) 0.064(11) 0.094(14) 0.010(10) -0.006(11) -0.015(11)
C048 0.089(12) 0.079(14) 0.098(15) -0.029(11) -0.021(11) 0.034(12)
C049 0.076(14) 0.065(11) 0.079(13) 0.002(10) 0.001(10) -0.016(10)
C04B 0.071(13) 0.087(14) 0.079(14) 0.015(11) 0.016(11) 0.023(10)
C04D 0.052(13) 0.055(10) 0.065(14) 0.004(11) 0.028(11) -0.009(11)
C04L 0.037(9) 0.056(13) 0.076(14) 0.005(11) 0.033(10) 0.013(10)
C04Z 0.033(11) 0.057(12) 0.072(14) 0.008(11) 0.026(11) 0.001(9)
C050 0.13(2) 0.24(3) 0.141(17) 0.055(17) 0.055(19) -0.03(2)
Cu1 0.068(2) 0.073(2) 0.061(2) 0.0003(18) 0.0210(17) -0.0096(17)
Cu3 0.089(2) 0.101(3) 0.098(3) 0.020(2) 0.045(2) 0.000(2)
Cu4 0.076(2) 0.075(2) 0.069(2) 0.0097(18) 0.0019(18) 0.0028(18)
Cu2 0.102(3) 0.081(2) 0.066(2) 0.0152(19) -0.021(2) -0.001(2)
Cu5 0.062(2) 0.0621(19) 0.056(2) 0.0091(16) 0.0128(16) 0.0158(16)
Cu6 0.0584(19) 0.0631(19) 0.058(2) 0.0116(16) 0.0178(16) 0.0140(15)
C41 0.059(9) 0.096(15) 0.083(15) 0.005(13) -0.001(10) -0.002(11)
C2 0.122(12) 0.093(19) 0.12(2) -0.052(17) -0.006(13) -0.026(13)
C1 0.119(12) 0.078(10) 0.080(13) -0.023(9) 0.010(11) -0.009(11)
C7 0.15(2) 0.056(11) 0.122(18) -0.015(12) 0.015(17) -0.012(14)
C8 0.18(2) 0.11(2) 0.089(15) -0.046(12) 0.039(16) -0.024(19)
C9 0.049(12) 0.052(9) 0.058(12) 0.003(9) 0.022(10) 0.004(10)
C10 0.27(3) 0.25(3) 0.20(2) -0.03(2) 0.11(2) -0.05(3)
C11 0.146(15) 0.151(16) 0.159(17) 0.031(12) 0.048(12) -0.006(13)
C12 0.117(15) 0.19(3) 0.17(2) 0.07(2) 0.062(15) -0.003(16)
C13 0.15(2) 0.163(18) 0.23(3) 0.078(17) 0.02(2) -0.013(19)
C14 0.104(15) 0.121(17) 0.145(17) 0.022(14) 0.022(13) -0.002(13)
C18 0.085(13) 0.064(14) 0.054(14) -0.018(12) -0.006(13) 0.006(11)
C3 0.081(11) 0.049(13) 0.055(13) -0.014(11) -0.017(11) -0.002(9)
C4 0.089(11) 0.117(15) 0.135(15) 0.000(10) 0.008(13) 0.015(9)
C5 0.080(14) 0.138(18) 0.23(3) -0.004(17) 0.03(2) 0.004(15)
C6 0.11(2) 0.100(18) 0.150(18) -0.002(15) -0.015(17) 0.046(14)
C15 0.12(2) 0.17(2) 0.159(16) -0.013(16) 0.030(18) 0.057(19)
C27 0.064(12) 0.030(11) 0.087(15) 0.011(11) 0.029(12) -0.006(9)
C16 0.065(10) 0.050(12) 0.059(13) -0.010(10) 0.017(10) 0.003(8)
C17 0.067(10) 0.090(13) 0.095(13) -0.013(9) 0.006(11) 0.017(8)
C19 0.072(13) 0.138(18) 0.20(3) -0.017(16) 0.004(19) -0.010(14)
C1A 0.11(2) 0.16(2) 0.127(16) -0.033(15) 0.041(17) 0.046(16)
C1B 0.13(2) 0.13(2) 0.120(16) 0.022(15) 0.010(17) 0.061(16)
C20 0.068(10) 0.036(9) 0.060(9) -0.002(7) -0.002(8) 0.000(8)
C1C 0.083(14) 0.069(12) 0.056(11) 0.005(9) -0.006(10) 0.013(10)
C1D 0.121(12) 0.075(12) 0.069(12) 0.019(8) 0.006(11) -0.001(10)
C1E 0.15(2) 0.13(2) 0.075(14) 0.029(13) 0.020(15) 0.030(19)
C1F 0.20(2) 0.083(14) 0.14(2) 0.015(14) -0.02(2) -0.024(16)
C1G 0.134(13) 0.080(18) 0.078(18) 0.037(15) 0.001(13) 0.035(12)
C1H 0.148(14) 0.12(2) 0.12(2) 0.049(18) 0.002(14) 0.038(14)
C1I 0.134(14) 0.087(12) 0.085(14) 0.038(9) 0.007(11) -0.001(11)
C1J 0.22(2) 0.073(13) 0.17(2) 0.057(14) -0.01(2) -0.032(17)
C1K 0.091(14) 0.049(11) 0.074(13) 0.009(9) 0.018(11) 0.009(11)
C1L 0.18(2) 0.22(3) 0.096(16) 0.058(15) 0.038(18) 0.02(2)
C21 0.087(15) 0.063(13) 0.050(13) -0.003(9) -0.029(12) -0.008(12)
C1R 0.083(12) 0.14(2) 0.16(2) -0.023(18) 0.054(14) 0.028(13)
C1S 0.076(11) 0.099(12) 0.063(10) -0.007(8) 0.036(10) 0.009(9)
C1T 0.109(15) 0.121(17) 0.076(17) -0.043(14) 0.020(14) 0.003(14)
C1U 0.051(9) 0.062(10) 0.052(8) -0.007(7) 0.019(7) -0.007(8)
C1V 0.17(2) 0.120(15) 0.067(16) 0.010(13) 0.053(17) 0.007(14)
C23 0.041(9) 0.030(9) 0.041(8) -0.009(7) 0.011(7) -0.016(7)
C1W 0.143(17) 0.144(14) 0.083(14) 0.009(11) 0.065(13) 0.018(11)
C1X 0.096(10) 0.100(10) 0.085(9) -0.013(7) 0.031(7) 0.008(7)
C1Y 0.052(10) 0.070(10) 0.074(8) 0.010(7) 0.028(8) 0.001(8)
C1Z 0.134(12) 0.148(16) 0.112(17) -0.021(13) 0.049(12) 0.052(12)
C24 0.154(14) 0.156(17) 0.139(16) -0.050(13) 0.011(13) -0.027(13)
C25 0.15(2) 0.15(3) 0.171(16) -0.071(16) -0.011(17) -0.05(2)
C26 0.093(11) 0.111(15) 0.131(14) -0.020(10) 0.034(12) -0.034(10)
C28 0.18(3) 0.15(2) 0.23(2) 0.047(19) 0.03(2) -0.083(17)
C29 0.070(10) 0.073(13) 0.064(14) -0.013(11) 0.021(11) -0.001(10)
C2A 0.091(15) 0.20(2) 0.20(3) -0.027(19) 0.07(2) -0.009(17)
C31 0.079(11) 0.030(11) 0.058(13) 0.005(10) 0.023(12) 0.007(11)
C30 0.048(10) 0.053(10) 0.062(9) -0.003(8) 0.006(8) 0.012(8)
C1M 0.194(15) 0.250(19) 0.24(2) -0.010(17) 0.005(12) 0.003(15)
C1N 0.203(13) 0.199(13) 0.195(12) -0.006(9) 0.021(7) -0.007(8)
C1O 0.24(2) 0.24(2) 0.189(14) -0.024(15) 0.031(14) -0.014(16)
C1P 0.26(2) 0.208(14) 0.24(2) -0.017(14) 0.017(16) -0.045(12)
C1Q 0.172(13) 0.167(13) 0.176(12) 0.005(9) 0.036(8) -0.003(9)
C22 0.163(14) 0.156(15) 0.167(13) -0.006(10) 0.044(8) -0.010(10)

loop_
_atom_type_symbol
_atom_type_description
_atom_type_scat_dispersion_real
_atom_type_scat_dispersion_imag
_atom_type_scat_source
C C 0.0033 0.0016 'International Tables Vol C Tables 4.2.6.8 and 6.1.1.4'
H H 0.0000 0.0000 'International Tables Vol C Tables 4.2.6.8 and 6.1.1.4'
Cu Cu 0.3201 1.2651 'International Tables Vol C Tables 4.2.6.8 and 6.1.1.4'
O O 0.0106 0.0060 'International Tables Vol C Tables 4.2.6.8 and 6.1.1.4'

loop_
_geom_angle_atom_site_label_1
_geom_angle_atom_site_label_2
_geom_angle_atom_site_label_3
_geom_angle
_geom_angle_site_symmetry_1
_geom_angle_site_symmetry_3
_geom_angle_publ_flag
Cu04 Cu01 Cu01 137.85(18) 7_656 7_656 ?
Cu04 Cu01 Cu0K 70.37(13) 7_656 . ?
Cu07 Cu01 Cu01 137.60(17) 7_656 7_656 ?
Cu07 Cu01 Cu04 69.39(13) 7_656 7_656 ?
Cu07 Cu01 Cu0K 58.74(13) 7_656 . ?
Cu0A Cu01 Cu01 72.02(14) 7_656 7_656 ?
Cu0A Cu01 Cu04 102.00(14) 7_656 7_656 ?
Cu0A Cu01 Cu07 70.06(13) 7_656 7_656 ?
Cu0A Cu01 Cu0D 108.80(16) 7_656 7_656 ?
Cu0A Cu01 Cu0K 127.75(17) 7_656 . ?
Cu0D Cu01 Cu01 71.45(14) 7_656 7_656 ?
Cu0D Cu01 Cu04 71.52(13) 7_656 7_656 ?
Cu0D Cu01 Cu07 139.49(16) 7_656 7_656 ?
Cu0D Cu01 Cu0K 116.23(15) 7_656 . ?
Cu0K Cu01 Cu01 146.43(18) . 7_656 ?
Cu0L Cu01 Cu01 77.55(16) . 7_656 ?
Cu0L Cu01 Cu04 138.07(17) . 7_656 ?
Cu0L Cu01 Cu07 100.07(17) . 7_656 ?
Cu0L Cu01 Cu0A 112.43(15) . 7_656 ?
Cu0L Cu01 Cu0D 116.14(17) . 7_656 ?
Cu0L Cu01 Cu0K 69.82(15) . . ?
C04D Cu01 Cu01 90.5(6) . 7_656 ?
C04D Cu01 Cu04 124.4(6) . 7_656 ?
C04D Cu01 Cu07 55.0(6) . 7_656 ?
C04D Cu01 Cu0A 62.0(6) . 7_656 ?
C04D Cu01 Cu0D 161.9(6) . 7_656 ?
C04D Cu01 Cu0K 79.9(6) . . ?
C04D Cu01 Cu0L 59.6(6) . . ?
C04D Cu01 C04Z 118.5(9) . 7_656 ?
C04L Cu01 Cu01 89.3(7) . 7_656 ?
C04L Cu01 Cu04 93.0(6) . 7_656 ?
C04L Cu01 Cu07 126.6(7) . 7_656 ?
C04L Cu01 Cu0A 161.3(7) . 7_656 ?
C04L Cu01 Cu0D 65.3(6) . 7_656 ?
C04L Cu01 Cu0K 67.9(6) . . ?
C04L Cu01 Cu0L 59.9(6) . . ?
C04L Cu01 C04D 117.9(9) . . ?
C04L Cu01 C04Z 123.5(9) . 7_656 ?
C04Z Cu01 Cu01 90.0(6) 7_656 7_656 ?
C04Z Cu01 Cu04 54.4(6) 7_656 7_656 ?
C04Z Cu01 Cu07 87.2(6) 7_656 7_656 ?
C04Z Cu01 Cu0A 60.0(6) 7_656 7_656 ?
C04Z Cu01 Cu0D 61.2(6) 7_656 7_656 ?
C04Z Cu01 Cu0K 122.9(6) 7_656 . ?
C04Z Cu01 Cu0L 167.2(6) 7_656 . ?
Cu01 Cu04 Cu07 54.61(11) 7_656 . ?
Cu01 Cu04 Cu0D 52.68(10) 7_656 . ?
Cu07 Cu04 Cu0D 106.60(13) . . ?
O00O Cu04 Cu01 132.7(5) 6_455 7_656 ?
O00O Cu04 Cu07 171.1(5) 6_455 . ?
O00O Cu04 Cu0D 80.1(5) 6_455 . ?
O00O Cu04 C03Q 139.7(10) 6_455 . ?
O00O Cu04 C04Z 104.7(8) 6_455 . ?
O00O Cu04 C14 104.6(10) 6_455 . ?
C03Q Cu04 Cu01 79.9(8) . 7_656 ?
C03Q Cu04 Cu07 39.7(8) . . ?
C03Q Cu04 Cu0D 128.0(8) . . ?
C03Q Cu04 C04Z 115.4(10) . . ?
C04Z Cu04 Cu01 50.4(6) . 7_656 ?
C04Z Cu04 Cu07 76.0(6) . . ?
C04Z Cu04 Cu0D 51.5(6) . . ?
C14 Cu04 Cu01 110.7(8) . 7_656 ?
C14 Cu04 Cu07 73.9(9) . . ?
C14 Cu04 Cu0D 141.6(8) . . ?
C14 Cu04 C03Q 35.1(10) . . ?
C14 Cu04 C04Z 149.9(11) . . ?
Cu0G Cu06 Cu09 111.22(15) . . ?
O00N Cu06 Cu09 82.0(5) . . ?
O00N Cu06 Cu0G 163.3(5) . . ?
O00N Cu06 Cu6 135.4(5) . . ?
O00N Cu06 C23 105.5(7) . . ?
Cu6 Cu06 Cu09 53.41(11) . . ?
Cu6 Cu06 Cu0G 59.10(12) . . ?
C23 Cu06 Cu09 49.0(5) . . ?
C23 Cu06 Cu0G 78.0(5) . . ?
C23 Cu06 Cu6 48.8(5) . . ?
C31 Cu06 Cu09 127.3(7) . . ?
C31 Cu06 Cu0G 46.0(6) . . ?
C31 Cu06 O00N 133.7(8) . . ?
C31 Cu06 Cu6 81.5(6) . . ?
C31 Cu06 C23 120.8(8) . . ?
Cu01 Cu07 Cu04 56.00(11) 7_656 . ?
Cu01 Cu07 Cu0A 54.00(11) 7_656 . ?
Cu01 Cu07 Cu0K 63.86(14) 7_656 7_656 ?
Cu0A Cu07 Cu04 85.49(13) . . ?
Cu0K Cu07 Cu04 67.11(13) 7_656 . ?
Cu0K Cu07 Cu0A 117.03(17) 7_656 . ?
O013 Cu07 Cu01 137.7(5) . 7_656 ?
O013 Cu07 Cu04 132.4(6) . . ?
O013 Cu07 Cu0A 83.8(5) . . ?
O013 Cu07 Cu0K 154.8(6) . 7_656 ?
O013 Cu07 C03Q 133.4(10) . . ?
O013 Cu07 C04D 103.8(8) . 7_656 ?
C03Q Cu07 Cu01 83.2(8) . 7_656 ?
C03Q Cu07 Cu04 42.8(7) . . ?
C03Q Cu07 Cu0A 127.6(8) . . ?
C03Q Cu07 Cu0K 45.4(8) . 7_656 ?
C03Q Cu07 C04D 122.4(10) . 7_656 ?
C04D Cu07 Cu01 50.3(6) 7_656 7_656 ?
C04D Cu07 Cu04 106.3(6) 7_656 . ?
C04D Cu07 Cu0A 53.4(6) 7_656 . ?
C04D Cu07 Cu0K 80.7(6) 7_656 7_656 ?
Cu0H Cu09 Cu06 101.94(15) . . ?
Cu0H Cu09 Cu2 101.25(14) . . ?
O00M Cu09 Cu06 76.2(4) . . ?
O00M Cu09 Cu0H 129.5(5) . . ?
O00M Cu09 Cu2 125.1(5) . . ?
O00M Cu09 Cu6 130.0(5) . . ?
O00M Cu09 C18 128.6(9) . . ?
O00M Cu09 C3 100.8(7) . . ?
O00M Cu09 C21 108.6(8) . . ?
O00M Cu09 C23 110.7(7) . . ?
Cu2 Cu09 Cu06 116.62(15) . . ?
Cu6 Cu09 Cu06 56.37(11) . . ?
Cu6 Cu09 Cu0H 79.25(13) . . ?
Cu6 Cu09 Cu2 71.67(13) . . ?
C18 Cu09 Cu06 151.4(7) . . ?
C18 Cu09 Cu0H 52.7(7) . . ?
C18 Cu09 Cu2 64.1(8) . . ?
C18 Cu09 Cu6 101.3(8) . . ?
C18 Cu09 C3 28.4(8) . . ?
C18 Cu09 C21 106.2(9) . . ?
C18 Cu09 C23 102.5(8) . . ?
C3 Cu09 Cu06 157.8(6) . . ?
C3 Cu09 Cu0H 62.6(6) . . ?
C3 Cu09 Cu2 83.4(6) . . ?
C3 Cu09 Cu6 128.9(6) . . ?
C3 Cu09 C21 128.0(8) . . ?
C21 Cu09 Cu06 72.6(5) . . ?
C21 Cu09 Cu0H 119.0(6) . . ?
C21 Cu09 Cu2 44.6(5) . . ?
C21 Cu09 Cu6 46.4(5) . . ?
C23 Cu09 Cu06 50.2(5) . . ?
C23 Cu09 Cu0H 51.9(5) . . ?
C23 Cu09 Cu2 117.4(5) . . ?
C23 Cu09 Cu6 50.4(5) . . ?
C23 Cu09 C3 113.4(8) . . ?
C23 Cu09 C21 95.1(7) . . ?
Cu01 Cu0A Cu07 55.94(12) 7_656 . ?
Cu01 Cu0A Cu0D 73.07(12) 7_656 7_656 ?
Cu01 Cu0A Cu0L 76.25(13) 7_656 . ?
Cu0D Cu0A Cu07 95.03(14) 7_656 . ?
Cu0D Cu0A Cu0L 95.59(15) 7_656 . ?
Cu0L Cu0A Cu07 124.91(15) . . ?
O00Z Cu0A Cu01 127.1(6) . 7_656 ?
O00Z Cu0A Cu07 72.2(5) . . ?
O00Z Cu0A Cu0D 125.2(5) . 7_656 ?
O00Z Cu0A Cu0L 136.0(5) . . ?
O00Z Cu0A C04D 102.5(8) . 7_656 ?
O00Z Cu0A C04L 135.0(8) . . ?
O00Z Cu0A C04Z 109.3(8) . . ?
O00Z Cu0A C41 103.0(9) . . ?
C04D Cu0A Cu01 49.5(5) 7_656 7_656 ?
C04D Cu0A Cu07 47.4(5) 7_656 . ?
C04D Cu0A Cu0D 47.7(5) 7_656 7_656 ?
C04D Cu0A Cu0L 118.5(6) 7_656 . ?
C04L Cu0A Cu01 97.7(6) . 7_656 ?
C04L Cu0A Cu07 149.1(6) . . ?
C04L Cu0A Cu0D 58.8(6) . 7_656 ?
C04L Cu0A Cu0L 50.7(6) . . ?
C04L Cu0A C04D 104.4(8) . 7_656 ?
C04L Cu0A C04Z 101.8(8) . . ?
C04L Cu0A C41 32.3(7) . . ?
C04Z Cu0A Cu01 50.8(6) . 7_656 ?
C04Z Cu0A Cu07 75.0(6) . . ?
C04Z Cu0A Cu0D 118.5(6) . 7_656 ?
C04Z Cu0A Cu0L 52.7(6) . . ?
C04Z Cu0A C04D 98.0(8) . 7_656 ?
C41 Cu0A Cu01 128.9(7) . 7_656 ?
C41 Cu0A Cu07 157.8(7) . . ?
C41 Cu0A Cu0D 69.6(7) . 7_656 ?
C41 Cu0A Cu0L 74.0(7) . . ?
C41 Cu0A C04D 115.9(9) . 7_656 ?
C41 Cu0A C04Z 126.0(9) . . ?
Cu0E Cu0B Cu0J 120.88(16) . . ?
O00T Cu0B Cu0E 136.1(5) 4_746 . ?
O00T Cu0B Cu0J 75.1(5) 4_746 . ?
O00T Cu0B Cu3 123.7(5) 4_746 . ?
O00T Cu0B Cu5 129.7(5) 4_746 . ?
O00T Cu0B C27 135.0(8) 4_746 . ?
O00T Cu0B C16 104.8(7) 4_746 . ?
O00T Cu0B C20 113.7(7) 4_746 . ?
Cu3 Cu0B Cu0E 95.89(15) . . ?
Cu3 Cu0B Cu0J 98.03(16) . . ?
Cu5 Cu0B Cu0E 74.80(13) . . ?
Cu5 Cu0B Cu0J 55.02(12) . . ?
Cu5 Cu0B Cu3 74.09(13) . . ?
C27 Cu0B Cu0E 53.5(6) . . ?
C27 Cu0B Cu0J 145.7(6) . . ?
C27 Cu0B Cu3 54.1(6) . . ?
C27 Cu0B Cu5 94.6(6) . . ?
C27 Cu0B C16 31.1(7) . . ?
C27 Cu0B C20 100.7(8) . . ?
C16 Cu0B Cu0E 78.1(5) . . ?
C16 Cu0B Cu0J 153.4(6) . . ?
C16 Cu0B Cu3 59.3(5) . . ?
C16 Cu0B Cu5 122.4(5) . . ?
C16 Cu0B C20 128.3(7) . . ?
C20 Cu0B Cu0E 50.3(5) . . ?
C20 Cu0B Cu0J 72.4(5) . . ?
C20 Cu0B Cu3 116.9(5) . . ?
C20 Cu0B Cu5 48.9(5) . . ?
Cu01 Cu0D Cu04 55.80(11) 7_656 . ?
Cu01 Cu0D Cu0A 73.56(13) 7_656 7_656 ?
Cu01 Cu0D Cu0L 79.08(14) 7_656 . ?
Cu0A Cu0D Cu04 121.06(15) 7_656 . ?
Cu0L Cu0D Cu04 101.17(17) . . ?
Cu0L Cu0D Cu0A 96.30(15) . 7_656 ?
O00S Cu0D Cu01 127.5(5) 6_455 7_656 ?
O00S Cu0D Cu04 75.2(5) 6_455 . ?
O00S Cu0D Cu0A 126.8(5) 6_455 7_656 ?
O00S Cu0D Cu0L 132.4(5) 6_455 . ?
O00S Cu0D C04D 132.6(8) 6_455 . ?
O00S Cu0D C04L 107.0(7) 6_455 7_656 ?
O00S Cu0D C04Z 108.3(7) 6_455 . ?
O00S Cu0D C9 106.0(7) 6_455 . ?
C04D Cu0D Cu01 99.5(6) . 7_656 ?
C04D Cu0D Cu04 150.0(6) . . ?
C04D Cu0D Cu0A 56.1(6) . 7_656 ?
C04D Cu0D Cu0L 53.5(6) . . ?
C04D Cu0D C04L 101.0(8) . 7_656 ?
C04D Cu0D C04Z 105.7(8) . . ?
C04D Cu0D C9 29.3(7) . . ?
C04L Cu0D Cu01 47.6(5) 7_656 7_656 ?
C04L Cu0D Cu04 75.6(6) 7_656 . ?
C04L Cu0D Cu0A 46.9(5) 7_656 7_656 ?
C04L Cu0D Cu0L 118.2(5) 7_656 . ?
C04Z Cu0D Cu01 50.4(6) . 7_656 ?
C04Z Cu0D Cu04 46.6(5) . . ?
C04Z Cu0D Cu0A 118.5(5) . 7_656 ?
C04Z Cu0D Cu0L 54.7(5) . . ?
C04Z Cu0D C04L 96.2(8) . 7_656 ?
C9 Cu0D Cu01 126.1(5) . 7_656 ?
C9 Cu0D Cu04 153.6(5) . . ?
C9 Cu0D Cu0A 80.1(5) . 7_656 ?
C9 Cu0D Cu0L 57.9(5) . . ?
C9 Cu0D C04L 126.9(8) . 7_656 ?
C9 Cu0D C04Z 111.2(7) . . ?
Cu0B Cu0E Cu0H 95.93(15) . . ?
O00V Cu0E Cu0B 121.2(6) . . ?
O00V Cu0E Cu0H 135.3(6) . . ?
O00V Cu0E Cu6 130.7(6) . . ?
O00V Cu0E C27 104.3(8) . . ?
O00V Cu0E C20 132.0(8) . . ?
O00V Cu0E C1C 101.0(8) . . ?
O00V Cu0E C23 116.8(8) . . ?
Cu6 Cu0E Cu0B 76.06(14) . . ?
Cu6 Cu0E Cu0H 78.53(13) . . ?
C27 Cu0E Cu0B 48.7(6) . . ?
C27 Cu0E Cu0H 119.5(6) . . ?
C27 Cu0E Cu6 49.6(6) . . ?
C20 Cu0E Cu0B 55.7(6) . . ?
C20 Cu0E Cu0H 50.2(6) . . ?
C20 Cu0E Cu6 96.7(6) . . ?
C20 Cu0E C27 101.3(9) . . ?
C20 Cu0E C1C 31.7(6) . . ?
C20 Cu0E C23 98.4(7) . . ?
C1C Cu0E Cu0B 60.5(6) . . ?
C1C Cu0E Cu0H 74.9(5) . . ?
C1C Cu0E Cu6 125.3(5) . . ?
C1C Cu0E C27 108.1(8) . . ?
C23 Cu0E Cu0B 118.1(5) . . ?
C23 Cu0E Cu0H 51.1(5) . . ?
C23 Cu0E Cu6 50.0(5) . . ?
C23 Cu0E C27 98.6(8) . . ?
C23 Cu0E C1C 126.0(7) . . ?
Cu06 Cu0G Cu1 65.60(11) . . ?
O010 Cu0G Cu06 137.3(6) . . ?
O010 Cu0G Cu1 156.9(6) . . ?
O010 Cu0G Cu6 129.7(6) . . ?
O010 Cu0G C29 135.5(7) . . ?
O010 Cu0G C31 150.6(8) . . ?
Cu6 Cu0G Cu06 56.72(11) . . ?
Cu6 Cu0G Cu1 54.04(11) . . ?
C29 Cu0G Cu06 71.4(5) . . ?
C29 Cu0G Cu1 42.7(5) . . ?
C29 Cu0G Cu6 93.6(5) . . ?
C31 Cu0G Cu06 41.9(7) . . ?
C31 Cu0G Cu1 44.4(6) . . ?
C31 Cu0G Cu6 77.3(7) . . ?
C31 Cu0G C29 29.5(8) . . ?
Cu09 Cu0H Cu0E 92.58(15) . . ?
Cu09 Cu0H Cu0I 116.43(17) . . ?
Cu0E Cu0H Cu0I 102.21(16) . . ?
O00Q Cu0H Cu09 141.9(5) 6_556 . ?
O00Q Cu0H Cu0E 119.4(5) 6_556 . ?
O00Q Cu0H Cu0I 78.8(5) 6_556 . ?
O00Q Cu0H Cu5 134.0(5) 6_556 . ?
O00Q Cu0H C18 120.5(9) 6_556 . ?
O00Q Cu0H C20 101.5(8) 6_556 . ?
O00Q Cu0H C1U 102.9(7) 6_556 . ?
O00Q Cu0H C23 132.4(8) 6_556 . ?
Cu5 Cu0H Cu09 70.65(13) . . ?
Cu5 Cu0H Cu0E 75.09(14) . . ?
Cu5 Cu0H Cu0I 55.20(13) . . ?
C18 Cu0H Cu09 46.9(6) . . ?
C18 Cu0H Cu0E 116.8(7) . . ?
C18 Cu0H Cu0I 71.9(6) . . ?
C18 Cu0H Cu5 49.4(7) . . ?
C18 Cu0H C1U 122.0(8) . . ?
C18 Cu0H C23 96.9(9) . . ?
C20 Cu0H Cu09 115.2(6) . . ?
C20 Cu0H Cu0E 51.2(6) . . ?
C20 Cu0H Cu0I 51.1(6) . . ?
C20 Cu0H Cu5 51.0(6) . . ?
C20 Cu0H C18 98.5(9) . . ?
C20 Cu0H C1U 109.0(8) . . ?
C20 Cu0H C23 100.5(8) . . ?
C1U Cu0H Cu09 75.1(5) . . ?
C1U Cu0H Cu0E 58.7(5) . . ?
C1U Cu0H Cu0I 159.3(5) . . ?
C1U Cu0H Cu5 119.9(5) . . ?
C23 Cu0H Cu09 51.9(5) . . ?
C23 Cu0H Cu0E 52.4(5) . . ?
C23 Cu0H Cu0I 145.1(5) . . ?
C23 Cu0H Cu5 92.1(5) . . ?
C23 Cu0H C1U 29.7(6) . . ?
Cu0J Cu0I Cu0H 112.12(17) . . ?
Cu0J Cu0I Cu4 67.04(13) . . ?
O012 Cu0I Cu0H 77.7(6) 6_556 . ?
O012 Cu0I Cu0J 159.6(6) 6_556 . ?
O012 Cu0I Cu4 132.8(6) 6_556 . ?
O012 Cu0I Cu5 131.2(6) 6_556 . ?
O012 Cu0I C20 95.6(8) 6_556 . ?
O012 Cu0I C22 141.0(12) 6_556 . ?
Cu4 Cu0I Cu0H 87.07(14) . . ?
Cu5 Cu0I Cu0H 53.74(12) . . ?
Cu5 Cu0I Cu0J 59.78(14) . . ?
Cu5 Cu0I Cu4 56.87(11) . . ?
C20 Cu0I Cu0H 46.9(5) . . ?
C20 Cu0I Cu0J 80.5(6) . . ?
C20 Cu0I Cu4 105.9(6) . . ?
C20 Cu0I Cu5 49.2(6) . . ?
C22 Cu0I Cu0H 130.5(11) . . ?
C22 Cu0I Cu0J 45.5(11) . . ?
C22 Cu0I Cu4 45.3(11) . . ?
C22 Cu0I Cu5 83.5(11) . . ?
C22 Cu0I C20 123.2(12) . . ?
Cu0B Cu0J Cu4 107.45(14) . . ?
Cu0I Cu0J Cu0B 90.36(15) . . ?
Cu0I Cu0J Cu4 59.66(13) . . ?
O00R Cu0J Cu0B 82.7(5) 4_746 . ?
O00R Cu0J Cu0I 130.3(6) 4_746 . ?
O00R Cu0J Cu4 166.7(5) 4_746 . ?
O00R Cu0J Cu5 136.6(5) 4_746 . ?
O00R Cu0J C30 109.7(8) 4_746 . ?
Cu5 Cu0J Cu0B 53.94(11) . . ?
Cu5 Cu0J Cu0I 58.83(13) . . ?
Cu5 Cu0J Cu4 54.10(11) . . ?
C30 Cu0J Cu0B 55.9(6) . . ?
C30 Cu0J Cu0I 106.3(6) . . ?
C30 Cu0J Cu4 71.0(5) . . ?
C30 Cu0J Cu5 48.1(6) . . ?
C22 Cu0J Cu0B 132.9(10) . . ?
C22 Cu0J Cu0I 46.3(9) . . ?
C22 Cu0J O00R 136.4(12) . 4_746 ?
C22 Cu0J Cu4 40.7(11) . . ?
C22 Cu0J Cu5 83.3(10) . . ?
C22 Cu0J C30 111.8(12) . . ?
Cu01 Cu0K Cu0L 50.49(11) . . ?
Cu07 Cu0K Cu01 57.40(12) 7_656 . ?
Cu07 Cu0K Cu0L 86.79(15) 7_656 . ?
O016 Cu0K Cu01 128.5(6) . . ?
O016 Cu0K Cu07 141.8(7) . 7_656 ?
O016 Cu0K Cu0L 79.6(6) . . ?
O016 Cu0K C03Q 152.1(10) . 7_656 ?
C03Q Cu0K Cu01 79.4(8) 7_656 . ?
C03Q Cu0K Cu07 46.8(9) 7_656 7_656 ?
C03Q Cu0K Cu0L 126.9(9) 7_656 . ?
Cu01 Cu0L Cu0A 72.52(14) . . ?
Cu01 Cu0L Cu0D 74.78(13) . . ?
Cu01 Cu0L Cu0K 59.70(14) . . ?
Cu01 Cu0L C9 78.3(5) . . ?
Cu0A Cu0L Cu0K 107.14(16) . . ?
Cu0D Cu0L Cu0A 92.77(16) . . ?
Cu0D Cu0L Cu0K 119.91(18) . . ?
O00Y Cu0L Cu01 137.6(6) . . ?
O00Y Cu0L Cu0A 117.4(5) . . ?
O00Y Cu0L Cu0D 139.3(6) . . ?
O00Y Cu0L Cu0K 78.6(6) . . ?
O00Y Cu0L C04D 124.0(8) . . ?
O00Y Cu0L C04L 104.3(8) . . ?
O00Y Cu0L C04Z 124.2(8) . . ?
O00Y Cu0L C9 104.0(7) . . ?
C04D Cu0L Cu01 51.5(6) . . ?
C04D Cu0L Cu0A 116.2(6) . . ?
C04D Cu0L Cu0D 49.0(6) . . ?
C04D Cu0L Cu0K 71.6(6) . . ?
C04D Cu0L C04Z 101.3(8) . . ?
C04D Cu0L C9 26.9(6) . . ?
C04L Cu0L Cu01 50.4(6) . . ?
C04L Cu0L Cu0A 46.4(6) . . ?
C04L Cu0L Cu0D 116.4(5) . . ?
C04L Cu0L Cu0K 60.8(6) . . ?
C04L Cu0L C04D 100.8(8) . . ?
C04L Cu0L C04Z 96.2(8) . . ?
C04L Cu0L C9 126.2(8) . . ?
C04Z Cu0L Cu01 94.9(6) . . ?
C04Z Cu0L Cu0A 51.2(5) . . ?
C04Z Cu0L Cu0D 54.6(5) . . ?
C04Z Cu0L Cu0K 152.7(6) . . ?
C04Z Cu0L C9 104.2(7) . . ?
C9 Cu0L Cu0A 138.5(5) . . ?
C9 Cu0L Cu0D 50.8(5) . . ?
C9 Cu0L Cu0K 81.6(5) . . ?
C019 O00M Cu09 129.0(13) . . ?
C019 O00N Cu06 122.8(14) . . ?
C02E O00O Cu04 120.6(14) . 6_656 ?
C03G O00P Cu3 125.2(15) . 6_556 ?
C021 O00Q Cu0H 129.5(16) . 6 ?
C01K O00R Cu0J 123.1(15) . 4_756 ?
C02E O00S Cu0D 127.9(14) . 6_656 ?
C01K O00T Cu0B 128.0(13) . 4_756 ?
C025 O00U Cu2 125.5(17) . . ?
C02A O00V Cu0E 131.1(16) . . ?
C01N C00W C01D 129.5(18) . . ?
C01N C00W C048 119(2) . . ?
C048 C00W C01D 111.4(17) . . ?
C03G O00X Cu1 123.1(15) . 6_556 ?
C02O O00Y Cu0L 121.0(14) . . ?
C02B O00Z Cu0A 128.3(14) . . ?
C02A O010 Cu0G 123.6(15) . . ?
C025 O011 Cu4 120.7(15) . . ?
C021 O012 Cu0I 127.9(13) . 6 ?
C02B O013 Cu07 122.8(19) . . ?
C015 C014 C01H 116(2) . . ?
C015 C014 C02A 128(2) . . ?
C01H C014 C02A 116(2) . . ?
C014 C015 H015 118.5 . . ?
C014 C015 C01B 123(2) . . ?
C01B C015 H015 118.5 . . ?
C02O O016 Cu0K 127.5(18) . . ?
C018 C017 C01M 119(2) . . ?
C01E C017 C018 122.1(19) . . ?
C01E C017 C01M 119(2) . . ?
C017 C018 H018 120.0 . . ?
C017 C018 C01W 120.1(19) . . ?
C01W C018 H018 120.0 . . ?
O00M C019 C02C 115(2) . . ?
O00N C019 O00M 125.8(18) . . ?
O00N C019 C02C 119(2) . . ?
C01M C01A H01A 119.1 . . ?
C030 C01A H01A 119.1 . . ?
C030 C01A C01M 122(2) . . ?
C015 C01B H01B 120.1 . . ?
C01C C01B C015 120(2) . . ?
C01C C01B H01B 120.1 . . ?
C01B C01C C01W 122(2) . . ?
C01B C01C C024 121(2) . . ?
C024 C01C C01W 117(2) . . ?
C01L C01D C00W 118(2) . . ?
C023 C01D C00W 127(2) . . ?
C023 C01D C01L 115(2) . . ?
C017 C01E H01E 120.6 . . ?
C017 C01E C01Y 118.7(19) . . ?
C01Y C01E H01E 120.6 . . ?
C037 C01F C01Y 120(2) . . ?
C037 C01F C03R 119(2) . . ?
C03R C01F C01Y 121(2) . . ?
C014 C01H H01H 118.8 . . ?
C014 C01H C024 122(2) . . ?
C024 C01H H01H 118.8 . . ?
C02S C01I C02E 118(2) . . ?
C02S C01I C030 122.0(19) . . ?
C030 C01I C02E 119(2) . . ?
C04Z C01J C01R 173(3) . . ?
O00R C01K O00T 130.0(19) . . ?
O00R C01K C01P 120(2) . . ?
O00T C01K C01P 109(2) . . ?
C01D C01L H01L 117.0 . . ?
C01Q C01L C01D 126(2) . . ?
C01Q C01L H01L 117.0 . . ?
C01A C01M C017 122(2) . . ?
C02K C01M C017 120(2) . . ?
C02K C01M C01A 117.4(19) . . ?
C00W C01N H01N 118.9 . . ?
C00W C01N C02Z 122(2) . . ?
C02Z C01N H01N 118.9 . . ?
C039 C01O C02X 121(2) . . ?
C039 C01O C03T 122(2) . . ?
C03T C01O C02X 117(2) . . ?
C031 C01P C01K 124(2) . . ?
C036 C01P C01K 117(2) . . ?
C036 C01P C031 119(2) . . ?
C01L C01Q C028 122(2) . . ?
C01S C01Q C01L 115.1(19) . . ?
C01S C01Q C028 123(2) . . ?
C01J C01R C02W 107(2) . . ?
C01J C01R C03E 111(2) . . ?
C01J C01R C03H 106.5(19) . . ?
C02W C01R C03H 106(2) . . ?
C03E C01R C02W 113(2) . . ?
C03E C01R C03H 112(2) . . ?
C01Q C01S H01S 119.1 . . ?
C01Q C01S C02P 122(2) . . ?
C02P C01S H01S 119.1 . . ?
C02F C01U C025 119(2) . . ?
C02I C01U C025 120(2) . . ?
C02I C01U C02F 121(2) . . ?
C020 C01V H01V 118.6 . . ?
C020 C01V C03N 123(3) . . ?
C03N C01V H01V 118.6 . . ?
C018 C01W C01C 118.8(19) . . ?
C01X C01W C018 117.3(18) . . ?
C01X C01W C01C 123.5(19) . . ?
C01W C01X H01X 120.0 . . ?
C01Y C01X C01W 120.0(19) . . ?
C01Y C01X H01X 120.0 . . ?
C01E C01Y C01F 123(2) . . ?
C01X C01Y C01E 121.1(19) . . ?
C01X C01Y C01F 115(2) . . ?
C026 C01Z C02Q 121.4(19) . . ?
C039 C01Z C026 121.8(18) . . ?
C039 C01Z C02Q 116.7(19) . . ?
C01V C020 H020 120.7 . . ?
C022 C020 C01V 119(3) . . ?
C022 C020 H020 120.7 . . ?
O00Q C021 O012 125.5(17) . . ?
O00Q C021 C02U 124(2) . . ?
O012 C021 C02U 109(2) . . ?
C020 C022 C02R 120(3) . . ?
C020 C022 C03I 123(2) . . ?
C03I C022 C02R 116(2) . . ?
C01D C023 H023 117.2 . . ?
C01D C023 C02P 126(2) . . ?
C02P C023 H023 117.2 . . ?
C01C C024 C01H 117(2) . . ?
C01C C024 H024 121.6 . . ?
C01H C024 H024 121.6 . . ?
O00U C025 O011 131(2) . . ?
O00U C025 C01U 114(2) . . ?
O011 C025 C01U 115(2) . . ?
C01Z C026 H026 118.2 . . ?
C02R C026 C01Z 124(2) . . ?
C02R C026 H026 118.2 . . ?
C044 C028 C01Q 121(2) . . ?
C044 C028 C049 117(2) . . ?
C049 C028 C01Q 121(2) . . ?
O00V C02A O010 128(2) . . ?
O00V C02A C014 121(2) . . ?
O010 C02A C014 110(2) . . ?
O00Z C02B C02H 108(2) . . ?
O013 C02B O00Z 127(2) . . ?
O013 C02B C02H 124(3) . . ?
C02T C02C C019 118(2) . . ?
C02T C02C C03F 124(2) . . ?
C03F C02C C019 118(2) . . ?
C033 C02D H02D 118.7 . . ?
C033 C02D C037 123(3) . . ?
C037 C02D H02D 118.7 . . ?
O00O C02E C01I 116(2) . . ?
O00S C02E O00O 129.7(18) . . ?
O00S C02E C01I 114(2) . . ?
C01U C02F H02F 119.5 . . ?
C02G C02F C01U 121(2) . . ?
C02G C02F H02F 119.5 . . ?
C02F C02G H02G 122.1 . . ?
C02X C02G C02F 116(2) . . ?
C02X C02G H02G 122.1 . . ?
C02Z C02H C02B 117(2) . . ?
C02Z C02H C03M 119(2) . . ?
C03M C02H C02B 124(2) . . ?
C01U C02I H02I 120.3 . . ?
C01U C02I C043 119(2) . . ?
C043 C02I H02I 120.3 . . ?
C01M C02K H02K 118.8 . . ?
C02S C02K C01M 122(2) . . ?
C02S C02K H02K 118.8 . . ?
H02A C02M H02B 109.5 . . ?
H02A C02M H02C 109.5 . . ?
H02B C02M H02C 109.5 . . ?
C038 C02M H02A 109.5 . . ?
C038 C02M H02B 109.5 . . ?
C038 C02M H02C 109.5 . . ?
O00Y C02O C03N 109(2) . . ?
O016 C02O O00Y 132(2) . . ?
O016 C02O C03N 118(2) . . ?
C01S C02P C023 116.6(19) . . ?
C01S C02P C03B 122(2) . . ?
C023 C02P C03B 121(2) . . ?
C026 C02R C022 125(2) . . ?
C026 C02R C03T 116.5(19) . . ?
C03T C02R C022 119(2) . . ?
C01I C02S H02S 120.7 . . ?
C02K C02S C01I 119(2) . . ?
C02K C02S H02S 120.7 . . ?
C02C C02T H02T 121.8 . . ?
C02C C02T C03W 116(2) . . ?
C03W C02T H02T 121.8 . . ?
C04N C02U C021 124.8(16) . . ?
C04N C02U C04H 120.0 . . ?
C04H C02U C021 115.2(16) . . ?
C02U C04N H04N 120.0 . . ?
C02U C04N C04J 120.0 . . ?
C04J C04N H04N 120.0 . . ?
C04N C04J H04J 120.0 . . ?
C04N C04J C02Q 120.0 . . ?
C02Q C04J H04J 120.0 . . ?
C04J C02Q C01Z 123.3(15) . . ?
C04P C02Q C01Z 116.6(15) . . ?
C04P C02Q C04J 120.0 . . ?
C02Q C04P H04P 120.0 . . ?
C04H C04P C02Q 120.0 . . ?
C04H C04P H04P 120.0 . . ?
C02U C04H H04H 120.0 . . ?
C04P C04H C02U 120.0 . . ?
C04P C04H H04H 120.0 . . ?
C01R C02W H02E 109.5 . . ?
C01R C02W H02H 109.5 . . ?
C01R C02W H02J 109.5 . . ?
H02E C02W H02H 109.5 . . ?
H02E C02W H02J 109.5 . . ?
H02H C02W H02J 109.5 . . ?
C02G C02X C01O 116(2) . . ?
C043 C02X C01O 119(2) . . ?
C043 C02X C02G 125(2) . . ?
C01N C02Z H02Z 119.4 . . ?
C02H C02Z C01N 121(2) . . ?
C02H C02Z H02Z 119.4 . . ?
C01A C030 C01I 117(2) . . ?
C01A C030 H030 121.3 . . ?
C01I C030 H030 121.3 . . ?
C01P C031 H031 121.1 . . ?
C01P C031 C044 118(3) . . ?
C044 C031 H031 121.1 . . ?
H03A C032 H03B 109.5 . . ?
H03A C032 H03C 109.5 . . ?
H03B C032 H03C 109.5 . . ?
C038 C032 H03A 109.5 . . ?
C038 C032 H03B 109.5 . . ?
C038 C032 H03C 109.5 . . ?
C02D C033 C03G 122.2(15) . . ?
C03J C033 C02D 118(2) . . ?
C03J C033 C03G 119.4(16) . . ?
C01P C036 H036 119.7 . . ?
C01P C036 C049 121(2) . . ?
C049 C036 H036 119.7 . . ?
C01F C037 C02D 119(3) . . ?
C01F C037 H037 120.7 . . ?
C02D C037 H037 120.7 . . ?
C02M C038 C032 112(2) . . ?
C02M C038 C050 112(3) . . ?
C032 C038 C050 110(2) . . ?
C41 C038 C02M 110(2) . . ?
C41 C038 C032 108(2) . . ?
C41 C038 C050 105(2) . . ?
C01O C039 H039 121.7 . . ?
C01Z C039 C01O 116.5(19) . . ?
C01Z C039 H039 121.7 . . ?
C03U C03B C02P 119(2) . . ?
C03U C03B C03W 117(2) . . ?
C03W C03B C02P 123(2) . . ?
C01R C03E H03D 109.5 . . ?
C01R C03E H03E 109.5 . . ?
C01R C03E H03F 109.5 . . ?
H03D C03E H03E 109.5 . . ?
H03D C03E H03F 109.5 . . ?
H03E C03E H03F 109.5 . . ?
C02C C03F H03G 121.0 . . ?
C02C C03F C03U 118(2) . . ?
C03U C03F H03G 121.0 . . ?
O00P C03G O00X 129(2) . . ?
O00P C03G C033 113.0(17) . . ?
O00X C03G C033 117.7(16) . . ?
C01R C03H H03H 109.5 . . ?
C01R C03H H03I 109.5 . . ?
C01R C03H H03J 109.5 . . ?
H03H C03H H03I 109.5 . . ?
H03H C03H H03J 109.5 . . ?
H03I C03H H03J 109.5 . . ?
C022 C03I H03K 121.3 . . ?
C04B C03I C022 117(2) . . ?
C04B C03I H03K 121.3 . . ?
C033 C03J H03L 120.8 . . ?
C033 C03J C03R 118(3) . . ?
C03R C03J H03L 120.8 . . ?
C02H C03M H03M 119.3 . . ?
C02H C03M C048 121(3) . . ?
C048 C03M H03M 119.3 . . ?
C01V C03N C02O 125(2) . . ?
C04B C03N C01V 116(2) . . ?
C04B C03N C02O 119.2(19) . . ?
Cu07 C03Q Cu04 97.4(11) . . ?
Cu0K C03Q Cu04 105.3(12) 7_656 . ?
Cu0K C03Q Cu07 87.8(12) 7_656 . ?
C14 C03Q Cu04 69.0(19) . . ?
C14 C03Q Cu07 159(2) . . ?
C14 C03Q Cu0K 111(2) . 7_656 ?
C01F C03R C03J 122(3) . . ?
C01F C03R H03R 118.9 . . ?
C03J C03R H03R 118.9 . . ?
C01O C03T H03T 120.3 . . ?
C02R C03T C01O 119(2) . . ?
C02R C03T H03T 120.3 . . ?
C03B C03U C03F 122(2) . . ?
C03B C03U H03U 119.0 . . ?
C03F C03U H03U 119.0 . . ?
C02T C03W C03B 122(2) . . ?
C02T C03W H03W 119.1 . . ?
C03B C03W H03W 119.1 . . ?
C02I C043 H043 121.1 . . ?
C02X C043 C02I 118(2) . . ?
C02X C043 H043 121.1 . . ?
C028 C044 C031 124(3) . . ?
C028 C044 H044 117.9 . . ?
C031 C044 H044 117.9 . . ?
C00W C048 H048 121.6 . . ?
C03M C048 C00W 117(2) . . ?
C03M C048 H048 121.6 . . ?
C028 C049 C036 121(2) . . ?
C028 C049 H049 119.6 . . ?
C036 C049 H049 119.6 . . ?
C03I C04B H04B 118.8 . . ?
C03N C04B C03I 122(3) . . ?
C03N C04B H04B 118.8 . . ?
Cu01 C04D Cu07 74.7(7) . 7_656 ?
Cu01 C04D Cu0A 68.5(7) . 7_656 ?
Cu01 C04D Cu0D 98.4(10) . . ?
Cu01 C04D Cu0L 69.0(7) . . ?
Cu07 C04D Cu0A 79.3(8) 7_656 7_656 ?
Cu07 C04D Cu0L 119.9(10) 7_656 . ?
Cu0D C04D Cu07 155.3(12) . 7_656 ?
Cu0D C04D Cu0A 76.2(7) . 7_656 ?
Cu0D C04D Cu0L 77.4(8) . . ?
Cu0L C04D Cu0A 125.1(10) . 7_656 ?
C9 C04D Cu01 155(2) . . ?
C9 C04D Cu07 115(2) . 7_656 ?
C9 C04D Cu0A 135(2) . 7_656 ?
C9 C04D Cu0D 81.4(17) . . ?
C9 C04D Cu0L 86.3(17) . . ?
Cu01 C04L Cu0A 100.9(9) . . ?
Cu01 C04L Cu0D 67.2(6) . 7_656 ?
Cu01 C04L Cu0L 69.6(7) . . ?
Cu0A C04L Cu0D 74.3(7) . 7_656 ?
Cu0A C04L Cu0L 82.9(8) . . ?
Cu0L C04L Cu0D 125.4(9) . 7_656 ?
C41 C04L Cu01 164(2) . . ?
C41 C04L Cu0A 78.6(18) . . ?
C41 C04L Cu0D 97.6(19) . 7_656 ?
C41 C04L Cu0L 126(2) . . ?
Cu01 C04Z Cu04 75.2(7) 7_656 . ?
Cu01 C04Z Cu0A 69.2(7) 7_656 . ?
Cu01 C04Z Cu0D 68.4(7) 7_656 . ?
Cu01 C04Z Cu0L 97.4(9) 7_656 . ?
Cu04 C04Z Cu0A 123.3(10) . . ?
Cu04 C04Z Cu0D 81.9(7) . . ?
Cu04 C04Z Cu0L 152.4(11) . . ?
Cu0A C04Z Cu0D 120.9(10) . . ?
Cu0A C04Z Cu0L 76.1(6) . . ?
Cu0D C04Z Cu0L 70.7(7) . . ?
C01J C04Z Cu01 163(2) . 7_656 ?
C01J C04Z Cu04 104.0(17) . . ?
C01J C04Z Cu0A 98.4(16) . . ?
C01J C04Z Cu0D 128.8(19) . . ?
C01J C04Z Cu0L 90.7(17) . . ?
C038 C050 H05A 109.5 . . ?
C038 C050 H05B 109.5 . . ?
C038 C050 H05C 109.5 . . ?
H05A C050 H05B 109.5 . . ?
H05A C050 H05C 109.5 . . ?
H05B C050 H05C 109.5 . . ?
O00X Cu1 Cu0G 137.6(6) 6 . ?
O00X Cu1 Cu3 81.8(5) 6 . ?
O00X Cu1 Cu6 135.8(5) 6 . ?
O00X Cu1 C21 106.6(9) 6 . ?
O00X Cu1 C29 111.2(8) 6 . ?
O00X Cu1 C31 144.6(8) 6 . ?
Cu3 Cu1 Cu0G 90.41(13) . . ?
Cu6 Cu1 Cu0G 56.28(11) . . ?
Cu6 Cu1 Cu3 54.24(11) . . ?
C21 Cu1 Cu0G 102.7(7) . . ?
C21 Cu1 Cu3 55.6(7) . . ?
C21 Cu1 Cu6 47.4(6) . . ?
C29 Cu1 Cu0G 54.4(6) . . ?
C29 Cu1 Cu3 140.6(7) . . ?
C29 Cu1 Cu6 106.5(6) . . ?
C29 Cu1 C21 140.5(9) . . ?
C29 Cu1 C31 34.0(7) . . ?
C31 Cu1 Cu0G 42.0(6) . . ?
C31 Cu1 Cu3 127.9(6) . . ?
C31 Cu1 Cu6 77.5(6) . . ?
C31 Cu1 C21 106.7(10) . . ?
Cu0B Cu3 Cu1 125.38(17) . . ?
Cu0B Cu3 Cu2 100.72(15) . . ?
O00P Cu3 Cu0B 136.2(6) 6 . ?
O00P Cu3 Cu1 80.0(5) 6 . ?
O00P Cu3 Cu2 113.9(6) 6 . ?
O00P Cu3 Cu6 136.3(5) 6 . ?
O00P Cu3 C27 123.2(8) 6 . ?
O00P Cu3 C16 102.1(7) 6 . ?
O00P Cu3 C21 106.4(8) 6 . ?
O00P Cu3 C1Y 96.4(7) 6 . ?
O00P Cu3 C30 121.4(8) 6 . ?
Cu2 Cu3 Cu1 93.41(14) . . ?
Cu6 Cu3 Cu0B 77.32(14) . . ?
Cu6 Cu3 Cu1 56.36(12) . . ?
Cu6 Cu3 Cu2 74.21(14) . . ?
C27 Cu3 Cu0B 50.1(5) . . ?
C27 Cu3 Cu1 76.8(5) . . ?
C27 Cu3 Cu2 118.5(6) . . ?
C27 Cu3 Cu6 49.7(6) . . ?
C27 Cu3 C16 28.2(6) . . ?
C27 Cu3 C21 94.4(8) . . ?
C27 Cu3 C1Y 126.4(7) . . ?
C16 Cu3 Cu0B 50.6(5) . . ?
C16 Cu3 Cu1 89.4(5) . . ?
C16 Cu3 Cu2 143.9(5) . . ?
C16 Cu3 Cu6 77.6(5) . . ?
C16 Cu3 C1Y 119.0(7) . . ?
C21 Cu3 Cu0B 117.0(6) . . ?
C21 Cu3 Cu1 47.5(5) . . ?
C21 Cu3 Cu2 46.7(5) . . ?
C21 Cu3 Cu6 46.2(6) . . ?
C21 Cu3 C16 120.5(7) . . ?
C21 Cu3 C1Y 108.4(7) . . ?
C1Y Cu3 Cu0B 76.5(5) . . ?
C1Y Cu3 Cu1 151.3(5) . . ?
C1Y Cu3 Cu2 61.8(5) . . ?
C1Y Cu3 Cu6 122.4(5) . . ?
C30 Cu3 Cu0B 61.6(6) . . ?
C30 Cu3 Cu1 143.4(6) . . ?
C30 Cu3 Cu2 51.9(6) . . ?
C30 Cu3 Cu6 97.8(6) . . ?
C30 Cu3 C27 107.5(8) . . ?
C30 Cu3 C16 111.5(8) . . ?
C30 Cu3 C21 96.1(8) . . ?
C30 Cu3 C1Y 25.2(6) . . ?
Cu0I Cu4 Cu0J 53.29(12) . . ?
Cu0I Cu4 Cu2 110.01(14) . . ?
O011 Cu4 Cu0I 165.9(6) . . ?
O011 Cu4 Cu0J 140.3(6) . . ?
O011 Cu4 Cu2 78.6(5) . . ?
O011 Cu4 Cu5 131.1(5) . . ?
O011 Cu4 C18 102.1(8) . . ?
O011 Cu4 C1Q 108.1(9) . . ?
O011 Cu4 C22 142.4(9) . . ?
Cu2 Cu4 Cu0J 85.68(13) . . ?
Cu5 Cu4 Cu0I 56.32(12) . . ?
Cu5 Cu4 Cu0J 54.37(11) . . ?
Cu5 Cu4 Cu2 53.69(11) . . ?
C18 Cu4 Cu0I 74.1(7) . . ?
C18 Cu4 Cu0J 101.4(7) . . ?
C18 Cu4 Cu2 60.7(7) . . ?
C18 Cu4 Cu5 48.3(7) . . ?
C1Q Cu4 Cu0I 72.9(8) . . ?
C1Q Cu4 Cu0J 63.6(8) . . ?
C1Q Cu4 Cu2 139.9(10) . . ?
C1Q Cu4 Cu5 115.0(8) . . ?
C1Q Cu4 C18 146.2(11) . . ?
C1Q Cu4 C22 34.9(5) . . ?
C22 Cu4 Cu0I 42.2(9) . . ?
C22 Cu4 Cu0J 37.4(10) . . ?
C22 Cu4 Cu2 123.0(10) . . ?
C22 Cu4 Cu5 81.0(7) . . ?
C22 Cu4 C18 115.3(10) . . ?
Cu09 Cu2 Cu4 87.64(14) . . ?
O00U Cu2 Cu09 122.5(6) . . ?
O00U Cu2 Cu3 138.8(6) . . ?
O00U Cu2 Cu4 74.6(6) . . ?
O00U Cu2 Cu5 128.6(6) . . ?
O00U Cu2 C1K 102.0(8) . . ?
O00U Cu2 C21 134.2(9) . . ?
O00U Cu2 C30 111.4(8) . . ?
Cu3 Cu2 Cu09 97.38(14) . . ?
Cu3 Cu2 Cu4 120.80(15) . . ?
Cu5 Cu2 Cu09 67.61(13) . . ?
Cu5 Cu2 Cu3 73.08(12) . . ?
Cu5 Cu2 Cu4 54.71(11) . . ?
C1K Cu2 Cu09 67.2(6) . . ?
C1K Cu2 Cu3 83.1(6) . . ?
C1K Cu2 Cu4 148.1(6) . . ?
C1K Cu2 Cu5 124.8(6) . . ?
C1K Cu2 C30 135.2(8) . . ?
C21 Cu2 Cu09 56.1(8) . . ?
C21 Cu2 Cu3 59.1(7) . . ?
C21 Cu2 Cu4 141.2(8) . . ?
C21 Cu2 Cu5 94.9(7) . . ?
C21 Cu2 C1K 32.3(7) . . ?
C21 Cu2 C30 108.0(9) . . ?
C30 Cu2 Cu09 113.9(6) . . ?
C30 Cu2 Cu3 52.1(6) . . ?
C30 Cu2 Cu4 72.0(6) . . ?
C30 Cu2 Cu5 49.0(6) . . ?
Cu0B Cu5 Cu0I 102.58(15) . . ?
Cu0B Cu5 Cu0J 71.04(13) . . ?
Cu0B Cu5 Cu4 141.35(16) . . ?
Cu0B Cu5 Cu6 73.48(12) . . ?
Cu0H Cu5 Cu0B 108.45(16) . . ?
Cu0H Cu5 Cu0I 71.06(14) . . ?
Cu0H Cu5 Cu0J 130.39(18) . . ?
Cu0H Cu5 Cu4 102.85(16) . . ?
Cu0H Cu5 Cu2 119.39(16) . . ?
Cu0H Cu5 Cu6 76.68(13) . . ?
Cu0I Cu5 Cu0J 61.39(15) . . ?
Cu0I Cu5 Cu4 66.81(14) . . ?
Cu0I Cu5 Cu6 144.35(16) . . ?
Cu0J Cu5 Cu6 140.86(15) . . ?
Cu4 Cu5 Cu0J 71.53(13) . . ?
Cu4 Cu5 Cu6 136.96(14) . . ?
Cu2 Cu5 Cu0B 110.04(16) . . ?
Cu2 Cu5 Cu0I 138.41(17) . . ?
Cu2 Cu5 Cu0J 105.69(16) . . ?
Cu2 Cu5 Cu4 71.60(13) . . ?
Cu2 Cu5 Cu6 71.75(12) . . ?
C18 Cu5 Cu0B 161.7(7) . . ?
C18 Cu5 Cu0H 57.4(7) . . ?
C18 Cu5 Cu0I 84.5(8) . . ?
C18 Cu5 Cu0J 126.5(7) . . ?
C18 Cu5 Cu4 57.0(7) . . ?
C18 Cu5 Cu2 72.6(8) . . ?
C18 Cu5 Cu6 90.8(7) . . ?
C18 Cu5 C20 110.9(10) . . ?
C18 Cu5 C30 125.0(10) . . ?
C20 Cu5 Cu0B 60.9(6) . . ?
C20 Cu5 Cu0H 55.9(6) . . ?
C20 Cu5 Cu0I 59.2(6) . . ?
C20 Cu5 Cu0J 86.7(6) . . ?
C20 Cu5 Cu4 125.8(6) . . ?
C20 Cu5 Cu2 161.9(6) . . ?
C20 Cu5 Cu6 90.2(6) . . ?
C30 Cu5 Cu0B 66.7(6) . . ?
C30 Cu5 Cu0H 169.8(7) . . ?
C30 Cu5 Cu0I 118.3(7) . . ?
C30 Cu5 Cu0J 57.7(7) . . ?
C30 Cu5 Cu4 85.3(6) . . ?
C30 Cu5 Cu2 57.1(6) . . ?
C30 Cu5 Cu6 93.2(6) . . ?
C30 Cu5 C20 123.9(9) . . ?
Cu06 Cu6 Cu0G 64.18(12) . . ?
Cu06 Cu6 Cu5 136.47(14) . . ?
Cu09 Cu6 Cu06 70.22(12) . . ?
Cu09 Cu6 Cu0E 106.81(16) . . ?
Cu09 Cu6 Cu0G 132.37(17) . . ?
Cu09 Cu6 Cu1 111.07(15) . . ?
Cu09 Cu6 Cu3 116.72(16) . . ?
Cu09 Cu6 Cu5 69.30(12) . . ?
Cu0E Cu6 Cu06 103.32(16) . . ?
Cu0E Cu6 Cu0G 72.30(14) . . ?
Cu0E Cu6 Cu1 138.35(16) . . ?
Cu0E Cu6 Cu3 107.95(16) . . ?
Cu0E Cu6 Cu5 74.10(13) . . ?
Cu0G Cu6 Cu5 144.40(14) . . ?
Cu1 Cu6 Cu06 74.65(13) . . ?
Cu1 Cu6 Cu0G 69.67(13) . . ?
Cu1 Cu6 Cu5 135.77(15) . . ?
Cu3 Cu6 Cu06 143.39(17) . . ?
Cu3 Cu6 Cu0G 108.00(16) . . ?
Cu3 Cu6 Cu1 69.40(13) . . ?
Cu3 Cu6 Cu5 71.80(13) . . ?
C27 Cu6 Cu06 128.5(7) . . ?
C27 Cu6 Cu09 157.1(6) . . ?
C27 Cu6 Cu0E 59.5(7) . . ?
C27 Cu6 Cu0G 64.3(7) . . ?
C27 Cu6 Cu1 88.7(6) . . ?
C27 Cu6 Cu3 58.3(7) . . ?
C27 Cu6 Cu5 88.6(6) . . ?
C27 Cu6 C23 117.1(9) . . ?
C21 Cu6 Cu06 89.0(7) . . ?
C21 Cu6 Cu09 66.1(8) . . ?
C21 Cu6 Cu0E 163.0(7) . . ?
C21 Cu6 Cu0G 124.2(7) . . ?
C21 Cu6 Cu1 55.9(7) . . ?
C21 Cu6 Cu3 65.3(8) . . ?
C21 Cu6 Cu5 88.9(7) . . ?
C21 Cu6 C27 121.2(11) . . ?
C21 Cu6 C23 121.4(10) . . ?
C23 Cu6 Cu06 57.6(5) . . ?
C23 Cu6 Cu09 58.1(6) . . ?
C23 Cu6 Cu0E 59.1(6) . . ?
C23 Cu6 Cu0G 85.5(5) . . ?
C23 Cu6 Cu1 132.1(5) . . ?
C23 Cu6 Cu3 158.4(5) . . ?
C23 Cu6 Cu5 87.3(5) . . ?
C038 C41 Cu0A 128.1(19) . . ?
C04L C41 Cu0A 69.1(17) . . ?
C04L C41 C038 162(3) . . ?
H2A C2 H2B 109.5 . . ?
H2A C2 H2C 109.5 . . ?
H2B C2 H2C 109.5 . . ?
C1 C2 H2A 109.5 . . ?
C1 C2 H2B 109.5 . . ?
C1 C2 H2C 109.5 . . ?
C2 C1 C7 111.7(15) . . ?
C2 C1 C9 107.4(13) . . ?
C8 C1 C2 113.5(15) . . ?
C8 C1 C7 109.8(16) . . ?
C8 C1 C9 107.6(14) . . ?
C9 C1 C7 106.5(14) . . ?
C1 C7 H7A 109.5 . . ?
C1 C7 H7B 109.5 . . ?
C1 C7 H7C 109.5 . . ?
H7A C7 H7B 109.5 . . ?
H7A C7 H7C 109.5 . . ?
H7B C7 H7C 109.5 . . ?
C1 C8 H8A 109.5 . . ?
C1 C8 H8B 109.5 . . ?
C1 C8 H8C 109.5 . . ?
H8A C8 H8B 109.5 . . ?
H8A C8 H8C 109.5 . . ?
H8B C8 H8C 109.5 . . ?
Cu0D C9 Cu0L 71.3(5) . . ?
C04D C9 Cu0D 69.2(16) . . ?
C04D C9 Cu0L 66.8(16) . . ?
C04D C9 C1 159(2) . . ?
C1 C9 Cu0D 126.4(12) . . ?
C1 C9 Cu0L 128.9(14) . . ?
H10A C10 H10B 109.5 . . ?
H10A C10 H10C 109.5 . . ?
H10B C10 H10C 109.5 . . ?
C11 C10 H10A 109.5 . . ?
C11 C10 H10B 109.5 . . ?
C11 C10 H10C 109.5 . . ?
C10 C11 C12 113.3(17) . . ?
C10 C11 C13 111.3(17) . . ?
C10 C11 C14 109.9(16) . . ?
C12 C11 C13 107.6(18) . . ?
C12 C11 C14 108.3(17) . . ?
C14 C11 C13 106.1(17) . . ?
C11 C12 H12A 109.5 . . ?
C11 C12 H12B 109.5 . . ?
C11 C12 H12C 109.5 . . ?
H12A C12 H12B 109.5 . . ?
H12A C12 H12C 109.5 . . ?
H12B C12 H12C 109.5 . . ?
C11 C13 H13A 109.5 . . ?
C11 C13 H13B 109.5 . . ?
C11 C13 H13C 109.5 . . ?
H13A C13 H13B 109.5 . . ?
H13A C13 H13C 109.5 . . ?
H13B C13 H13C 109.5 . . ?
C03Q C14 Cu04 75.9(18) . . ?
C03Q C14 C11 153(3) . . ?
C11 C14 Cu04 131(2) . . ?
Cu09 C18 Cu0H 80.4(8) . . ?
Cu09 C18 Cu4 145.9(14) . . ?
Cu0H C18 Cu4 126.7(12) . . ?
Cu5 C18 Cu09 98.3(11) . . ?
Cu5 C18 Cu0H 73.2(8) . . ?
Cu5 C18 Cu4 74.7(8) . . ?
C3 C18 Cu09 86(2) . . ?
C3 C18 Cu0H 100(2) . . ?
C3 C18 Cu4 106(2) . . ?
C3 C18 Cu5 171(3) . . ?
C18 C3 Cu09 65.8(18) . . ?
C18 C3 C4 168(3) . . ?
C4 C3 Cu09 126.5(13) . . ?
C3 C4 C5 106.5(14) . . ?
C3 C4 C6 108.8(15) . . ?
C5 C4 C6 111.0(16) . . ?
C15 C4 C3 109.5(15) . . ?
C15 C4 C5 110.3(16) . . ?
C15 C4 C6 110.7(16) . . ?
C4 C5 H5A 109.5 . . ?
C4 C5 H5B 109.5 . . ?
C4 C5 H5C 109.5 . . ?
H5A C5 H5B 109.5 . . ?
H5A C5 H5C 109.5 . . ?
H5B C5 H5C 109.5 . . ?
C4 C6 H6A 109.5 . . ?
C4 C6 H6B 109.5 . . ?
C4 C6 H6C 109.5 . . ?
H6A C6 H6B 109.5 . . ?
H6A C6 H6C 109.5 . . ?
H6B C6 H6C 109.5 . . ?
C4 C15 H15A 109.5 . . ?
C4 C15 H15B 109.5 . . ?
C4 C15 H15C 109.5 . . ?
H15A C15 H15B 109.5 . . ?
H15A C15 H15C 109.5 . . ?
H15B C15 H15C 109.5 . . ?
Cu0B C27 Cu0E 77.8(7) . . ?
Cu0B C27 Cu3 75.8(8) . . ?
Cu3 C27 Cu0E 127.2(11) . . ?
Cu6 C27 Cu0B 103.4(10) . . ?
Cu6 C27 Cu0E 70.9(7) . . ?
Cu6 C27 Cu3 72.0(8) . . ?
C16 C27 Cu0B 78.3(15) . . ?
C16 C27 Cu0E 131.3(19) . . ?
C16 C27 Cu3 86.1(18) . . ?
C16 C27 Cu6 157(2) . . ?
Cu0B C16 Cu3 70.1(6) . . ?
C27 C16 Cu0B 70.6(15) . . ?
C27 C16 Cu3 65.7(16) . . ?
C27 C16 C17 159(2) . . ?
C17 C16 Cu0B 125.9(12) . . ?
C17 C16 Cu3 129.7(12) . . ?
C16 C17 C1A 109.4(14) . . ?
C16 C17 C1B 108.8(14) . . ?
C19 C17 C16 107.8(14) . . ?
C19 C17 C1A 110.4(15) . . ?
C19 C17 C1B 112.7(16) . . ?
C1B C17 C1A 107.7(15) . . ?
C17 C19 H19A 109.5 . . ?
C17 C19 H19B 109.5 . . ?
C17 C19 H19C 109.5 . . ?
H19A C19 H19B 109.5 . . ?
H19A C19 H19C 109.5 . . ?
H19B C19 H19C 109.5 . . ?
C17 C1A H1AA 109.5 . . ?
C17 C1A H1AB 109.5 . . ?
C17 C1A H1AC 109.5 . . ?
H1AA C1A H1AB 109.5 . . ?
H1AA C1A H1AC 109.5 . . ?
H1AB C1A H1AC 109.5 . . ?
C17 C1B H1BA 109.5 . . ?
C17 C1B H1BB 109.5 . . ?
C17 C1B H1BC 109.5 . . ?
H1BA C1B H1BB 109.5 . . ?
H1BA C1B H1BC 109.5 . . ?
H1BB C1B H1BC 109.5 . . ?
Cu0E C20 Cu0B 74.1(7) . . ?
Cu0E C20 Cu0I 160.2(11) . . ?
Cu0H C20 Cu0B 129.4(10) . . ?
Cu0H C20 Cu0E 78.6(7) . . ?
Cu0H C20 Cu0I 82.0(8) . . ?
Cu0I C20 Cu0B 116.7(9) . . ?
Cu5 C20 Cu0B 70.2(7) . . ?
Cu5 C20 Cu0E 98.9(9) . . ?
Cu5 C20 Cu0H 73.1(7) . . ?
Cu5 C20 Cu0I 71.6(7) . . ?
C1C C20 Cu0B 84.8(16) . . ?
C1C C20 Cu0E 76.7(15) . . ?
C1C C20 Cu0H 128.7(19) . . ?
C1C C20 Cu0I 119.3(17) . . ?
C1C C20 Cu5 155(2) . . ?
C20 C1C Cu0E 71.6(14) . . ?
C20 C1C C1D 158(2) . . ?
C1D C1C Cu0E 127.4(12) . . ?
C1C C1D C1E 106.6(14) . . ?
C1C C1D C1F 107.8(14) . . ?
C1C C1D C1G 107.8(13) . . ?
C1F C1D C1E 108.7(15) . . ?
C1F C1D C1G 112.5(15) . . ?
C1G C1D C1E 113.1(15) . . ?
C1D C1E H1EA 109.5 . . ?
C1D C1E H1EB 109.5 . . ?
C1D C1E H1EC 109.5 . . ?
H1EA C1E H1EB 109.5 . . ?
H1EA C1E H1EC 109.5 . . ?
H1EB C1E H1EC 109.5 . . ?
C1D C1F H1FA 109.5 . . ?
C1D C1F H1FB 109.5 . . ?
C1D C1F H1FC 109.5 . . ?
H1FA C1F H1FB 109.5 . . ?
H1FA C1F H1FC 109.5 . . ?
H1FB C1F H1FC 109.5 . . ?
C1D C1G H1GA 109.5 . . ?
C1D C1G H1GB 109.5 . . ?
C1D C1G H1GC 109.5 . . ?
H1GA C1G H1GB 109.5 . . ?
H1GA C1G H1GC 109.5 . . ?
H1GB C1G H1GC 109.5 . . ?
H1HA C1H H1HB 109.5 . . ?
H1HA C1H H1HC 109.5 . . ?
H1HB C1H H1HC 109.5 . . ?
C1I C1H H1HA 109.5 . . ?
C1I C1H H1HB 109.5 . . ?
C1I C1H H1HC 109.5 . . ?
C1H C1I C1K 111.2(14) . . ?
C1H C1I C1L 111.4(15) . . ?
C1J C1I C1H 112.5(15) . . ?
C1J C1I C1K 107.2(15) . . ?
C1J C1I C1L 107.3(17) . . ?
C1L C1I C1K 106.9(16) . . ?
C1I C1J H1JA 109.5 . . ?
C1I C1J H1JB 109.5 . . ?
C1I C1J H1JC 109.5 . . ?
H1JA C1J H1JB 109.5 . . ?
H1JA C1J H1JC 109.5 . . ?
H1JB C1J H1JC 109.5 . . ?
C1I C1K Cu2 126.6(14) . . ?
C21 C1K Cu2 68.5(15) . . ?
C21 C1K C1I 165(2) . . ?
C1I C1L H1LA 109.5 . . ?
C1I C1L H1LB 109.5 . . ?
C1I C1L H1LC 109.5 . . ?
H1LA C1L H1LB 109.5 . . ?
H1LA C1L H1LC 109.5 . . ?
H1LB C1L H1LC 109.5 . . ?
Cu1 C21 Cu09 127.6(10) . . ?
Cu1 C21 Cu3 76.9(8) . . ?
Cu3 C21 Cu09 120.1(10) . . ?
Cu2 C21 Cu09 79.3(8) . . ?
Cu2 C21 Cu1 148.2(14) . . ?
Cu2 C21 Cu3 74.2(7) . . ?
Cu6 C21 Cu09 67.6(8) . . ?
Cu6 C21 Cu1 76.7(7) . . ?
Cu6 C21 Cu3 68.5(7) . . ?
Cu6 C21 Cu2 104.2(11) . . ?
C1K C21 Cu09 99(2) . . ?
C1K C21 Cu1 109(2) . . ?
C1K C21 Cu3 127(2) . . ?
C1K C21 Cu2 79.2(16) . . ?
C1K C21 Cu6 164(2) . . ?
H1RA C1R H1RB 109.5 . . ?
H1RA C1R H1RC 109.5 . . ?
H1RB C1R H1RC 109.5 . . ?
C1S C1R H1RA 109.5 . . ?
C1S C1R H1RB 109.5 . . ?
C1S C1R H1RC 109.5 . . ?
C1R C1S C1T 108.6(13) . . ?
C1U C1S C1R 107.4(13) . . ?
C1U C1S C1T 109.6(13) . . ?
C1U C1S C1V 106.7(14) . . ?
C1V C1S C1R 110.1(14) . . ?
C1V C1S C1T 114.2(15) . . ?
C1S C1T H1TA 109.5 . . ?
C1S C1T H1TB 109.5 . . ?
C1S C1T H1TC 109.5 . . ?
H1TA C1T H1TB 109.5 . . ?
H1TA C1T H1TC 109.5 . . ?
H1TB C1T H1TC 109.5 . . ?
C1S C1U Cu0H 125.6(12) . . ?
C23 C1U Cu0H 71.4(13) . . ?
C23 C1U C1S 161(2) . . ?
C1S C1V H1VA 109.5 . . ?
C1S C1V H1VB 109.5 . . ?
C1S C1V H1VC 109.5 . . ?
H1VA C1V H1VB 109.5 . . ?
H1VA C1V H1VC 109.5 . . ?
H1VB C1V H1VC 109.5 . . ?
Cu09 C23 Cu06 80.8(7) . . ?
Cu09 C23 Cu0E 125.7(9) . . ?
Cu09 C23 Cu0H 76.3(6) . . ?
Cu0E C23 Cu06 122.7(8) . . ?
Cu0H C23 Cu06 156.4(10) . . ?
Cu0H C23 Cu0E 76.5(6) . . ?
Cu6 C23 Cu06 73.6(6) . . ?
Cu6 C23 Cu09 71.4(7) . . ?
Cu6 C23 Cu0E 70.9(6) . . ?
Cu6 C23 Cu0H 103.8(8) . . ?
C1U C23 Cu06 112.6(16) . . ?
C1U C23 Cu09 129.7(17) . . ?
C1U C23 Cu0E 88.8(15) . . ?
C1U C23 Cu0H 79.0(14) . . ?
C1U C23 Cu6 157.9(19) . . ?
H1WA C1W H1WB 109.5 . . ?
H1WA C1W H1WC 109.5 . . ?
H1WB C1W H1WC 109.5 . . ?
C1X C1W H1WA 109.5 . . ?
C1X C1W H1WB 109.5 . . ?
C1X C1W H1WC 109.5 . . ?
C1W C1X C1Z 110.1(15) . . ?
C1W C1X C24 110.5(15) . . ?
C1Y C1X C1W 110.6(14) . . ?
C1Y C1X C1Z 107.3(14) . . ?
C1Y C1X C24 109.6(15) . . ?
C24 C1X C1Z 108.6(16) . . ?
C1X C1Y Cu3 127.1(13) . . ?
C30 C1Y Cu3 65.5(18) . . ?
C30 C1Y C1X 167(3) . . ?
C1X C1Z H1ZA 109.5 . . ?
C1X C1Z H1ZB 109.5 . . ?
C1X C1Z H1ZC 109.5 . . ?
H1ZA C1Z H1ZB 109.5 . . ?
H1ZA C1Z H1ZC 109.5 . . ?
H1ZB C1Z H1ZC 109.5 . . ?
C1X C24 H24A 109.5 . . ?
C1X C24 H24B 109.5 . . ?
C1X C24 H24C 109.5 . . ?
H24A C24 H24B 109.5 . . ?
H24A C24 H24C 109.5 . . ?
H24B C24 H24C 109.5 . . ?
H25A C25 H25B 109.5 . . ?
H25A C25 H25C 109.5 . . ?
H25B C25 H25C 109.5 . . ?
C26 C25 H25A 109.5 . . ?
C26 C25 H25B 109.5 . . ?
C26 C25 H25C 109.5 . . ?
C25 C26 C28 115.7(16) . . ?
C25 C26 C29 110.1(14) . . ?
C28 C26 C29 103.4(15) . . ?
C2A C26 C25 110.4(15) . . ?
C2A C26 C28 109.1(18) . . ?
C2A C26 C29 107.8(15) . . ?
C26 C28 H28A 109.5 . . ?
C26 C28 H28B 109.5 . . ?
C26 C28 H28C 109.5 . . ?
H28A C28 H28B 109.5 . . ?
H28A C28 H28C 109.5 . . ?
H28B C28 H28C 109.5 . . ?
Cu1 C29 Cu0G 82.9(7) . . ?
C26 C29 Cu0G 129.7(14) . . ?
C26 C29 Cu1 129.5(16) . . ?
C31 C29 Cu0G 54.5(14) . . ?
C31 C29 Cu1 75.3(15) . . ?
C31 C29 C26 153(2) . . ?
C26 C2A H2AA 109.5 . . ?
C26 C2A H2AB 109.5 . . ?
C26 C2A H2AC 109.5 . . ?
H2AA C2A H2AB 109.5 . . ?
H2AA C2A H2AC 109.5 . . ?
H2AB C2A H2AC 109.5 . . ?
Cu06 C31 Cu0G 92.0(10) . . ?
Cu06 C31 Cu1 104.5(11) . . ?
Cu0G C31 Cu1 93.6(8) . . ?
C29 C31 Cu06 171(2) . . ?
C29 C31 Cu0G 96.1(18) . . ?
C29 C31 Cu1 70.7(15) . . ?
Cu3 C30 Cu0J 143.8(11) . . ?
Cu2 C30 Cu0J 130.8(10) . . ?
Cu2 C30 Cu3 76.0(7) . . ?
Cu5 C30 Cu0J 74.2(8) . . ?
Cu5 C30 Cu3 96.2(9) . . ?
Cu5 C30 Cu2 73.8(7) . . ?
C1Y C30 Cu0J 103(2) . . ?
C1Y C30 Cu3 89(2) . . ?
C1Y C30 Cu2 104(2) . . ?
C1Y C30 Cu5 173(2) . . ?
H1MA C1M H1MB 109.5 . . ?
H1MA C1M H1MC 109.5 . . ?
H1MB C1M H1MC 109.5 . . ?
C1N C1M H1MA 109.5 . . ?
C1N C1M H1MB 109.5 . . ?
C1N C1M H1MC 109.5 . . ?
C1M C1N C1P 111.7(18) . . ?
C1M C1N C1Q 108.1(17) . . ?
C1O C1N C1M 115.0(18) . . ?
C1O C1N C1P 111(2) . . ?
C1O C1N C1Q 105.7(19) . . ?
C1P C1N C1Q 104.1(17) . . ?
C1N C1O H1OA 109.5 . . ?
C1N C1O H1OB 109.5 . . ?
C1N C1O H1OC 109.5 . . ?
H1OA C1O H1OB 109.5 . . ?
H1OA C1O H1OC 109.5 . . ?
H1OB C1O H1OC 109.5 . . ?
C1N C1P H1PA 109.5 . . ?
C1N C1P H1PB 109.5 . . ?
C1N C1P H1PC 109.5 . . ?
H1PA C1P H1PB 109.5 . . ?
H1PA C1P H1PC 109.5 . . ?
H1PB C1P H1PC 109.5 . . ?
C1N C1Q Cu4 126.9(17) . . ?
C22 C1Q Cu4 74(2) . . ?
C22 C1Q C1N 159(3) . . ?
Cu0I C22 Cu4 92.5(15) . . ?
Cu0J C22 Cu0I 88.2(11) . . ?
Cu0J C22 Cu4 101.8(16) . . ?
C1Q C22 Cu0I 142(4) . . ?
C1Q C22 Cu0J 128(4) . . ?
C1Q C22 Cu4 71(2) . . ?

loop_
_geom_bond_atom_site_label_1
_geom_bond_atom_site_label_2
_geom_bond_distance
_geom_bond_site_symmetry_2
_geom_bond_publ_flag
Cu01 Cu01 2.915(7) 7_656 ?
Cu01 Cu04 2.648(4) 7_656 ?
Cu01 Cu07 2.604(5) 7_656 ?
Cu01 Cu0A 2.543(4) 7_656 ?
Cu01 Cu0D 2.546(4) 7_656 ?
Cu01 Cu0K 2.775(5) . ?
Cu01 Cu0L 2.480(5) . ?
Cu01 C04D 2.08(2) . ?
Cu01 C04L 2.04(2) . ?
Cu01 C04Z 2.11(2) 7_656 ?
Cu04 Cu07 2.990(4) . ?
Cu04 Cu0D 3.036(5) . ?
Cu04 O00O 1.948(16) 6_455 ?
Cu04 C03Q 2.05(2) . ?
Cu04 C04Z 2.23(2) . ?
Cu04 C14 1.97(3) . ?
Cu06 Cu09 2.948(4) . ?
Cu06 Cu0G 2.808(4) . ?
Cu06 O00N 1.941(15) . ?
Cu06 Cu6 2.608(4) . ?
Cu06 C23 2.296(18) . ?
Cu06 C31 1.88(2) . ?
Cu07 Cu0A 2.955(5) . ?
Cu07 Cu0K 2.642(5) 7_656 ?
Cu07 O013 1.925(16) . ?
Cu07 C03Q 1.93(3) . ?
Cu07 C04D 2.21(2) 7_656 ?
Cu09 Cu0H 2.783(5) . ?
Cu09 O00M 1.946(13) . ?
Cu09 Cu2 2.945(5) . ?
Cu09 Cu6 2.515(4) . ?
Cu09 C18 2.06(2) . ?
Cu09 C3 2.25(2) . ?
Cu09 C21 2.49(3) . ?
Cu09 C23 2.25(2) . ?
Cu0A Cu0D 2.823(5) 7_656 ?
Cu0A Cu0L 2.934(6) . ?
Cu0A O00Z 2.019(17) . ?
Cu0A C04D 2.41(2) 7_656 ?
Cu0A C04L 2.14(2) . ?
Cu0A C04Z 2.36(2) . ?
Cu0A C41 2.25(3) . ?
Cu0B Cu0E 2.798(5) . ?
Cu0B Cu0J 3.027(5) . ?
Cu0B O00T 1.950(16) 4_746 ?
Cu0B Cu3 2.716(5) . ?
Cu0B Cu5 2.587(4) . ?
Cu0B C27 2.15(2) . ?
Cu0B C16 2.23(2) . ?
Cu0B C20 2.40(2) . ?
Cu0D Cu0L 2.780(5) . ?
Cu0D O00S 1.979(15) 6_455 ?
Cu0D C04D 2.15(2) . ?
Cu0D C04L 2.51(2) 7_656 ?
Cu0D C04Z 2.40(2) . ?
Cu0D C9 2.27(2) . ?
Cu0E Cu0H 2.813(5) . ?
Cu0E O00V 1.889(16) . ?
Cu0E Cu6 2.524(4) . ?
Cu0E C27 2.30(2) . ?
Cu0E C20 2.24(2) . ?
Cu0E C1C 2.29(2) . ?
Cu0E C23 2.29(2) . ?
Cu0G O010 1.904(16) . ?
Cu0G Cu1 3.018(5) . ?
Cu0G Cu6 2.677(5) . ?
Cu0G C29 2.47(2) . ?
Cu0G C31 2.02(2) . ?
Cu0H Cu0I 2.991(6) . ?
Cu0H O00Q 1.916(15) 6_556 ?
Cu0H Cu5 2.550(5) . ?
Cu0H C18 2.24(3) . ?
Cu0H C20 2.21(2) . ?
Cu0H C1U 2.33(2) . ?
Cu0H C23 2.254(18) . ?
Cu0I Cu0J 2.664(6) . ?
Cu0I O012 1.919(18) 6_556 ?
Cu0I Cu4 2.868(5) . ?
Cu0I Cu5 2.597(5) . ?
Cu0I C20 2.35(2) . ?
Cu0I C22 1.93(3) . ?
Cu0J O00R 1.911(16) 4_746 ?
Cu0J Cu4 3.060(5) . ?
Cu0J Cu5 2.622(5) . ?
Cu0J C30 2.30(2) . ?
Cu0J C22 1.90(4) . ?
Cu0K Cu0L 3.017(7) . ?
Cu0K O016 1.853(17) . ?
Cu0K C03Q 1.88(3) 7_656 ?
Cu0L O00Y 1.954(15) . ?
Cu0L C04D 2.29(2) . ?
Cu0L C04L 2.29(2) . ?
Cu0L C04Z 2.40(2) . ?
Cu0L C9 2.487(19) . ?
O00M C019 1.29(3) . ?
O00N C019 1.25(2) . ?
O00O C02E 1.26(2) . ?
O00P C03G 1.27(3) . ?
O00P Cu3 1.920(16) 6_556 ?
O00Q C021 1.18(3) . ?
O00R C01K 1.19(2) . ?
O00S C02E 1.24(2) . ?
O00T C01K 1.34(3) . ?
O00U C025 1.21(3) . ?
O00U Cu2 1.991(15) . ?
O00V C02A 1.19(3) . ?
C00W C01D 1.522(10) . ?
C00W C01N 1.34(3) . ?
C00W C048 1.40(3) . ?
O00X C03G 1.32(3) . ?
O00X Cu1 1.900(16) 6_556 ?
O00Y C02O 1.32(3) . ?
O00Z C02B 1.31(3) . ?
O010 C02A 1.29(3) . ?
O011 C025 1.23(3) . ?
O011 Cu4 1.993(16) . ?
O012 C021 1.31(3) . ?
O013 C02B 1.13(3) . ?
C014 C015 1.36(3) . ?
C014 C01H 1.39(3) . ?
C014 C02A 1.548(10) . ?
C015 H015 0.9300 . ?
C015 C01B 1.37(3) . ?
O016 C02O 1.20(3) . ?
C017 C018 1.36(3) . ?
C017 C01E 1.34(3) . ?
C017 C01M 1.529(10) . ?
C018 H018 0.9300 . ?
C018 C01W 1.45(3) . ?
C019 C02C 1.535(10) . ?
C01A H01A 0.9300 . ?
C01A C01M 1.40(3) . ?
C01A C030 1.37(3) . ?
C01B H01B 0.9300 . ?
C01B C01C 1.35(3) . ?
C01C C01W 1.535(10) . ?
C01C C024 1.38(3) . ?
C01D C01L 1.39(3) . ?
C01D C023 1.26(3) . ?
C01E H01E 0.9300 . ?
C01E C01Y 1.44(3) . ?
C01F C01Y 1.531(10) . ?
C01F C037 1.32(3) . ?
C01F C03R 1.34(3) . ?
C01H H01H 0.9300 . ?
C01H C024 1.41(3) . ?
C01I C02E 1.537(10) . ?
C01I C02S 1.37(3) . ?
C01I C030 1.40(3) . ?
C01J C01R 1.38(3) . ?
C01J C04Z 1.18(3) . ?
C01K C01P 1.540(10) . ?
C01L H01L 0.9300 . ?
C01L C01Q 1.37(3) . ?
C01M C02K 1.38(3) . ?
C01N H01N 0.9300 . ?
C01N C02Z 1.35(3) . ?
C01O C02X 1.536(10) . ?
C01O C039 1.39(3) . ?
C01O C03T 1.46(3) . ?
C01P C031 1.37(3) . ?
C01P C036 1.36(3) . ?
C01Q C01S 1.33(3) . ?
C01Q C028 1.536(10) . ?
C01R C02W 1.56(3) . ?
C01R C03E 1.53(3) . ?
C01R C03H 1.64(3) . ?
C01S H01S 0.9300 . ?
C01S C02P 1.39(3) . ?
C01U C025 1.536(10) . ?
C01U C02F 1.45(3) . ?
C01U C02I 1.34(3) . ?
C01V H01V 0.9300 . ?
C01V C020 1.36(3) . ?
C01V C03N 1.40(3) . ?
C01W C01X 1.41(3) . ?
C01X H01X 0.9300 . ?
C01X C01Y 1.34(3) . ?
C01Z C026 1.40(3) . ?
C01Z C02Q 1.531(10) . ?
C01Z C039 1.39(3) . ?
C020 H020 0.9300 . ?
C020 C022 1.30(3) . ?
C021 C02U 1.538(9) . ?
C022 C02R 1.537(10) . ?
C022 C03I 1.39(3) . ?
C023 H023 0.9300 . ?
C023 C02P 1.39(3) . ?
C024 H024 0.9300 . ?
C026 H026 0.9300 . ?
C026 C02R 1.38(3) . ?
C028 C044 1.35(3) . ?
C028 C049 1.36(3) . ?
C02B C02H 1.539(10) . ?
C02C C02T 1.34(3) . ?
C02C C03F 1.37(3) . ?
C02D H02D 0.9300 . ?
C02D C033 1.37(3) . ?
C02D C037 1.38(3) . ?
C02F H02F 0.9300 . ?
C02F C02G 1.41(3) . ?
C02G H02G 0.9300 . ?
C02G C02X 1.39(3) . ?
C02H C02Z 1.31(3) . ?
C02H C03M 1.38(3) . ?
C02I H02I 0.9300 . ?
C02I C043 1.48(3) . ?
C02K H02K 0.9300 . ?
C02K C02S 1.36(3) . ?
C02M H02A 0.9600 . ?
C02M H02B 0.9600 . ?
C02M H02C 0.9600 . ?
C02M C038 1.52(3) . ?
C02O C03N 1.539(10) . ?
C02P C03B 1.537(10) . ?
C02R C03T 1.41(3) . ?
C02S H02S 0.9300 . ?
C02T H02T 0.9300 . ?
C02T C03W 1.39(3) . ?
C02U C04N 1.3900 . ?
C02U C04H 1.3900 . ?
C04N H04N 0.9300 . ?
C04N C04J 1.3900 . ?
C04J H04J 0.9300 . ?
C04J C02Q 1.3900 . ?
C02Q C04P 1.3900 . ?
C04P H04P 0.9300 . ?
C04P C04H 1.3900 . ?
C04H H04H 0.9300 . ?
C02W H02E 0.9600 . ?
C02W H02H 0.9600 . ?
C02W H02J 0.9600 . ?
C02X C043 1.37(3) . ?
C02Z H02Z 0.9300 . ?
C030 H030 0.9300 . ?
C031 H031 0.9300 . ?
C031 C044 1.37(3) . ?
C032 H03A 0.9600 . ?
C032 H03B 0.9600 . ?
C032 H03C 0.9600 . ?
C032 C038 1.60(4) . ?
C033 C03G 1.540(10) . ?
C033 C03J 1.32(3) . ?
C036 H036 0.9300 . ?
C036 C049 1.39(3) . ?
C037 H037 0.9300 . ?
C038 C050 1.63(4) . ?
C038 C41 1.49(3) . ?
C039 H039 0.9300 . ?
C03B C03U 1.34(3) . ?
C03B C03W 1.43(3) . ?
C03E H03D 0.9600 . ?
C03E H03E 0.9600 . ?
C03E H03F 0.9600 . ?
C03F H03G 0.9300 . ?
C03F C03U 1.39(3) . ?
C03H H03H 0.9600 . ?
C03H H03I 0.9600 . ?
C03H H03J 0.9600 . ?
C03I H03K 0.9300 . ?
C03I C04B 1.38(3) . ?
C03J H03L 0.9300 . ?
C03J C03R 1.42(3) . ?
C03M H03M 0.9300 . ?
C03M C048 1.39(3) . ?
C03N C04B 1.36(3) . ?
C03Q C14 1.21(3) . ?
C03R H03R 0.9300 . ?
C03T H03T 0.9300 . ?
C03U H03U 0.9300 . ?
C03W H03W 0.9300 . ?
C043 H043 0.9300 . ?
C044 H044 0.9300 . ?
C048 H048 0.9300 . ?
C049 H049 0.9300 . ?
C04B H04B 0.9300 . ?
C04D C9 1.13(2) . ?
C04L C41 1.23(3) . ?
C050 H05A 0.9600 . ?
C050 H05B 0.9600 . ?
C050 H05C 0.9600 . ?
Cu1 Cu3 2.929(5) . ?
Cu1 Cu6 2.605(4) . ?
Cu1 C21 2.22(2) . ?
Cu1 C29 2.06(2) . ?
Cu1 C31 2.12(2) . ?
Cu3 Cu2 2.782(5) . ?
Cu3 Cu6 2.539(5) . ?
Cu3 C27 2.27(2) . ?
Cu3 C16 2.48(2) . ?
Cu3 C21 2.48(3) . ?
Cu3 C1Y 2.49(2) . ?
Cu3 C30 2.26(2) . ?
Cu4 Cu2 3.038(5) . ?
Cu4 Cu5 2.613(4) . ?
Cu4 C18 2.27(2) . ?
Cu4 C1Q 2.02(3) . ?
Cu4 C22 2.04(4) . ?
Cu2 Cu5 2.580(4) . ?
Cu2 C1K 2.22(2) . ?
Cu2 C21 2.11(2) . ?
Cu2 C30 2.26(2) . ?
Cu5 Cu6 2.890(4) . ?
Cu5 C18 2.02(3) . ?
Cu5 C20 2.07(2) . ?
Cu5 C30 2.03(2) . ?
Cu6 C27 2.04(2) . ?
Cu6 C21 1.97(2) . ?
Cu6 C23 2.05(2) . ?
C2 H2A 0.9600 . ?
C2 H2B 0.9600 . ?
C2 H2C 0.9600 . ?
C2 C1 1.534(12) . ?
C1 C7 1.542(12) . ?
C1 C8 1.530(12) . ?
C1 C9 1.537(12) . ?
C7 H7A 0.9600 . ?
C7 H7B 0.9600 . ?
C7 H7C 0.9600 . ?
C8 H8A 0.9600 . ?
C8 H8B 0.9600 . ?
C8 H8C 0.9600 . ?
C10 H10A 0.9600 . ?
C10 H10B 0.9600 . ?
C10 H10C 0.9600 . ?
C10 C11 1.551(12) . ?
C11 C12 1.551(12) . ?
C11 C13 1.562(13) . ?
C11 C14 1.560(13) . ?
C12 H12A 0.9600 . ?
C12 H12B 0.9600 . ?
C12 H12C 0.9600 . ?
C13 H13A 0.9600 . ?
C13 H13B 0.9600 . ?
C13 H13C 0.9600 . ?
C18 C3 1.07(3) . ?
C3 C4 1.543(12) . ?
C4 C5 1.544(12) . ?
C4 C6 1.552(12) . ?
C4 C15 1.542(12) . ?
C5 H5A 0.9600 . ?
C5 H5B 0.9600 . ?
C5 H5C 0.9600 . ?
C6 H6A 0.9600 . ?
C6 H6B 0.9600 . ?
C6 H6C 0.9600 . ?
C15 H15A 0.9600 . ?
C15 H15B 0.9600 . ?
C15 H15C 0.9600 . ?
C27 C16 1.18(2) . ?
C16 C17 1.537(12) . ?
C17 C19 1.534(12) . ?
C17 C1A 1.551(12) . ?
C17 C1B 1.544(12) . ?
C19 H19A 0.9600 . ?
C19 H19B 0.9600 . ?
C19 H19C 0.9600 . ?
C1A H1AA 0.9600 . ?
C1A H1AB 0.9600 . ?
C1A H1AC 0.9600 . ?
C1B H1BA 0.9600 . ?
C1B H1BB 0.9600 . ?
C1B H1BC 0.9600 . ?
C20 C1C 1.24(2) . ?
C1C C1D 1.544(12) . ?
C1D C1E 1.550(12) . ?
C1D C1F 1.547(12) . ?
C1D C1G 1.548(12) . ?
C1E H1EA 0.9600 . ?
C1E H1EB 0.9600 . ?
C1E H1EC 0.9600 . ?
C1F H1FA 0.9600 . ?
C1F H1FB 0.9600 . ?
C1F H1FC 0.9600 . ?
C1G H1GA 0.9600 . ?
C1G H1GB 0.9600 . ?
C1G H1GC 0.9600 . ?
C1H H1HA 0.9600 . ?
C1H H1HB 0.9600 . ?
C1H H1HC 0.9600 . ?
C1H C1I 1.539(12) . ?
C1I C1J 1.537(12) . ?
C1I C1K 1.547(12) . ?
C1I C1L 1.541(12) . ?
C1J H1JA 0.9600 . ?
C1J H1JB 0.9600 . ?
C1J H1JC 0.9600 . ?
C1K C21 1.21(3) . ?
C1L H1LA 0.9600 . ?
C1L H1LB 0.9600 . ?
C1L H1LC 0.9600 . ?
C1R H1RA 0.9600 . ?
C1R H1RB 0.9600 . ?
C1R H1RC 0.9600 . ?
C1R C1S 1.551(12) . ?
C1S C1T 1.556(12) . ?
C1S C1U 1.542(12) . ?
C1S C1V 1.549(12) . ?
C1T H1TA 0.9600 . ?
C1T H1TB 0.9600 . ?
C1T H1TC 0.9600 . ?
C1U C23 1.18(2) . ?
C1V H1VA 0.9600 . ?
C1V H1VB 0.9600 . ?
C1V H1VC 0.9600 . ?
C1W H1WA 0.9600 . ?
C1W H1WB 0.9600 . ?
C1W H1WC 0.9600 . ?
C1W C1X 1.542(12) . ?
C1X C1Y 1.535(12) . ?
C1X C1Z 1.545(12) . ?
C1X C24 1.544(12) . ?
C1Y C30 1.06(3) . ?
C1Z H1ZA 0.9600 . ?
C1Z H1ZB 0.9600 . ?
C1Z H1ZC 0.9600 . ?
C24 H24A 0.9600 . ?
C24 H24B 0.9600 . ?
C24 H24C 0.9600 . ?
C25 H25A 0.9600 . ?
C25 H25B 0.9600 . ?
C25 H25C 0.9600 . ?
C25 C26 1.542(12) . ?
C26 C28 1.544(12) . ?
C26 C29 1.554(12) . ?
C26 C2A 1.540(12) . ?
C28 H28A 0.9600 . ?
C28 H28B 0.9600 . ?
C28 H28C 0.9600 . ?
C29 C31 1.22(3) . ?
C2A H2AA 0.9600 . ?
C2A H2AB 0.9600 . ?
C2A H2AC 0.9600 . ?
C1M H1MA 0.9600 . ?
C1M H1MB 0.9600 . ?
C1M H1MC 0.9600 . ?
C1M C1N 1.564(13) . ?
C1N C1O 1.552(13) . ?
C1N C1P 1.571(13) . ?
C1N C1Q 1.603(12) . ?
C1O H1OA 0.9600 . ?
C1O H1OB 0.9600 . ?
C1O H1OC 0.9600 . ?
C1P H1PA 0.9600 . ?
C1P H1PB 0.9600 . ?
C1P H1PC 0.9600 . ?
C1Q C22 1.217(9) . ?

loop_
_geom_torsion_atom_site_label_1
_geom_torsion_atom_site_label_2
_geom_torsion_atom_site_label_3
_geom_torsion_atom_site_label_4
_geom_torsion
_geom_torsion_site_symmetry_1
_geom_torsion_site_symmetry_2
_geom_torsion_site_symmetry_3
_geom_torsion_site_symmetry_4
_geom_torsion_publ_flag
Cu01 Cu0K O016 C02O 16(3) . . . . ?
Cu01 C04D C9 Cu0D 92(5) . . . . ?
Cu01 C04D C9 Cu0L 14(4) . . . . ?
Cu01 C04D C9 C1 -128(6) . . . . ?
Cu01 C04L C41 Cu0A 90(8) . . . . ?
Cu01 C04L C41 C038 -109(10) . . . . ?
Cu04 O00O C02E O00S -23(4) 6_656 . . . ?
Cu04 O00O C02E C01I 154.5(15) 6_656 . . . ?
Cu04 C03Q C14 C11 171(6) . . . . ?
Cu06 O00N C019 O00M 10(4) . . . . ?
Cu06 O00N C019 C02C -159.4(16) . . . . ?
Cu07 Cu0K O016 C02O -68(3) 7_656 . . . ?
Cu07 O013 C02B O00Z 4(4) . . . . ?
Cu07 O013 C02B C02H -169.6(16) . . . . ?
Cu07 C03Q C14 Cu04 -52(7) . . . . ?
Cu07 C03Q C14 C11 119(7) . . . . ?
Cu07 C04D C9 Cu0D -160.8(17) 7_656 . . . ?
Cu07 C04D C9 Cu0L 121.4(16) 7_656 . . . ?
Cu07 C04D C9 C1 -20(7) 7_656 . . . ?
Cu09 Cu06 C31 Cu0G -84.1(9) . . . . ?
Cu09 Cu06 C31 Cu1 10.1(12) . . . . ?
Cu09 O00M C019 O00N 12(4) . . . . ?
Cu09 O00M C019 C02C -178.0(15) . . . . ?
Cu09 C3 C4 C5 -174.9(17) . . . . ?
Cu09 C3 C4 C6 65(2) . . . . ?
Cu09 C3 C4 C15 -56(2) . . . . ?
Cu0A O00Z C02B O013 21(4) . . . . ?
Cu0A O00Z C02B C02H -164.7(14) . . . . ?
Cu0A C04D C9 Cu0D -61(2) 7_656 . . . ?
Cu0A C04D C9 Cu0L -138(3) 7_656 . . . ?
Cu0A C04D C9 C1 80(7) 7_656 . . . ?
Cu0A C04L C41 C038 162(9) . . . . ?
Cu0B Cu0E O00V C02A 77(3) . . . . ?
Cu0B Cu0J C22 Cu0I -29(2) . . . . ?
Cu0B Cu0J C22 Cu4 63.2(18) . . . . ?
Cu0B Cu0J C22 C1Q 139(3) . . . . ?
Cu0B O00T C01K O00R -7(4) 4_756 . . . ?
Cu0B O00T C01K C01P -177.9(14) 4_756 . . . ?
Cu0B C27 C16 Cu3 76.2(6) . . . . ?
Cu0B C27 C16 C17 -144(6) . . . . ?
Cu0B C16 C17 C19 176.1(16) . . . . ?
Cu0B C16 C17 C1A 56.0(19) . . . . ?
Cu0B C16 C17 C1B -61.4(19) . . . . ?
Cu0B C20 C1C Cu0E 74.9(5) . . . . ?
Cu0B C20 C1C C1D -134(5) . . . . ?
Cu0D O00S C02E O00O -2(4) 6_656 . . . ?
Cu0D O00S C02E C01I 179.9(14) 6_656 . . . ?
Cu0D C04D C9 Cu0L -77.8(6) . . . . ?
Cu0D C04D C9 C1 141(6) . . . . ?
Cu0D C04L C41 Cu0A 72.2(8) 7_656 . . . ?
Cu0D C04L C41 C038 -126(9) 7_656 . . . ?
Cu0E O00V C02A O010 22(5) . . . . ?
Cu0E O00V C02A C014 -160.6(17) . . . . ?
Cu0E C27 C16 Cu0B 62(2) . . . . ?
Cu0E C27 C16 Cu3 138(2) . . . . ?
Cu0E C27 C16 C17 -82(6) . . . . ?
Cu0E C20 C1C C1D 152(5) . . . . ?
Cu0E C1C C1D C1E 62.3(19) . . . . ?
Cu0E C1C C1D C1F 178.9(16) . . . . ?
Cu0E C1C C1D C1G -59.4(19) . . . . ?
Cu0G Cu06 C31 Cu1 94.3(10) . . . . ?
Cu0G O010 C02A O00V -2(4) . . . . ?
Cu0G O010 C02A C014 179.9(14) . . . . ?
Cu0G C29 C31 Cu1 -91.7(9) . . . . ?
Cu0H Cu0E O00V C02A -141(2) . . . . ?
Cu0H O00Q C021 O012 5(4) 6 . . . ?
Cu0H O00Q C021 C02U -159.3(15) 6 . . . ?
Cu0H C18 C3 Cu09 79.5(10) . . . . ?
Cu0H C18 C3 C4 -99(12) . . . . ?
Cu0H C20 C1C Cu0E -63.2(18) . . . . ?
Cu0H C20 C1C C1D 88(6) . . . . ?
Cu0H C1U C23 Cu06 158.4(13) . . . . ?
Cu0H C1U C23 Cu09 61.5(16) . . . . ?
Cu0H C1U C23 Cu0E -76.4(5) . . . . ?
Cu0H C1U C23 Cu6 -99(5) . . . . ?
Cu0I Cu0J C22 Cu4 92.2(16) . . . . ?
Cu0I Cu0J C22 C1Q 168(5) . . . . ?
Cu0I O012 C021 O00Q 3(4) 6 . . . ?
Cu0I O012 C021 C02U 169.7(13) 6 . . . ?
Cu0I C20 C1C Cu0E -167.4(17) . . . . ?
Cu0I C20 C1C C1D -16(7) . . . . ?
Cu0J O00R C01K O00T -5(4) 4_756 . . . ?
Cu0J O00R C01K C01P 165.0(16) 4_756 . . . ?
Cu0K O016 C02O O00Y 4(5) . . . . ?
Cu0K O016 C02O C03N -168.4(14) . . . . ?
Cu0K C03Q C14 Cu04 99.1(16) 7_656 . . . ?
Cu0K C03Q C14 C11 -90(6) 7_656 . . . ?
Cu0L Cu0K O016 C02O 3(2) . . . . ?
Cu0L O00Y C02O O016 -13(4) . . . . ?
Cu0L O00Y C02O C03N 160.2(11) . . . . ?
Cu0L C04D C9 Cu0D 77.8(6) . . . . ?
Cu0L C04D C9 C1 -141(6) . . . . ?
Cu0L C04L C41 Cu0A -72.5(18) . . . . ?
Cu0L C04L C41 C038 89(9) . . . . ?
O00M C019 C02C C02T 172(2) . . . . ?
O00M C019 C02C C03F -9(3) . . . . ?
O00N Cu06 C31 Cu0G 156.8(8) . . . . ?
O00N Cu06 C31 Cu1 -108.9(11) . . . . ?
O00N C019 C02C C02T -17(4) . . . . ?
O00N C019 C02C C03F 162(3) . . . . ?
O00Q C021 C02U C04N 174(2) . . . . ?
O00Q C021 C02U C04H -6(3) . . . . ?
O00R Cu0J C22 Cu0I 107.2(14) 4_746 . . . ?
O00R Cu0J C22 Cu4 -160.6(9) 4_746 . . . ?
O00R Cu0J C22 C1Q -85(4) 4_746 . . . ?
O00R C01K C01P C031 -165(3) . . . . ?
O00R C01K C01P C036 17(4) . . . . ?
O00T C01K C01P C031 7(3) . . . . ?
O00T C01K C01P C036 -171(2) . . . . ?
C00W C01D C01L C01Q 176.5(18) . . . . ?
C00W C01D C023 C02P -174.9(15) . . . . ?
C00W C01N C02Z C02H -5(4) . . . . ?
O00Y C02O C03N C01V 8(3) . . . . ?
O00Y C02O C03N C04B -172(2) . . . . ?
O00Z C02B C02H C02Z 160(2) . . . . ?
O00Z C02B C02H C03M -14(3) . . . . ?
O012 C021 C02U C04N 8(3) . . . . ?
O012 C021 C02U C04H -172.7(16) . . . . ?
O013 C02B C02H C02Z -26(4) . . . . ?
O013 C02B C02H C03M 161(3) . . . . ?
C014 C015 C01B C01C 1(4) . . . . ?
C014 C01H C024 C01C 8(4) . . . . ?
C015 C014 C01H C024 -8(4) . . . . ?
C015 C014 C02A O00V 157(3) . . . . ?
C015 C014 C02A O010 -25(4) . . . . ?
C015 C01B C01C C01W 179(2) . . . . ?
C015 C01B C01C C024 -1(4) . . . . ?
O016 C02O C03N C01V -178(3) . . . . ?
O016 C02O C03N C04B 2(3) . . . . ?
C017 C018 C01W C01C -177(2) . . . . ?
C017 C018 C01W C01X -3(3) . . . . ?
C017 C01E C01Y C01F 179(2) . . . . ?
C017 C01E C01Y C01X 9(4) . . . . ?
C017 C01M C02K C02S -176(2) . . . . ?
C018 C017 C01E C01Y -4(4) . . . . ?
C018 C017 C01M C01A 143(2) . . . . ?
C018 C017 C01M C02K -41(3) . . . . ?
C018 C01W C01X C01Y 8(3) . . . . ?
C019 C02C C02T C03W -178(2) . . . . ?
C019 C02C C03F C03U 179(2) . . . . ?
C01A C01M C02K C02S 0(4) . . . . ?
C01B C01C C01W C018 -47(3) . . . . ?
C01B C01C C01W C01X 140(2) . . . . ?
C01B C01C C024 C01H -4(4) . . . . ?
C01C C01W C01X C01Y -179(2) . . . . ?
C01D C00W C01N C02Z -179(2) . . . . ?
C01D C00W C048 C03M -175(2) . . . . ?
C01D C01L C01Q C01S 2(3) . . . . ?
C01D C01L C01Q C028 177(2) . . . . ?
C01D C023 C02P C01S -5(3) . . . . ?
C01D C023 C02P C03B -177.7(16) . . . . ?
C01E C017 C018 C01W 1(4) . . . . ?
C01E C017 C01M C01A -38(3) . . . . ?
C01E C017 C01M C02K 138(2) . . . . ?
C01H C014 C015 C01B 3(4) . . . . ?
C01H C014 C02A O00V -24(4) . . . . ?
C01H C014 C02A O010 154(2) . . . . ?
C01K C01P C031 C044 176(2) . . . . ?
C01K C01P C036 C049 178(2) . . . . ?
C01L C01D C023 C02P 1.9(17) . . . . ?
C01L C01Q C01S C02P -5(3) . . . . ?
C01L C01Q C028 C044 -35(4) . . . . ?
C01L C01Q C028 C049 156(2) . . . . ?
C01M C017 C018 C01W -179(2) . . . . ?
C01M C017 C01E C01Y 177(2) . . . . ?
C01M C01A C030 C01I 5(4) . . . . ?
C01M C02K C02S C01I 2(4) . . . . ?
C01N C00W C01D C01L -39(2) . . . . ?
C01N C00W C01D C023 138(2) . . . . ?
C01N C00W C048 C03M 3(4) . . . . ?
C01O C02X C043 C02I -172(2) . . . . ?
C01P C031 C044 C028 11(5) . . . . ?
C01P C036 C049 C028 3(4) . . . . ?
C01Q C01S C02P C023 6(3) . . . . ?
C01Q C01S C02P C03B 179(2) . . . . ?
C01Q C028 C044 C031 -178(3) . . . . ?
C01Q C028 C049 C036 170(2) . . . . ?
C01S C01Q C028 C044 139(3) . . . . ?
C01S C01Q C028 C049 -30(4) . . . . ?
C01S C02P C03B C03U -142(3) . . . . ?
C01S C02P C03B C03W 40(4) . . . . ?
C01U C02F C02G C02X 8(4) . . . . ?
C01U C02I C043 C02X 1(4) . . . . ?
C01V C020 C022 C02R 177(2) . . . . ?
C01V C020 C022 C03I -2(4) . . . . ?
C01V C03N C04B C03I 2(4) . . . . ?
C01W C01C C024 C01H 176(2) . . . . ?
C01W C01X C01Y C01E -11(4) . . . . ?
C01W C01X C01Y C01F 178(2) . . . . ?
C01Y C01F C037 C02D 177(2) . . . . ?
C01Y C01F C03R C03J -178(2) . . . . ?
C01Z C026 C02R C022 -174(2) . . . . ?
C01Z C026 C02R C03T 4(4) . . . . ?
C01Z C02Q C04P C04H -177.6(16) . . . . ?
C020 C01V C03N C02O 177(2) . . . . ?
C020 C01V C03N C04B -3(4) . . . . ?
C020 C022 C02R C026 141(3) . . . . ?
C020 C022 C02R C03T -36(4) . . . . ?
C020 C022 C03I C04B 2(4) . . . . ?
C021 C02U C04N C04J 179.8(18) . . . . ?
C021 C02U C04H C04P -179.8(16) . . . . ?
C022 C02R C03T C01O 180(2) . . . . ?
C022 C03I C04B C03N -2(4) . . . . ?
C023 C01D C01L C01Q -1(3) . . . . ?
C023 C02P C03B C03U 30(4) . . . . ?
C023 C02P C03B C03W -147(2) . . . . ?
C024 C01C C01W C018 133(2) . . . . ?
C024 C01C C01W C01X -40(3) . . . . ?
C025 C01U C02F C02G 178(2) . . . . ?
C025 C01U C02I C043 177(2) . . . . ?
C026 C01Z C02Q C04J 36(3) . . . . ?
C026 C01Z C02Q C04P -147(2) . . . . ?
C026 C01Z C039 C01O 3(4) . . . . ?
C026 C02R C03T C01O 2(4) . . . . ?
C028 C01Q C01S C02P -179(2) . . . . ?
C02A C014 C015 C01B -178(2) . . . . ?
C02A C014 C01H C024 173(2) . . . . ?
C02B C02H C02Z C01N -174(2) . . . . ?
C02B C02H C03M C048 180(3) . . . . ?
C02C C02T C03W C03B -5(4) . . . . ?
C02C C03F C03U C03B 5(4) . . . . ?
C02D C033 C03G O00P 14(2) . . . . ?
C02D C033 C03G O00X -173(2) . . . . ?
C02D C033 C03J C03R -9(3) . . . . ?
C02E C01I C02S C02K 172(2) . . . . ?
C02E C01I C030 C01A -175(2) . . . . ?
C02F C01U C025 O00U -172(2) . . . . ?
C02F C01U C025 O011 10(4) . . . . ?
C02F C01U C02I C043 2(4) . . . . ?
C02F C02G C02X C01O 168(2) . . . . ?
C02F C02G C02X C043 -5(4) . . . . ?
C02G C02X C043 C02I 1(4) . . . . ?
C02H C03M C048 C00W -8(4) . . . . ?
C02I C01U C025 O00U 12(4) . . . . ?
C02I C01U C025 O011 -166(2) . . . . ?
C02I C01U C02F C02G -7(4) . . . . ?
C02M C038 C41 Cu0A 64(3) . . . . ?
C02M C038 C41 C04L -94(9) . . . . ?
C02O C03N C04B C03I -178(2) . . . . ?
C02P C03B C03U C03F 175(2) . . . . ?
C02P C03B C03W C02T -174(2) . . . . ?
C02R C022 C03I C04B -178(2) . . . . ?
C02S C01I C02E O00O -167(2) . . . . ?
C02S C01I C02E O00S 12(3) . . . . ?
C02S C01I C030 C01A -2(4) . . . . ?
C02T C02C C03F C03U -2(4) . . . . ?
C02U C04N C04J C02Q 0.0 . . . . ?
C04N C02U C04H C04P 0.0 . . . . ?
C04N C04J C02Q C01Z 177.4(18) . . . . ?
C04N C04J C02Q C04P 0.0 . . . . ?
C04J C02Q C04P C04H 0.0 . . . . ?
C02Q C01Z C026 C02R 177(2) . . . . ?
C02Q C01Z C039 C01O 180(2) . . . . ?
C02Q C04P C04H C02U 0.0 . . . . ?
C04H C02U C04N C04J 0.0 . . . . ?
C02X C01O C039 C01Z -177(2) . . . . ?
C02X C01O C03T C02R 175(2) . . . . ?
C02Z C02H C03M C048 7(4) . . . . ?
C030 C01A C01M C017 173(2) . . . . ?
C030 C01A C01M C02K -4(4) . . . . ?
C030 C01I C02E O00O 7(3) . . . . ?
C030 C01I C02E O00S -175(2) . . . . ?
C030 C01I C02S C02K -1(4) . . . . ?
C031 C01P C036 C049 0(4) . . . . ?
C032 C038 C41 Cu0A -58(3) . . . . ?
C032 C038 C41 C04L 144(9) . . . . ?
C033 C02D C037 C01F 2(4) . . . . ?
C033 C03J C03R C01F -1(4) . . . . ?
C036 C01P C031 C044 -6(4) . . . . ?
C037 C01F C01Y C01E 134(3) . . . . ?
C037 C01F C01Y C01X -55(3) . . . . ?
C037 C01F C03R C03J 11(4) . . . . ?
C037 C02D C033 C03G 179(2) . . . . ?
C037 C02D C033 C03J 8(4) . . . . ?
C039 C01O C02X C02G -136(3) . . . . ?
C039 C01O C02X C043 38(4) . . . . ?
C039 C01O C03T C02R -5(4) . . . . ?
C039 C01Z C026 C02R -7(4) . . . . ?
C039 C01Z C02Q C04J -141(2) . . . . ?
C039 C01Z C02Q C04P 37(3) . . . . ?
C03F C02C C02T C03W 3(4) . . . . ?
C03G C033 C03J C03R 179.9(18) . . . . ?
C03I C022 C02R C026 -39(4) . . . . ?
C03I C022 C02R C03T 143(3) . . . . ?
C03J C033 C03G O00P -175(2) . . . . ?
C03J C033 C03G O00X -2(2) . . . . ?
C03M C02H C02Z C01N 0(4) . . . . ?
C03N C01V C020 C022 3(4) . . . . ?
C03Q Cu0K O016 C02O -160(2) 7_656 . . . ?
C03R C01F C01Y C01E -37(4) . . . . ?
C03R C01F C01Y C01X 134(3) . . . . ?
C03R C01F C037 C02D -12(4) . . . . ?
C03T C01O C02X C02G 44(4) . . . . ?
C03T C01O C02X C043 -142(3) . . . . ?
C03T C01O C039 C01Z 2(4) . . . . ?
C03U C03B C03W C02T 8(4) . . . . ?
C03W C03B C03U C03F -7(4) . . . . ?
C044 C028 C049 C036 1(4) . . . . ?
C048 C00W C01D C01L 139(2) . . . . ?
C048 C00W C01D C023 -44.0(18) . . . . ?
C048 C00W C01N C02Z 3(4) . . . . ?
C049 C028 C044 C031 -8(5) . . . . ?
C050 C038 C41 Cu0A -175(2) . . . . ?
C050 C038 C41 C04L 27(10) . . . . ?
Cu1 O00X C03G O00P 0(4) 6_556 . . . ?
Cu1 O00X C03G C033 -171.8(10) 6_556 . . . ?
Cu1 C29 C31 Cu0G 91.7(9) . . . . ?
Cu3 O00P C03G O00X -10(4) 6_556 . . . ?
Cu3 O00P C03G C033 161.8(10) 6_556 . . . ?
Cu3 C27 C16 Cu0B -76.2(6) . . . . ?
Cu3 C27 C16 C17 140(6) . . . . ?
Cu3 C16 C17 C19 83.0(19) . . . . ?
Cu3 C16 C17 C1A -37(2) . . . . ?
Cu3 C16 C17 C1B -154.5(15) . . . . ?
Cu3 C1Y C30 Cu0J -145.8(14) . . . . ?
Cu3 C1Y C30 Cu2 75.4(10) . . . . ?
Cu4 Cu0J C22 Cu0I -92.2(16) . . . . ?
Cu4 Cu0J C22 C1Q 76(4) . . . . ?
Cu4 O011 C025 O00U -10(4) . . . . ?
Cu4 O011 C025 C01U 168.1(15) . . . . ?
Cu4 C18 C3 Cu09 -147.4(18) . . . . ?
Cu4 C18 C3 C4 34(14) . . . . ?
Cu4 C1Q C22 Cu0I 69(4) . . . . ?
Cu4 C1Q C22 Cu0J -91(3) . . . . ?
Cu2 O00U C025 O011 -23(5) . . . . ?
Cu2 O00U C025 C01U 159.4(15) . . . . ?
Cu2 C1K C21 Cu09 -77.3(8) . . . . ?
Cu2 C1K C21 Cu1 148.1(16) . . . . ?
Cu2 C1K C21 Cu3 60.8(17) . . . . ?
Cu2 C1K C21 Cu6 -104(8) . . . . ?
Cu5 Cu0J C22 Cu0I -52.5(10) . . . . ?
Cu5 Cu0J C22 Cu4 39.7(10) . . . . ?
Cu5 Cu0J C22 C1Q 115(4) . . . . ?
Cu5 C20 C1C Cu0E 83(4) . . . . ?
Cu5 C20 C1C C1D -126(5) . . . . ?
Cu6 Cu06 C31 Cu0G -54.8(6) . . . . ?
Cu6 Cu06 C31 Cu1 39.5(7) . . . . ?
Cu6 Cu0E O00V C02A -22(3) . . . . ?
Cu6 C27 C16 Cu0B -97(5) . . . . ?
Cu6 C27 C16 Cu3 -21(5) . . . . ?
Cu6 C27 C16 C17 120(6) . . . . ?
C2 C1 C9 Cu0D 63.4(19) . . . . ?
C2 C1 C9 Cu0L 158.0(15) . . . . ?
C2 C1 C9 C04D -69(7) . . . . ?
C7 C1 C9 Cu0D -56(2) . . . . ?
C7 C1 C9 Cu0L 38(2) . . . . ?
C7 C1 C9 C04D 171(6) . . . . ?
C8 C1 C9 Cu0D -174.1(14) . . . . ?
C8 C1 C9 Cu0L -79.5(19) . . . . ?
C8 C1 C9 C04D 53(7) . . . . ?
C10 C11 C14 Cu04 167(2) . . . . ?
C10 C11 C14 C03Q -1(6) . . . . ?
C12 C11 C14 Cu04 -68(3) . . . . ?
C12 C11 C14 C03Q 123(6) . . . . ?
C13 C11 C14 Cu04 47(3) . . . . ?
C13 C11 C14 C03Q -121(6) . . . . ?
C18 C3 C4 C5 3(13) . . . . ?
C18 C3 C4 C6 -116(13) . . . . ?
C18 C3 C4 C15 123(13) . . . . ?
C27 Cu0E O00V C02A 27(3) . . . . ?
C27 C16 C17 C19 -48(6) . . . . ?
C27 C16 C17 C1A -168(6) . . . . ?
C27 C16 C17 C1B 75(6) . . . . ?
C20 Cu0E O00V C02A 147(2) . . . . ?
C20 C1C C1D C1E -83(6) . . . . ?
C20 C1C C1D C1F 34(6) . . . . ?
C20 C1C C1D C1G 155(5) . . . . ?
C1C Cu0E O00V C02A 139(3) . . . . ?
C1H C1I C1K Cu2 55(2) . . . . ?
C1H C1I C1K C21 -130(10) . . . . ?
C1I C1K C21 Cu09 106(10) . . . . ?
C1I C1K C21 Cu1 -28(11) . . . . ?
C1I C1K C21 Cu3 -116(9) . . . . ?
C1I C1K C21 Cu2 -176(10) . . . . ?
C1I C1K C21 Cu6 80(14) . . . . ?
C1J C1I C1K Cu2 178.1(17) . . . . ?
C1J C1I C1K C21 -6(11) . . . . ?
C1L C1I C1K Cu2 -67(2) . . . . ?
C1L C1I C1K C21 109(10) . . . . ?
C1R C1S C1U Cu0H -62.0(18) . . . . ?
C1R C1S C1U C23 88(7) . . . . ?
C1S C1U C23 Cu06 4(7) . . . . ?
C1S C1U C23 Cu09 -93(6) . . . . ?
C1S C1U C23 Cu0E 129(6) . . . . ?
C1S C1U C23 Cu0H -155(6) . . . . ?
C1S C1U C23 Cu6 106(7) . . . . ?
C1T C1S C1U Cu0H -179.8(14) . . . . ?
C1T C1S C1U C23 -29(7) . . . . ?
C1V C1S C1U Cu0H 56(2) . . . . ?
C1V C1S C1U C23 -154(6) . . . . ?
C23 Cu06 C31 Cu0G -24.6(12) . . . . ?
C23 Cu06 C31 Cu1 69.7(11) . . . . ?
C23 Cu0E O00V C02A -81(3) . . . . ?
C1W C1X C1Y Cu3 -53(2) . . . . ?
C1W C1X C1Y C30 114(12) . . . . ?
C1X C1Y C30 Cu0J 46(12) . . . . ?
C1X C1Y C30 Cu3 -168(12) . . . . ?
C1X C1Y C30 Cu2 -93(12) . . . . ?
C1Z C1X C1Y Cu3 67(2) . . . . ?
C1Z C1X C1Y C30 -126(12) . . . . ?
C24 C1X C1Y Cu3 -175.0(16) . . . . ?
C24 C1X C1Y C30 -8(13) . . . . ?
C25 C26 C29 Cu0G -56(2) . . . . ?
C25 C26 C29 Cu1 -174.6(17) . . . . ?
C25 C26 C29 C31 32(6) . . . . ?
C26 C29 C31 Cu0G -109(5) . . . . ?
C26 C29 C31 Cu1 159(5) . . . . ?
C28 C26 C29 Cu0G 179.7(17) . . . . ?
C28 C26 C29 Cu1 61(2) . . . . ?
C28 C26 C29 C31 -92(6) . . . . ?
C2A C26 C29 Cu0G 64(2) . . . . ?
C2A C26 C29 Cu1 -54(2) . . . . ?
C2A C26 C29 C31 152(5) . . . . ?
C30 Cu0J C22 Cu0I -92.1(13) . . . . ?
C30 Cu0J C22 Cu4 0.1(16) . . . . ?
C30 Cu0J C22 C1Q 76(4) . . . . ?
C1M C1N C1Q Cu4 -46(3) . . . . ?
C1M C1N C1Q C22 127(11) . . . . ?
C1N C1Q C22 Cu0I -105(11) . . . . ?
C1N C1Q C22 Cu0J 95(11) . . . . ?
C1N C1Q C22 Cu4 -174(11) . . . . ?
C1O C1N C1Q Cu4 78(3) . . . . ?
C1O C1N C1Q C22 -109(11) . . . . ?
C1P C1N C1Q Cu4 -165(2) . . . . ?
C1P C1N C1Q C22 8(12) . . . . ?
